data_7133385
loop_
_publ_author_name
'Yuan, Yuan'
'Zhang, Dong-Hui'
'Li, Qiao-Hong'
'Chen, Shu-Mei'
'He, Yan-Ping'
'Zhang, Jian'

_publ_section_title
;
 Combining Ti<sub>4</sub>(embonate)<sub>6</sub> anionic cages and
 &#x3c0;-conjugated coordination cations for highly effective optical
 limiting.
;
_journal_issue 66
_journal_name_full 'Chemical communications (Cambridge, England)'
_journal_page_first 8748
_journal_page_last 8751
_journal_paper_doi 10.1039/d4cc02938k
_journal_volume 60
_journal_year 2024
_chemical_formula_moiety '3(C49 H38 Ag2 N4 P2), C138 H72 O36 Ti4'
_chemical_formula_sum 'C285 H186 Ag6 N12 O36 P6 Ti4'
_chemical_formula_weight 5379.09
_space_group_crystal_system monoclinic
_space_group_IT_number 15
_space_group_name_Hall '-C 2yc'
_space_group_name_H-M_alt 'C 1 2/c 1'
_atom_sites_solution_hydrogens geom
_atom_sites_solution_primary dual
_audit_creation_date 2024-05-13
_audit_creation_method
;
Olex2 1.5
(compiled 2024.02.16 svn.r378c4104 for OlexSys, GUI svn.r6928)
;
_audit_update_record
;
2024-06-03 deposited with the CCDC.	2024-07-17 downloaded from the CCDC.
;
_cell_angle_alpha 90
_cell_angle_beta 94.3710(10)
_cell_angle_gamma 90
_cell_formula_units_Z 8
_cell_length_a 78.8953(7)
_cell_length_b 22.1894(2)
_cell_length_c 35.6493(3)
_cell_measurement_reflns_used 119677
_cell_measurement_temperature 99.99(10)
_cell_measurement_theta_max 54.2540
_cell_measurement_theta_min 2.1210
_cell_volume 62227.5(9)
_computing_cell_refinement 'CrysAlisPro 1.171.43.116a (Rigaku OD, 2024)'
_computing_data_collection 'CrysAlisPro system (CCD 43.116a 64-bit (release 22-03-2024))'
_computing_data_reduction 'CrysAlisPro 1.171.43.116a (Rigaku OD, 2024)'
_computing_molecular_graphics 'Olex2 1.5 (Dolomanov et al., 2009)'
_computing_publication_material 'Olex2 1.5 (Dolomanov et al., 2009)'
_computing_structure_refinement 'SHELXL 2018/3 (Sheldrick, 2015)'
_computing_structure_solution 'SHELXT 2018/2 (Sheldrick, 2018)'
_diffrn_ambient_environment N~2~
_diffrn_ambient_temperature 99.99(10)
_diffrn_detector 'Hybrid Pixel Array Detector'
_diffrn_detector_area_resol_mean 10.0000
_diffrn_detector_type HyPix
_diffrn_measured_fraction_theta_full 0.999
_diffrn_measured_fraction_theta_max 0.978
_diffrn_measurement_details
;
List of Runs (angles in degrees, time in seconds):

  # Type    Start    End  Width  t~exp~   \w     \q     \k     \f   Frames
#--------------------------------------------------------------------------
  1  \w   -140.00 -80.90   0.15    0.03    --  -69.88-125.00 150.00  394
  2  \w   -141.00 -87.00   0.15    0.03    --  -69.88-113.00  13.00  360
  3  \w   -141.00 -82.95   0.15    0.03    --  -69.88-125.00 -90.00  387
  4  \w   -143.00 -98.00   0.15    0.03    --  -69.88 -99.00-150.00  300
  5  \w     -8.00  37.00   0.15    0.03    --   -0.70 -99.00 120.00  300
  6  \w     -8.00  37.00   0.15    0.03    --   -0.70 -99.00-120.00  300
  7  \w     -8.00  37.00   0.15    0.03    --   -0.70 -99.00-180.00  300
  8  \w     -8.00  37.00   0.15    0.03    --   -0.70 -99.00 -60.00  300
  9  \w     -8.00  37.00   0.15    0.03    --   -0.70 -99.00  90.00  300
 10  \w   -108.00 -12.00   0.15    0.03    --  -69.88 113.00 105.00  640
 11  \w     -9.00  69.90   0.15    0.03    --   68.48 -38.00  30.00  526
 12  \w     12.00 108.00   0.15    0.03    --   68.48-113.00  13.00  640
 13  \w     20.00 110.00   0.15    0.03    --   68.48-125.00-120.00  600
 14  \w     46.00 142.00   0.15    0.03    --   68.48  57.00  90.00  640
 15  \w     46.00 142.00   0.15    0.03    --   68.48  57.00  90.00  640
 16  \w     86.00 140.00   0.15    0.03    --   68.48 113.00 105.00  360
 17  \w     79.00 139.00   0.15    0.03    --   68.48 125.00  30.00  400
;
_diffrn_measurement_device 'four-circle diffractometer'
_diffrn_measurement_device_type 'ROD, Synergy Custom system, HyPix'
_diffrn_measurement_method '\w scans'
_diffrn_orient_matrix_type 'CrysAlisPro convention (1999,Acta A55,543-557)'
_diffrn_orient_matrix_UB_11 0.0145331000
_diffrn_orient_matrix_UB_12 0.0304571000
_diffrn_orient_matrix_UB_13 -0.0025332000
_diffrn_orient_matrix_UB_21 -0.0077243000
_diffrn_orient_matrix_UB_22 0.0509025000
_diffrn_orient_matrix_UB_23 0.0094971000
_diffrn_orient_matrix_UB_31 0.0043787000
_diffrn_orient_matrix_UB_32 -0.0111689000
_diffrn_orient_matrix_UB_33 0.0363484000
_diffrn_radiation_monochromator mirror
_diffrn_radiation_probe x-ray
_diffrn_radiation_type 'Ga K\a'
_diffrn_radiation_wavelength 1.3405
_diffrn_reflns_av_R_equivalents 0.0681
_diffrn_reflns_av_unetI/netI 0.0622
_diffrn_reflns_Laue_measured_fraction_full 0.999
_diffrn_reflns_Laue_measured_fraction_max 0.978
_diffrn_reflns_limit_h_max 98
_diffrn_reflns_limit_h_min -97
_diffrn_reflns_limit_k_max 27
_diffrn_reflns_limit_k_min -26
_diffrn_reflns_limit_l_max 44
_diffrn_reflns_limit_l_min -38
_diffrn_reflns_number 308129
_diffrn_reflns_point_group_measured_fraction_full 0.999
_diffrn_reflns_point_group_measured_fraction_max 0.978
_diffrn_reflns_theta_full 53.543
_diffrn_reflns_theta_max 56.381
_diffrn_reflns_theta_min 2.079
_diffrn_source 'micro-focus metaljet'
_exptl_absorpt_coefficient_mu 3.085
_exptl_absorpt_correction_T_max 1.00000
_exptl_absorpt_correction_T_min 0.66901
_exptl_absorpt_correction_type multi-scan
_exptl_absorpt_process_details
;
CrysAlisPro 1.171.43.116a (Rigaku Oxford Diffraction, 2024)
Empirical absorption correction using spherical harmonics,
implemented in SCALE3 ABSPACK scaling algorithm.
;
_exptl_crystal_colour 'clear dark red'
_exptl_crystal_colour_lustre clear
_exptl_crystal_colour_modifier dark
_exptl_crystal_colour_primary red
_exptl_crystal_density_diffrn 1.148
_exptl_crystal_description block
_exptl_crystal_F_000 21824
_exptl_crystal_size_max 0.3
_exptl_crystal_size_mid 0.2
_exptl_crystal_size_min 0.1
_refine_diff_density_max 1.602
_refine_diff_density_min -1.269
_refine_diff_density_rms 0.126
_refine_ls_extinction_method none
_refine_ls_goodness_of_fit_ref 1.373
_refine_ls_hydrogen_treatment constr
_refine_ls_matrix_type fullcycle
_refine_ls_number_parameters 2989
_refine_ls_number_reflns 61135
_refine_ls_number_restraints 107
_refine_ls_restrained_S_all 1.385
_refine_ls_R_factor_all 0.1683
_refine_ls_R_factor_gt 0.1259
_refine_ls_shift/su_max 0.000
_refine_ls_shift/su_mean 0.000
_refine_ls_structure_factor_coef Fsqd
_refine_ls_weighting_details 'w=1/[\s^2^(Fo^2^)+(0.2000P)^2^] where P=(Fo^2^+2Fc^2^)/3'
_refine_ls_weighting_scheme calc
_refine_ls_wR_factor_gt 0.3856
_refine_ls_wR_factor_ref 0.4103
_reflns_Friedel_coverage 0.000
_reflns_number_gt 33334
_reflns_number_total 61135
_reflns_threshold_expression 'I > 2\s(I)'
_cod_data_source_file d4cc02938k2.cif
_cod_data_source_block PTC-379
_cod_depositor_comments 'Adding full bibliography for 7133385--7133387.cif.'
_cod_original_cell_volume 62227.6(9)
_cod_database_code 7133385
_shelx_shelxl_version_number 2018/3
_chemical_oxdiff_formula 'Ti Ag C H O N P'
_shelx_space_group_comment
;
The symmetry employed for this shelxl refinement is uniquely defined
by the following loop, which should always be used as a source of
symmetry information in preference to the above space-group names.
They are only intended as comments.
;
_shelx_estimated_absorpt_t_max 0.748
_shelx_estimated_absorpt_t_min 0.458
_olex2_refinement_description
;
1. Fixed Uiso
 At 1.2 times of:
  All C(H) groups, All C(H,H) groups
2. Restrained distances
 C7-C96 = C7-H7 = C7-C133
 1.4 with sigma of 0.02
 N13-C19
 1.4 with sigma of 0.01
 C285-C73
 1.5 with sigma of 0.01
3. Uiso/Uaniso restraints and constraints
Uanis(C133) \\sim Ueq: with sigma of 0.01 and sigma for terminal atoms of 0.02
Uanis(C265) \\sim Ueq: with sigma of 0.001 and sigma for terminal atoms of 0.002
Uanis(C259) \\sim Ueq: with sigma of 0.001 and sigma for terminal atoms of 0.002
Uanis(C4) \\sim Ueq: with sigma of 0.01 and sigma for terminal atoms of 0.02
Uanis(C91) \\sim Ueq: with sigma of 0.01 and sigma for terminal atoms of 0.02
Uanis(C67) \\sim Ueq: with sigma of 0.01 and sigma for terminal atoms of 0.02
Uanis(C46) \\sim Ueq: with sigma of 0.01 and sigma for terminal atoms of 0.02
Uanis(C136) \\sim Ueq: with sigma of 0.001 and sigma for terminal atoms of 0.002
Uanis(C126) \\sim Ueq, Uanis(C192) \\sim Ueq, Uanis(C284) \\sim Ueq, Uanis(C91)
\\sim Ueq, Uanis(C195) \\sim Ueq, Uanis(C7) \\sim Ueq, Uanis(C8) \\sim Ueq:
with sigma of 0.01 and sigma for terminal atoms of 0.02
Uanis(C7) \\sim Ueq: with sigma of 0.001 and sigma for terminal atoms of 0.002
Uanis(N5) \\sim Ueq: with sigma of 0.01 and sigma for terminal atoms of 0.02
Uanis(C46) \\sim Ueq, Uanis(C4) \\sim Ueq, Uanis(C96) \\sim Ueq, Uanis(C98)
\\sim Ueq, Uanis(C133) \\sim Ueq: with sigma of 0.01 and sigma for terminal
atoms of 0.02
Uanis(C259) = Uanis(C11) = Uanis(C64)
Uanis(C261) = Uanis(C130) = Uanis(C263) = Uanis(C64) = Uanis(C259) = Uanis(C11)
4.a Secondary CH2 refined with riding coordinates:
 C26(H26a,H26b), C187(H18a,H18b), C210(H21a,H21b), C59(H59a,H59b), C214(H21c,
 H21d), C198(H19a,H19b), C110(H11a,H11b), C238(H23a,H23b), C201(H20a,H20b)
4.b Aromatic/amide H refined with riding coordinates:
 C143(H143), C144(H144), C99(H99), C95(H95), C137(H137), C200(H200), C19(H19),
 C87(H87), C183(H183), C224(H224), C234(H234), C80(H80), C30(H30), C135(H135),
 C1(H1), C105(H105), C165(H165), C107(H107), C202(H202), C206(H206), C216(H216),
  C121(H121), C70(H70), C232(H232), C76(H76), C262(H262), C147(H147),
 C266(H266), C156(H156), C157(H157), C268(H268), C85(H85), C84(H84), C51(H51),
 C91(H91), C4(H4), C8(H8), C10(H10), C175(H175), C57(H57), C103(H103),
 C189(H189), C193(H193), C166(H166), C194(H194), C108(H108), C37(H37), C63(H63),
  C116(H116), C66(H66), C218(H218), C220(H220), C247(H247), C275(H275),
 C123(H123), C228(H228), C127(H127), C236(H236), C242(H242), C74(H74),
 C258(H258), C264(H264), C45(H45), C270(H270), C272(H272), C82(H82), C151(H151),
  C65(H65), C18(H18), C148(H148), C34(H34), C77(H77), C120(H120), C79(H79),
 C155(H155), C38(H38), C159(H159), C161(H161), C14(H14), C83(H83), C169(H169),
 C40(H40), C6(H6), C171(H171), C31(H31), C172(H172), C174(H174), C176(H176),
 C88(H88), C20(H20), C180(H180), C184(H184), C92(H92), C33(H33), C188(H188),
 C94(H94), C190(H190), C46(H46), C96(H96), C7(H7), C199(H199), C35(H35),
 C102(H102), C205(H205), C50(H50), C207(H207), C22(H22), C211(H211), C106(H106),
  C213(H213), C215(H215), C5(H5), C217(H217), C219(H219), C221(H221), C54(H54),
 C225(H225), C16(H16), C113(H113), C56(H56), C231(H231), C115(H115), C21(H21),
 C235(H235), C117(H117), C237(H237), C239(H239), C119(H119), C241(H241),
 C25(H25), C243(H243), C122(H122), C245(H245), C60(H60), C249(H249), C124(H124),
  C251(H251), C253(H253), C126(H126), C255(H255), C62(H62), C257(H257),
 C128(H128), C259(H259), C11(H11), C263(H263), C64(H64), C265(H265), C132(H132),
  C267(H267), C68(H68), C269(H269), C271(H271), C67(H67), C23(H23), C136(H136),
 C274(H274), C27(H27), C276(H276), C138(H138), C277(H277), C71(H71), C278(H278),
  C140(H140), C280(H280), C208(H208), C142(H142), C284(H284)
4.c Fitted hexagon refined as free rotating group:
 N13(C39,C196,C137,C200,C19), C120(C79,C155,C38,C159,C81), C192(C96,C7,C133,
 C195,C98), C54(N2,C223,C111,C225,C16), C237(C58,C239,C119,C241,C25), C124(C251,
 C118,C253,C126,C255), C259(C11,C261,C130,C263,C64), C134(C271,C67,C23,C136,
 C274), C140(C280,C208,C282,C142,C284)
;
_smtbx_masks_void_probe_radius 1.2
_smtbx_masks_void_truncation_radius 1.2
_olex2_submission_special_instructions 'No special instructions were received'
_oxdiff_exptl_absorpt_empirical_details
;
Empirical correction (ABSPACK) includes:
- Absorption correction using spherical harmonics
- Frame scaling
;
_oxdiff_exptl_absorpt_empirical_full_max 1.445
_oxdiff_exptl_absorpt_empirical_full_min 0.737
_publcif_funding_html
;
;

loop_
_space_group_symop_operation_xyz
'x, y, z'
'-x, y, -z+1/2'
'x+1/2, y+1/2, z'
'-x+1/2, y+1/2, -z+1/2'
'-x, -y, -z'
'x, -y, z-1/2'
'-x+1/2, -y+1/2, -z'
'x+1/2, -y+1/2, z-1/2'

loop_
_atom_site_label
_atom_site_type_symbol
_atom_site_fract_x
_atom_site_fract_y
_atom_site_fract_z
_atom_site_U_iso_or_equiv
_atom_site_adp_type
_atom_site_occupancy
_atom_site_site_symmetry_order
_atom_site_calc_flag
_atom_site_refinement_flags_posn
_atom_site_refinement_flags_adp
_atom_site_refinement_flags_occupancy
_atom_site_disorder_assembly
_atom_site_disorder_group
Ag01 Ag 0.236370 0.606860 0.524760 0.0773(2) Uani 1 1 d . . . . .
Ag02 Ag 0.475490 0.634920 -0.013640 0.0838(2) Uani 1 1 d . . . . .
Ag03 Ag 0.212910 0.573650 0.585780 0.0862(2) Uani 1 1 d . . . . .
Ag04 Ag 0.459620 0.702880 0.051240 0.1047(3) Uani 1 1 d . . . . .
Ag05 Ag 0.174520 0.764310 0.674140 0.1261(4) Uani 1 1 d . . . . .
Ag06 Ag 0.167920 0.743050 0.759120 0.1521(5) Uani 1 1 d . . . . .
Ti1 Ti 0.329450 0.252550 0.136340 0.0614(4) Uani 1 1 d . . . . .
Ti4 Ti 0.426070 0.181090 0.024240 0.0823(5) Uani 1 1 d . . . . .
Ti2 Ti 0.424640 0.449370 0.211210 0.0812(5) Uani 1 1 d . . . . .
Ti3 Ti 0.415150 0.048140 0.256050 0.0844(5) Uani 1 1 d . . . . .
P1 P 0.454710 0.675870 -0.056080 0.0806(7) Uani 1 1 d . . . . .
P4 P 0.241110 0.503880 0.519020 0.1005(9) Uani 1 1 d . . . . .
P6 P 0.437440 0.733340 0.009520 0.0969(8) Uani 1 1 d . . . . .
P3 P 0.221460 0.472770 0.586080 0.1120(11) Uani 1 1 d . . . . .
P2 P 0.178210 0.862990 0.695960 0.1134(11) Uani 1 1 d . . . . .
P5 P 0.157680 0.841320 0.763570 0.1239(12) Uani 1 1 d . . . . .
O1 O 0.401120 0.438050 0.204700 0.0652(13) Uani 1 1 d . . . . .
O4 O 0.342860 0.229850 0.098260 0.0647(13) Uani 1 1 d . . . . .
O6 O 0.403190 0.197630 0.026930 0.0745(15) Uani 1 1 d . . . . .
O8 O 0.315150 0.309420 0.104060 0.0733(15) Uani 1 1 d . . . . .
O10 O 0.342810 0.320220 0.146690 0.0753(15) Uani 1 1 d . . . . .
O12 O 0.312610 0.188440 0.118170 0.0729(15) Uani 1 1 d . . . . .
O14 O 0.340120 0.202330 0.172610 0.0756(15) Uani 1 1 d . . . . .
O16 O 0.301100 0.110480 0.086270 0.0768(16) Uani 1 1 d . . . . .
O18 O 0.428750 0.418200 0.163590 0.0803(16) Uani 1 1 d . . . . .
O20 O 0.392440 0.066050 0.239540 0.0911(19) Uani 1 1 d . . . . .
O22 O 0.426930 0.125430 0.062380 0.0832(17) Uani 1 1 d . . . . .
N1 N 0.220460 0.688420 0.513430 0.0561(14) Uani 1 1 d . . . . .
O24 O 0.312710 0.269950 0.175340 0.0770(16) Uani 1 1 d . . . . .
O26 O 0.434440 0.244760 0.054120 0.0844(17) Uani 1 1 d . . . . .
O28 O 0.429290 0.375760 0.235100 0.0846(17) Uani 1 1 d . . . . .
O30 O 0.409040 -0.039310 0.251850 0.095(2) Uani 1 1 d . . . . .
N4 N 0.252130 0.687320 0.548790 0.0621(16) Uani 1 1 d . . . . .
O32 O 0.450380 0.171330 0.013550 0.104(2) Uani 1 1 d . . . . .
O34 O 0.306440 0.385430 0.069730 0.105(2) Uani 1 1 d . . . . .
O36 O 0.420010 0.128830 0.266910 0.0841(17) Uani 1 1 d . . . . .
O38 O 0.424490 0.531310 0.186530 0.101(2) Uani 1 1 d . . . . .
O40 O 0.423850 0.229300 -0.023760 0.100(2) Uani 1 1 d . . . . .
N6 N 0.223630 0.661640 0.609960 0.0732(18) Uani 1 1 d . . . . .
O41 O 0.421450 0.110840 -0.011430 0.095(2) Uani 1 1 d . . . . .
O21 O 0.419860 0.493170 0.257570 0.101(2) Uani 1 1 d . . . . .
O11 O 0.409160 0.037920 0.308420 0.100(2) Uani 1 1 d . . . . .
O23 O 0.437660 0.019280 0.277730 0.108(2) Uani 1 1 d . . . . .
O3 O 0.449360 0.468810 0.224940 0.103(2) Uani 1 1 d . . . . .
C78 C 0.244450 0.742650 0.544760 0.0544(17) Uani 1 1 d . . . . .
N8 N 0.478740 0.546770 0.018690 0.084(2) Uani 1 1 d . . . . .
N10 N 0.192710 0.644640 0.574130 0.0729(19) Uani 1 1 d . . . . .
O13 O 0.479580 0.170840 0.019120 0.108(2) Uani 1 1 d . . . . .
O27 O 0.423670 0.051230 0.209640 0.106(2) Uani 1 1 d . . . . .
C143 C 0.227100 0.853720 0.533410 0.073(2) Uani 1 1 d . . . . .
H143 H 0.221164 0.890809 0.530037 0.088 Uiso 1 1 calc R U . . .
C3 C 0.227760 0.741980 0.526170 0.0555(18) Uani 1 1 d . . . . .
C144 C 0.196210 0.746170 0.488920 0.0611(19) Uani 1 1 d . . . . .
H144 H 0.185000 0.745964 0.477119 0.073 Uiso 1 1 calc R U . . .
C36 C 0.251780 0.792700 0.557920 0.064(2) Uani 1 1 d . . . . .
C99 C 0.242620 0.851220 0.551320 0.071(2) Uani 1 1 d . . . . .
H99 H 0.247953 0.887509 0.560060 0.085 Uiso 1 1 calc R U . . .
C149 C 0.358110 0.421950 0.236100 0.073(2) Uani 1 1 d . . . . .
N12 N 0.502900 0.636310 0.012770 0.091(2) Uani 1 1 d . . . . .
C26 C 0.372570 0.214610 0.058740 0.0586(18) Uani 1 1 d . . . . .
H26A H 0.370007 0.245097 0.077779 0.070 Uiso 1 1 calc R U . . .
H26B H 0.382737 0.192093 0.068909 0.070 Uiso 1 1 calc R U . . .
C153 C 0.220020 0.799790 0.519940 0.0595(18) Uani 1 1 d . . . . .
C89 C 0.351970 0.024920 0.184320 0.069(2) Uani 1 1 d . . . . .
C95 C 0.205130 0.689990 0.493430 0.065(2) Uani 1 1 d . . . . .
H95 H 0.200345 0.654197 0.482508 0.078 Uiso 1 1 calc R U . . .
C168 C 0.365010 0.292230 0.007960 0.067(2) Uani 1 1 d . . . . .
N3 N 0.470980 0.632620 0.092040 0.095(2) Uani 1 1 d . . . . .
C187 C 0.432630 0.337640 0.105950 0.070(2) Uani 1 1 d . . . . .
H18A H 0.423097 0.314543 0.093298 0.084 Uiso 1 1 calc R U . . .
H18B H 0.431929 0.332222 0.133353 0.084 Uiso 1 1 calc R U . . .
O15 O 0.397320 -0.124870 0.232420 0.131(3) Uani 1 1 d . . . . .
N13 N 0.188106 0.668667 0.675153 0.123(4) Uani 1 1 d DG . . . .
C39 C 0.178200 0.624980 0.656076 0.145(6) Uani 1 1 d G . . . .
C196 C 0.184020 0.565960 0.654646 0.160(8) Uani 1 1 d G . . . .
C137 C 0.199747 0.550627 0.672294 0.175(9) Uani 1 1 d G . . . .
H137 H 0.203724 0.510290 0.671316 0.210 Uiso 1 1 calc R U . . .
C200 C 0.209654 0.594313 0.691371 0.200(11) Uani 1 1 d G . . . .
H200 H 0.220402 0.583834 0.703432 0.241 Uiso 1 1 calc R U . . .
C19 C 0.203834 0.653333 0.692801 0.124(4) Uiso 1 1 d DG . . . .
H19 H 0.210604 0.683191 0.705840 0.149 Uiso 1 1 calc R U . . .
C87 C 0.202770 0.797260 0.500240 0.074(2) Uani 1 1 d . . . . .
H87 H 0.196469 0.833396 0.495874 0.088 Uiso 1 1 calc R U . . .
C210 C 0.364640 0.126960 0.208190 0.063(2) Uani 1 1 d . . . . .
H21A H 0.375527 0.140840 0.220952 0.076 Uiso 1 1 calc R U . . .
H21B H 0.364035 0.143196 0.182256 0.076 Uiso 1 1 calc R U . . .
O31 O 0.300700 0.279090 0.228610 0.122(3) Uani 1 1 d . . . . .
C93 C 0.216160 0.767440 0.620660 0.080(2) Uani 1 1 d . . . . .
C97 C 0.349460 0.140770 0.268180 0.077(3) Uani 1 1 d . . . . .
C183 C 0.238450 0.668110 0.632960 0.083(3) Uani 1 1 d . . . . .
H183 H 0.245088 0.633618 0.639970 0.100 Uiso 1 1 calc R U . . .
C59 C 0.426730 0.081230 0.137790 0.076(2) Uani 1 1 d . . . . .
H59A H 0.428067 0.123759 0.130156 0.091 Uiso 1 1 calc R U . . .
H59B H 0.416790 0.078538 0.153063 0.091 Uiso 1 1 calc R U . . .
C13 C 0.361160 0.451500 0.271040 0.077(2) Uani 1 1 d . . . . .
C204 C 0.342950 0.180210 0.074440 0.073(2) Uani 1 1 d . . . . .
C214 C 0.370760 0.386380 0.176530 0.0633(19) Uani 1 1 d . . . . .
H21C H 0.366890 0.345027 0.181855 0.076 Uiso 1 1 calc R U . . .
H21D H 0.382264 0.382952 0.167415 0.076 Uiso 1 1 calc R U . . .
O2 O 0.408240 0.527570 0.305880 0.146(4) Uani 1 1 d . . . . .
C224 C 0.177330 0.637650 0.555170 0.085(3) Uani 1 1 d . . . . .
H224 H 0.174732 0.598559 0.545499 0.102 Uiso 1 1 calc R U . . .
C125 C 0.313530 0.144550 0.093910 0.079(2) Uani 1 1 d . . . . .
C72 C 0.494090 0.543510 0.038230 0.082(3) Uani 1 1 d . . . . .
C234 C 0.268920 0.791290 0.577650 0.080(3) Uani 1 1 d . . . . .
H234 H 0.274474 0.826396 0.587667 0.096 Uiso 1 1 calc R U . . .
C139 C 0.460250 0.064470 0.147850 0.084(3) Uani 1 1 d . . . . .
C114 C 0.196620 0.699480 0.586290 0.068(2) Uani 1 1 d . . . . .
C80 C 0.205040 0.814760 0.615400 0.094(3) Uani 1 1 d . . . . .
H80 H 0.207768 0.853467 0.625528 0.113 Uiso 1 1 calc R U . . .
C248 C 0.506040 0.585920 0.035210 0.088(3) Uani 1 1 d . . . . .
C69 C 0.449340 0.623900 -0.095110 0.086(3) Uani 1 1 d . . . . .
C49 C 0.358130 0.118810 0.030990 0.069(2) Uani 1 1 d . . . . .
C30 C 0.267810 0.687430 0.565550 0.067(2) Uani 1 1 d . . . . .
H30 H 0.273569 0.649808 0.567070 0.080 Uiso 1 1 calc R U . . .
C135 C 0.339820 -0.072400 0.163330 0.110(4) Uani 1 1 d . . . . .
H135 H 0.340920 -0.115035 0.163489 0.132 Uiso 1 1 calc R U . . .
C15 C 0.456430 0.253330 0.272990 0.100(4) Uani 1 1 d . . . . .
C1 C 0.340770 0.357110 0.009880 0.083(3) Uani 1 1 d . . . . .
H1 H 0.331452 0.371897 0.022544 0.099 Uiso 1 1 calc R U . . .
C53 C 0.329210 0.138360 0.072670 0.075(2) Uani 1 1 d . . . . .
C32 C 0.344510 0.376090 0.133470 0.076(2) Uani 1 1 d . . . . .
C55 C 0.413180 0.269510 0.321380 0.084(3) Uani 1 1 d . . . . .
C181 C 0.427000 0.424290 0.060000 0.081(2) Uani 1 1 d . . . . .
C185 C 0.185360 0.751950 0.580450 0.082(3) Uani 1 1 d . . . . .
C105 C 0.496990 0.314210 0.121030 0.091(3) Uani 1 1 d . . . . .
H105 H 0.507305 0.296685 0.114223 0.109 Uiso 1 1 calc R U . . .
C165 C 0.276230 0.734610 0.580350 0.078(2) Uani 1 1 d . . . . .
H165 H 0.287228 0.729487 0.592743 0.094 Uiso 1 1 calc R U . . .
C107 C 0.472860 0.779200 -0.062290 0.094(3) Uani 1 1 d . . . . .
H107 H 0.480264 0.762513 -0.042729 0.112 Uiso 1 1 calc R U . . .
C198 C 0.424680 0.250420 0.255950 0.076(2) Uani 1 1 d . . . . .
H19A H 0.415781 0.276288 0.243210 0.091 Uiso 1 1 calc R U . . .
H19B H 0.425952 0.214886 0.239607 0.091 Uiso 1 1 calc R U . . .
C202 C 0.422290 0.524770 0.082880 0.091(3) Uani 1 1 d . . . . .
H202 H 0.422778 0.567078 0.079024 0.110 Uiso 1 1 calc R U . . .
C206 C 0.168310 0.738080 0.561160 0.082(3) Uani 1 1 d . . . . .
H206 H 0.159783 0.768215 0.557668 0.098 Uiso 1 1 calc R U . . .
C212 C 0.497960 0.489520 0.062380 0.108(4) Uani 1 1 d . . . . .
O17 O 0.466420 0.005040 0.286100 0.141(3) Uani 1 1 d . . . . .
O35 O 0.421710 0.601310 0.142530 0.143(3) Uani 1 1 d . . . . .
C216 C 0.234030 0.773960 0.640710 0.093(3) Uani 1 1 d . . . . .
H216 H 0.238042 0.812359 0.649166 0.111 Uiso 1 1 calc R U . . .
O9 O 0.475240 0.465690 0.244870 0.166(4) Uani 1 1 d . . . . .
C121 C 0.165420 0.679780 0.548600 0.087(3) Uani 1 1 d . . . . .
H121 H 0.154921 0.669697 0.535252 0.105 Uiso 1 1 calc R U . . .
C70 C 0.497110 0.357860 0.148950 0.093(3) Uani 1 1 d . . . . .
H70 H 0.507662 0.369075 0.161648 0.112 Uiso 1 1 calc R U . . .
C226 C 0.213430 0.707340 0.606580 0.078(2) Uani 1 1 d . . . . .
C232 C 0.456590 0.627090 -0.129610 0.104(4) Uani 1 1 d . . . . .
H232 H 0.462994 0.661803 -0.135134 0.125 Uiso 1 1 calc R U . . .
C129 C 0.461060 0.437940 0.238790 0.124(4) Uani 1 1 d . . . . .
C131 C 0.459660 0.748580 -0.076100 0.081(3) Uani 1 1 d . . . . .
C246 C 0.449630 0.263750 0.069310 0.081(3) Uani 1 1 d . . . . .
O37 O 0.414210 0.275410 -0.074980 0.152(4) Uani 1 1 d . . . . .
C43 C 0.388370 0.441750 0.224850 0.079(2) Uani 1 1 d . . . . .
C76 C 0.371770 0.053780 -0.012000 0.101(3) Uani 1 1 d . . . . .
H76 H 0.381238 0.044292 -0.025856 0.121 Uiso 1 1 calc R U . . .
C12 C 0.360500 0.469640 0.129960 0.085(3) Uani 1 1 d . . . . .
C158 C 0.429380 0.401920 0.097610 0.084(3) Uani 1 1 d . . . . .
C262 C 0.243790 0.725680 0.646110 0.092(3) Uani 1 1 d . . . . .
H262 H 0.254678 0.729856 0.659179 0.110 Uiso 1 1 calc R U . . .
C145 C 0.377080 0.247070 0.024370 0.085(3) Uani 1 1 d . . . . .
C147 C 0.342730 0.397660 0.224960 0.083(3) Uani 1 1 d . . . . .
H147 H 0.340968 0.379063 0.200977 0.100 Uiso 1 1 calc R U . . .
C266 C 0.367110 -0.069840 0.197070 0.114(4) Uani 1 1 d . . . . .
H266 H 0.367506 -0.112277 0.193723 0.137 Uiso 1 1 calc R U . . .
C156 C 0.377100 0.477990 0.281250 0.087(3) Uani 1 1 d . . . . .
H156 H 0.378509 0.499323 0.304382 0.105 Uiso 1 1 calc R U . . .
C157 C 0.329500 0.400120 0.248910 0.096(3) Uani 1 1 d . . . . .
H157 H 0.318841 0.382246 0.241359 0.116 Uiso 1 1 calc R U . . .
C268 C 0.324280 0.195690 0.268050 0.101(4) Uani 1 1 d . . . . .
H268 H 0.314993 0.207806 0.281756 0.121 Uiso 1 1 calc R U . . .
C85 C 0.329580 0.088800 0.046920 0.069(2) Uani 1 1 d . . . . .
H85 H 0.319801 0.063903 0.043181 0.083 Uiso 1 1 calc R U . . .
C160 C 0.354060 -0.032310 0.183020 0.114(4) Uani 1 1 d . . . . .
C162 C 0.465560 0.325670 0.113470 0.081(3) Uani 1 1 d . . . . .
C164 C 0.372270 0.419870 0.212310 0.076(2) Uani 1 1 d . . . . .
C2 C 0.316560 0.360300 0.091180 0.100(3) Uani 1 1 d . . . . .
N9 N 0.154510 0.694690 0.636270 0.148(5) Uani 1 1 d . . . . .
C47 C 0.350690 0.154570 0.227760 0.087(3) Uani 1 1 d . . . . .
C84 C 0.514060 0.488350 0.080580 0.129(5) Uani 1 1 d . . . . .
H84 H 0.516726 0.454590 0.096326 0.155 Uiso 1 1 calc R U . . .
O19 O 0.403410 0.060100 0.366620 0.213(7) Uani 1 1 d . . . . .
C51 C 0.419440 0.507840 0.015940 0.106(4) Uani 1 1 d . . . . .
H51 H 0.415159 0.547607 0.012351 0.127 Uiso 1 1 calc R U . . .
C91 C 0.217130 0.601580 0.796450 0.306(16) Uani 1 1 d . U . . .
H91 H 0.225184 0.569887 0.795536 0.367 Uiso 1 1 calc R U . . .
C4 C 0.222460 0.658310 0.808970 0.255(12) Uani 1 1 d . U . . .
H4 H 0.233658 0.663757 0.820243 0.307 Uiso 1 1 calc R U . . .
C8 C 0.211410 0.707070 0.805000 0.257(12) Uani 1 1 d . U . . .
H8 H 0.215057 0.745840 0.813554 0.309 Uiso 1 1 calc R U . . .
N5 N 0.195030 0.699110 0.788520 0.102(3) Uani 1 1 d . U . . .
C9 C 0.418190 0.228770 0.291260 0.105(4) Uani 1 1 d . . . . .
C10 C 0.435420 0.528660 -0.117940 0.119(4) Uani 1 1 d . . . . .
H10 H 0.427723 0.496617 -0.114356 0.142 Uiso 1 1 calc R U . . .
C173 C 0.427590 0.440030 0.124600 0.087(3) Uani 1 1 d . . . . .
C175 C 0.404810 0.187030 0.357960 0.111(4) Uani 1 1 d . . . . .
H175 H 0.400919 0.174250 0.381244 0.133 Uiso 1 1 calc R U . . .
C177 C 0.522290 0.583720 0.053310 0.124(5) Uani 1 1 d . . . . .
C179 C 0.390360 0.474590 0.259970 0.085(3) Uani 1 1 d . . . . .
C101 C 0.338530 0.189490 0.210420 0.087(3) Uani 1 1 d . . . . .
C57 C 0.407920 0.368290 0.341620 0.096(3) Uani 1 1 d . . . . .
H57 H 0.408146 0.410356 0.336725 0.115 Uiso 1 1 calc R U . . .
C103 C 0.454800 0.582560 -0.155310 0.103(3) Uani 1 1 d . . . . .
H103 H 0.460891 0.584252 -0.177269 0.124 Uiso 1 1 calc R U . . .
C189 C 0.346800 0.457820 0.295120 0.093(3) Uani 1 1 d . . . . .
H189 H 0.348245 0.481824 0.317198 0.112 Uiso 1 1 calc R U . . .
C191 C 0.449550 0.306640 0.095440 0.095(3) Uani 1 1 d . . . . .
C193 C 0.466960 0.499640 0.021280 0.094(3) Uani 1 1 d . . . . .
H193 H 0.456016 0.503677 0.008453 0.112 Uiso 1 1 calc R U . . .
C166 C 0.343670 0.025370 0.004680 0.095(3) Uani 1 1 d . . . . .
H166 H 0.334428 -0.002181 0.003465 0.114 Uiso 1 1 calc R U . . .
C167 C 0.486670 0.642810 0.107770 0.104(4) Uani 1 1 d . . . . .
C194 C 0.190170 0.804610 0.595470 0.083(3) Uani 1 1 d . . . . .
H194 H 0.182525 0.837539 0.591847 0.099 Uiso 1 1 calc R U . . .
C108 C 0.444050 0.534030 -0.149810 0.109(4) Uani 1 1 d . . . . .
H108 H 0.442651 0.503786 -0.168653 0.131 Uiso 1 1 calc R U . . .
C61 C 0.440320 0.813510 -0.004580 0.124(5) Uani 1 1 d . . . . .
C110 C 0.434370 0.688900 -0.035210 0.082(3) Uani 1 1 d . . . . .
H11A H 0.429079 0.649640 -0.029960 0.098 Uiso 1 1 calc R U . . .
H11B H 0.426555 0.710966 -0.053414 0.098 Uiso 1 1 calc R U . . .
O39 O 0.413850 0.020480 -0.034070 0.157(4) Uani 1 1 d . . . . .
C37 C 0.345620 0.382290 -0.026800 0.134(6) Uani 1 1 d . . . . .
H37 H 0.338577 0.412361 -0.038865 0.161 Uiso 1 1 calc R U . . .
C112 C 0.398090 -0.067460 0.236990 0.107(4) Uani 1 1 d . . . . .
C63 C 0.463070 0.586120 0.105160 0.106(4) Uani 1 1 d . . . . .
H63 H 0.451615 0.578547 0.096227 0.128 Uiso 1 1 calc R U . . .
C24 C 0.480900 0.295970 0.102550 0.096(3) Uani 1 1 d . . . . .
C116 C 0.362350 0.096050 0.327790 0.108(4) Uani 1 1 d . . . . .
H116 H 0.370756 0.074337 0.342752 0.130 Uiso 1 1 calc R U . . .
C66 C 0.482010 0.386360 0.159210 0.115(4) Uani 1 1 d . . . . .
H66 H 0.482532 0.416302 0.178311 0.138 Uiso 1 1 calc R U . . .
C218 C 0.415900 -0.033160 0.037470 0.117(4) Uani 1 1 d . . . . .
H218 H 0.414212 -0.059501 0.016510 0.141 Uiso 1 1 calc R U . . .
C220 C 0.525510 0.527020 0.078540 0.139(6) Uani 1 1 d . . . . .
H220 H 0.536174 0.521742 0.092407 0.166 Uiso 1 1 calc R U . . .
C222 C 0.443680 0.343090 0.247370 0.072(2) Uani 1 1 d . . . . .
C247 C 0.351270 0.309480 0.023950 0.086(3) Uani 1 1 d . . . . .
H247 H 0.348315 0.288932 0.045902 0.104 Uiso 1 1 calc R U . . .
C275 C 0.450040 0.767720 -0.109910 0.095(3) Uani 1 1 d . . . . .
H275 H 0.441739 0.743262 -0.123263 0.114 Uiso 1 1 calc R U . . .
C123 C 0.439150 0.578160 -0.088710 0.108(4) Uani 1 1 d . . . . .
H123 H 0.434057 0.576122 -0.065440 0.129 Uiso 1 1 calc R U . . .
C228 C 0.488780 0.250460 0.289430 0.096(3) Uani 1 1 d . . . . .
H228 H 0.499242 0.271233 0.294354 0.115 Uiso 1 1 calc R U . . .
C230 C 0.423220 0.064430 0.065380 0.113(4) Uani 1 1 d . . . . .
C127 C 0.514040 0.677390 0.008200 0.112(4) Uani 1 1 d . . . . .
H127 H 0.511905 0.706247 -0.011273 0.134 Uiso 1 1 calc R U . . .
C236 C 0.275120 0.507240 0.524320 0.120(4) Uani 1 1 d . . . . .
H236 H 0.273065 0.521500 0.548687 0.144 Uiso 1 1 calc R U . . .
C238 C 0.242130 0.462960 0.563720 0.106(4) Uani 1 1 d . . . . .
H23A H 0.251619 0.478672 0.580720 0.127 Uiso 1 1 calc R U . . .
H23B H 0.244204 0.419633 0.559277 0.127 Uiso 1 1 calc R U . . .
C240 C 0.262460 0.492160 0.503360 0.105(4) Uani 1 1 d . . . . .
C242 C 0.385290 0.303590 -0.042140 0.116(4) Uani 1 1 d . . . . .
H242 H 0.388100 0.319158 -0.065703 0.139 Uiso 1 1 calc R U . . .
C244 C 0.357090 0.168790 0.054440 0.076(2) Uani 1 1 d . . . . .
C74 C 0.414210 0.332540 0.316030 0.111(4) Uani 1 1 d . . . . .
H74 H 0.419226 0.348870 0.294869 0.133 Uiso 1 1 calc R U . . .
C250 C 0.459760 0.374860 0.250790 0.094(3) Uani 1 1 d . . . . .
C252 C 0.381200 -0.030690 0.219520 0.102(3) Uani 1 1 d . . . . .
C254 C 0.370140 0.320380 -0.028240 0.097(3) Uani 1 1 d . . . . .
C256 C 0.392020 0.233850 0.007230 0.090(3) Uani 1 1 d . . . . .
C258 C 0.475960 0.834980 -0.076000 0.100(3) Uani 1 1 d . . . . .
H258 H 0.484779 0.859536 -0.064623 0.120 Uiso 1 1 calc R U . . .
C260 C 0.423720 0.038520 0.100460 0.106(3) Uani 1 1 d . . . . .
C41 C 0.471830 0.285290 0.273490 0.114(4) Uani 1 1 d . . . . .
C17 C 0.412010 0.253800 -0.042480 0.098(3) Uani 1 1 d . . . . .
C141 C 0.406140 0.243040 0.351600 0.120(5) Uani 1 1 d . . . . .
C264 C 0.401140 0.285350 0.380620 0.115(4) Uani 1 1 d . . . . .
H264 H 0.397826 0.270213 0.403891 0.138 Uiso 1 1 calc R U . . .
C45 C 0.325900 0.020360 0.146500 0.116(4) Uani 1 1 d . . . . .
H45 H 0.316988 0.041478 0.132725 0.139 Uiso 1 1 calc R U . . .
C270 C 0.457820 0.189380 0.280170 0.116(4) Uani 1 1 d . . . . .
H270 H 0.447390 0.167962 0.276773 0.140 Uiso 1 1 calc R U . . .
C272 C 0.470330 0.452120 0.039970 0.117(4) Uani 1 1 d . . . . .
H272 H 0.462237 0.420383 0.039595 0.140 Uiso 1 1 calc R U . . .
C273 C 0.324620 0.217070 0.228090 0.093(3) Uani 1 1 d . . . . .
C82 C 0.338680 0.047560 0.167030 0.105(4) Uani 1 1 d . . . . .
H82 H 0.337689 0.090091 0.168997 0.126 Uiso 1 1 calc R U . . .
C151 C 0.334710 0.149830 0.326570 0.166(9) Uani 1 1 d . . . . .
H151 H 0.325947 0.166369 0.340265 0.199 Uiso 1 1 calc R U . . .
C279 C 0.442980 0.059740 0.161320 0.089(3) Uani 1 1 d . . . . .
C281 C 0.225640 0.447220 0.634460 0.118(5) Uani 1 1 d . . . . .
C283 C 0.342840 0.076490 0.028370 0.085(3) Uani 1 1 d . . . . .
C285 C 0.423400 0.547460 0.156690 0.130(5) Uani 1 1 d D . . . .
C65 C 0.334080 0.456720 0.091480 0.106(4) Uani 1 1 d . . . . .
H65 H 0.325442 0.473720 0.074697 0.128 Uiso 1 1 calc R U . . .
C146 C 0.407230 0.499780 0.274870 0.098(3) Uani 1 1 d . . . . .
C18 C 0.327290 -0.048740 0.147760 0.130(5) Uani 1 1 d . . . . .
H18 H 0.318375 -0.072886 0.136394 0.156 Uiso 1 1 calc R U . . .
C148 C 0.479570 0.253740 0.076190 0.084(3) Uani 1 1 d . . . . .
H148 H 0.489790 0.234694 0.070101 0.101 Uiso 1 1 calc R U . . .
C75 C 0.464190 0.188350 0.028730 0.098(3) Uani 1 1 d . . . . .
C150 C 0.335060 0.164100 0.283830 0.123(5) Uani 1 1 d . . . . .
C34 C 0.470050 0.158420 0.289800 0.109(4) Uani 1 1 d . . . . .
H34 H 0.469285 0.116226 0.293860 0.131 Uiso 1 1 calc R U . . .
C152 C 0.331430 0.401050 0.104080 0.091(3) Uani 1 1 d . . . . .
C77 C 0.356050 0.014360 -0.014970 0.112(4) Uani 1 1 d . . . . .
H77 H 0.355457 -0.018980 -0.031737 0.135 Uiso 1 1 calc R U . . .
C154 C 0.423890 0.483420 0.051310 0.114(4) Uani 1 1 d . . . . .
C28 C 0.442510 0.287860 0.257530 0.084(3) Uani 1 1 d . . . . .
C120 C 0.166708 0.949972 0.801308 0.116(4) Uani 1 1 d G . . . .
H120 H 0.158974 0.970449 0.783991 0.139 Uiso 1 1 calc R U . . .
C79 C 0.176971 0.982520 0.827471 0.136(5) Uani 1 1 d G . . . .
H79 H 0.176251 1.025243 0.828036 0.164 Uiso 1 1 calc R U . . .
C155 C 0.188288 0.952559 0.852808 0.162(6) Uani 1 1 d G . . . .
H155 H 0.195303 0.974805 0.870689 0.195 Uiso 1 1 calc R U . . .
C38 C 0.189342 0.890049 0.851982 0.191(8) Uani 1 1 d G . . . .
H38 H 0.197076 0.869572 0.869299 0.229 Uiso 1 1 calc R U . . .
C159 C 0.179079 0.857500 0.825819 0.190(9) Uani 1 1 d G . . . .
H159 H 0.179799 0.814777 0.825255 0.228 Uiso 1 1 calc R U . . .
C81 C 0.167762 0.887460 0.800482 0.131(5) Uani 1 1 d G . . . .
C161 C 0.473860 0.340360 0.264900 0.097(3) Uani 1 1 d . . . . .
H161 H 0.484828 0.358171 0.267977 0.117 Uiso 1 1 calc R U . . .
C14 C 0.473140 0.039910 0.214650 0.123(4) Uani 1 1 d . . . . .
H14 H 0.482889 0.034300 0.231630 0.148 Uiso 1 1 calc R U . . .
C163 C 0.178520 0.924560 0.659280 0.126(5) Uani 1 1 d . . . . .
C83 C 0.466660 0.370250 0.141280 0.095(3) Uani 1 1 d . . . . .
H83 H 0.456592 0.389762 0.147892 0.113 Uiso 1 1 calc R U . . .
C169 C 0.428000 0.386150 0.029120 0.106(4) Uani 1 1 d . . . . .
H169 H 0.430477 0.344817 0.033825 0.127 Uiso 1 1 calc R U . . .
C40 C 0.363330 0.112080 0.290550 0.144(6) Uani 1 1 d . . . . .
H40 H 0.373563 0.103933 0.279063 0.173 Uiso 1 1 calc R U . . .
C170 C 0.358820 0.412150 0.144270 0.082(3) Uani 1 1 d . . . . .
C6 C 0.431610 0.834330 -0.037300 0.135(5) Uani 1 1 d . . . . .
H6 H 0.423827 0.811372 -0.053139 0.163 Uiso 1 1 calc R U . . .
C171 C 0.453990 0.823760 -0.120700 0.126(5) Uani 1 1 d . . . . .
H171 H 0.446723 0.839985 -0.140660 0.151 Uiso 1 1 calc R U . . .
C31 C 0.177130 1.016080 0.605040 0.178(9) Uani 1 1 d . . . . .
H31 H 0.176027 1.048136 0.587358 0.213 Uiso 1 1 calc R U . . .
C172 C 0.465260 0.856190 -0.108960 0.108(4) Uani 1 1 d . . . . .
H172 H 0.467223 0.893970 -0.120393 0.129 Uiso 1 1 calc R U . . .
C86 C 0.395890 0.266820 -0.023760 0.096(3) Uani 1 1 d . . . . .
C174 C 0.425540 0.405360 -0.008930 0.098(3) Uani 1 1 d . . . . .
H174 H 0.426289 0.377378 -0.028905 0.118 Uiso 1 1 calc R U . . .
C42 C 0.379540 0.027000 0.218950 0.101(3) Uani 1 1 d . . . . .
C176 C 0.375300 0.506780 0.139750 0.151(6) Uani 1 1 d . . . . .
H176 H 0.383687 0.491622 0.157857 0.181 Uiso 1 1 calc R U . . .
C88 C 0.372110 0.101480 0.010120 0.114(4) Uani 1 1 d . . . . .
H88 H 0.382116 0.125442 0.012283 0.137 Uiso 1 1 calc R U . . .
C178 C 0.163180 0.645950 0.641970 0.104(4) Uani 1 1 d . . . . .
C20 C 0.487650 0.194880 0.295100 0.119(4) Uani 1 1 d . . . . .
H20 H 0.497702 0.173282 0.302916 0.142 Uiso 1 1 calc R U . . .
C180 C 0.489590 0.054520 0.164470 0.148(6) Uani 1 1 d . . . . .
H180 H 0.498366 0.048842 0.183912 0.177 Uiso 1 1 calc R U . . .
C90 C 0.419320 0.027320 0.031400 0.117(4) Uani 1 1 d . . . . .
C182 C 0.454850 0.038860 0.226280 0.106(3) Uani 1 1 d . . . . .
C44 C 0.365320 0.058930 0.205580 0.086(3) Uani 1 1 d . . . . .
C184 C 0.332050 0.431120 0.286850 0.106(4) Uani 1 1 d . . . . .
H184 H 0.323383 0.431295 0.303944 0.128 Uiso 1 1 calc R U . . .
C92 C 0.485840 0.445990 0.061120 0.108(4) Uani 1 1 d . . . . .
H92 H 0.488005 0.410051 0.075157 0.129 Uiso 1 1 calc R U . . .
C186 C 0.473840 0.050910 0.173030 0.120(4) Uani 1 1 d . . . . .
C33 C 0.359020 0.364850 -0.042840 0.103(4) Uani 1 1 d . . . . .
H33 H 0.361385 0.383473 -0.065862 0.124 Uiso 1 1 calc R U . . .
C188 C 0.471140 0.546810 0.132320 0.117(4) Uani 1 1 d . . . . .
H188 H 0.464923 0.513265 0.140545 0.140 Uiso 1 1 calc R U . . .
N11 N 0.163120 0.647020 0.746700 0.216(9) Uani 1 1 d . . . . .
C94 C 0.147990 0.626450 0.728610 0.266(18) Uani 1 1 d . . . . .
H94 H 0.138905 0.653771 0.722710 0.320 Uiso 1 1 calc R U . . .
C190 C 0.146150 0.565910 0.719150 0.223(13) Uani 1 1 d . . . . .
H190 H 0.135809 0.551857 0.706779 0.268 Uiso 1 1 calc R U . . .
C46 C 0.159440 0.525930 0.727790 0.170(7) Uani 1 1 d . U . . .
H46 H 0.158356 0.484718 0.720794 0.204 Uiso 1 1 calc R U . . .
C192 C 0.174040 0.546429 0.746394 0.182(7) Uani 1 1 d G U . . .
C96 C 0.186959 0.507805 0.759959 0.158(6) Uani 1 1 d DG U . . .
H96 H 0.186005 0.465719 0.755382 0.189 Uiso 1 1 calc R U . . .
C7 C 0.201272 0.530760 0.780220 0.292(13) Uani 1 1 d DG U . . .
H7 H 0.210102 0.504362 0.789491 0.351 Uiso 1 1 calc DR U . . .
C133 C 0.202667 0.592338 0.786917 0.196(8) Uani 1 1 d DG U . . .
C195 C 0.189748 0.630962 0.773351 0.173(6) Uani 1 1 d G U . . .
C98 C 0.175434 0.608008 0.753090 0.108(4) Uani 1 1 d G U . . .
C197 C 0.311600 0.257770 0.207860 0.118(4) Uani 1 1 d . . . . .
C48 C 0.464940 0.235170 0.057070 0.088(3) Uani 1 1 d . . . . .
C199 C 0.164900 0.976860 0.609260 0.119(4) Uani 1 1 d . . . . .
H199 H 0.155156 0.981520 0.592143 0.143 Uiso 1 1 calc R U . . .
C100 C 0.441420 0.056180 0.199090 0.115(4) Uani 1 1 d . . . . .
C201 C 0.159930 0.887110 0.722590 0.111(4) Uani 1 1 d . . . . .
H20A H 0.161569 0.929644 0.730430 0.134 Uiso 1 1 calc R U . . .
H20B H 0.149342 0.884734 0.705865 0.134 Uiso 1 1 calc R U . . .
C35 C 0.494160 0.066260 0.128320 0.164(7) Uani 1 1 d . . . . .
H35 H 0.505627 0.062901 0.122163 0.197 Uiso 1 1 calc R U . . .
C203 C 0.347350 0.489480 0.100100 0.124(4) Uani 1 1 d . . . . .
C102 C 0.192880 0.964810 0.658360 0.138(5) Uani 1 1 d . . . . .
H102 H 0.202496 0.963657 0.676087 0.166 Uiso 1 1 calc R U . . .
C205 C 0.237670 0.473600 0.654560 0.134(5) Uani 1 1 d . . . . .
H205 H 0.245223 0.496862 0.640911 0.160 Uiso 1 1 calc R U . . .
C50 C 0.401220 0.351080 0.373950 0.116(4) Uani 1 1 d . . . . .
H50 H 0.396917 0.379152 0.390963 0.140 Uiso 1 1 calc R U . . .
C207 C 0.141770 0.715820 0.626440 0.121(5) Uani 1 1 d . . . . .
H207 H 0.139296 0.757200 0.630138 0.145 Uiso 1 1 calc R U . . .
C104 C 0.415390 0.166730 0.295940 0.102(3) Uani 1 1 d . . . . .
C209 C 0.452580 0.023150 0.264780 0.151(6) Uani 1 1 d . . . . .
C22 C 0.534300 0.632610 0.054030 0.133(5) Uani 1 1 d . . . . .
H22 H 0.544819 0.632213 0.068892 0.159 Uiso 1 1 calc R U . . .
C211 C 0.158750 0.540680 0.619750 0.130(5) Uani 1 1 d . . . . .
H211 H 0.152215 0.510511 0.606418 0.156 Uiso 1 1 calc R U . . .
C106 C 0.422060 0.465040 -0.016390 0.140(5) Uani 1 1 d . . . . .
H106 H 0.421298 0.479426 -0.041561 0.168 Uiso 1 1 calc R U . . .
C213 C 0.264700 0.484900 0.468460 0.161(7) Uani 1 1 d . . . . .
H213 H 0.254973 0.476517 0.451913 0.193 Uiso 1 1 calc R U . . .
C52 C 0.409180 0.140600 0.329930 0.121(4) Uani 1 1 d . . . . .
C215 C 0.528970 0.680760 0.030710 0.143(6) Uani 1 1 d . . . . .
H215 H 0.535729 0.716163 0.030410 0.171 Uiso 1 1 calc R U . . .
C5 C 0.163930 0.929660 0.634740 0.128(5) Uani 1 1 d . . . . .
H5 H 0.154375 0.903727 0.635362 0.154 Uiso 1 1 calc R U . . .
C217 C 0.139060 0.610180 0.608210 0.225(12) Uani 1 1 d . . . . .
H217 H 0.132967 0.577256 0.596724 0.270 Uiso 1 1 calc R U . . .
C29 C 0.493290 0.612220 0.133310 0.147(6) Uani 1 1 d . . . . .
C219 C 0.486650 0.554580 0.146470 0.144(6) Uani 1 1 d . . . . .
H219 H 0.492789 0.527175 0.162856 0.173 Uiso 1 1 calc R U . . .
C109 C 0.225130 0.464970 0.487580 0.151(6) Uani 1 1 d . . . . .
C221 C 0.462850 0.085570 0.113540 0.126(4) Uani 1 1 d . . . . .
H221 H 0.453476 0.101426 0.098362 0.151 Uiso 1 1 calc R U . . .
C54 C 0.493259 0.787506 0.057123 0.166(7) Uani 1 1 d G . . . .
H54 H 0.486995 0.811886 0.039072 0.199 Uiso 1 1 calc R U . . .
N2 N 0.485583 0.737966 0.072639 0.146(5) Uani 1 1 d G . . . .
C223 C 0.494748 0.702294 0.099051 0.142(5) Uani 1 1 d G . . . .
C111 C 0.511588 0.716161 0.109947 0.166(7) Uani 1 1 d G . . . .
C225 C 0.519264 0.765700 0.094431 0.206(10) Uani 1 1 d G . . . .
H225 H 0.530773 0.775178 0.101878 0.247 Uiso 1 1 calc R U . . .
C16 C 0.510099 0.801373 0.068019 0.230(12) Uani 1 1 d G . . . .
H16 H 0.515345 0.835231 0.057415 0.276 Uiso 1 1 calc R U . . .
C227 C 0.153510 0.600070 0.622140 0.138(6) Uani 1 1 d . . . . .
C113 C 0.479860 0.085030 0.098430 0.164(7) Uani 1 1 d . . . . .
H113 H 0.481769 0.095092 0.073195 0.197 Uiso 1 1 calc R U . . .
C229 C 0.409410 0.077420 0.332550 0.169(7) Uani 1 1 d . . . . .
C56 C 0.291830 0.505180 0.515480 0.159(7) Uani 1 1 d . . . . .
H56 H 0.301132 0.511233 0.533620 0.191 Uiso 1 1 calc R U . . .
C231 C 0.174370 0.529550 0.638590 0.171(9) Uani 1 1 d . . . . .
H231 H 0.178056 0.488779 0.639143 0.205 Uiso 1 1 calc R U . . .
C115 C 0.190960 1.007360 0.627200 0.28(2) Uani 1 1 d . . . . .
H115 H 0.200616 1.030971 0.622496 0.330 Uiso 1 1 calc R U . . .
C233 C 0.418060 0.053170 -0.004150 0.139(6) Uani 1 1 d . . . . .
C21 C 0.294110 0.492410 0.474270 0.138(5) Uani 1 1 d . . . . .
H21 H 0.305023 0.487698 0.465080 0.165 Uiso 1 1 calc R U . . .
C235 C 0.210930 0.486430 0.473630 0.168(7) Uani 1 1 d . . . . .
H235 H 0.209060 0.528403 0.476563 0.202 Uiso 1 1 calc R U . . .
C117 C 0.241440 0.473010 0.695590 0.153(6) Uani 1 1 d . . . . .
H117 H 0.249367 0.499080 0.708795 0.183 Uiso 1 1 calc R U . . .
C237 C 0.210308 0.359012 0.565481 0.179(8) Uani 1 1 d G . . . .
H237 H 0.221795 0.346417 0.569900 0.215 Uiso 1 1 calc R U . . .
C58 C 0.206038 0.419211 0.570008 0.118(4) Uani 1 1 d G . . . .
C239 C 0.189231 0.437639 0.563542 0.111(4) Uani 1 1 d G . . . .
H239 H 0.186313 0.478783 0.566636 0.133 Uiso 1 1 calc R U . . .
C119 C 0.176693 0.395869 0.552550 0.154(6) Uani 1 1 d G . . . .
H119 H 0.165206 0.408464 0.548131 0.185 Uiso 1 1 calc R U . . .
C241 C 0.180962 0.335670 0.548023 0.203(10) Uani 1 1 d G . . . .
H241 H 0.172392 0.307121 0.540510 0.244 Uiso 1 1 calc R U . . .
C25 C 0.197769 0.317240 0.554488 0.259(16) Uani 1 1 d G . . . .
H25 H 0.200687 0.276097 0.551394 0.310 Uiso 1 1 calc R U . . .
C243 C 0.231080 0.425550 0.714160 0.217(13) Uani 1 1 d . . . . .
H243 H 0.232451 0.417479 0.740387 0.260 Uiso 1 1 calc R U . . .
C122 C 0.436250 0.896890 -0.043610 0.189(10) Uani 1 1 d . . . . .
H122 H 0.431989 0.916979 -0.065902 0.227 Uiso 1 1 calc R U . . .
C245 C 0.220830 0.398400 0.692950 0.250(15) Uani 1 1 d . . . . .
H245 H 0.214609 0.368556 0.705192 0.299 Uiso 1 1 calc R U . . .
C60 C 0.280490 0.488420 0.452830 0.182(9) Uani 1 1 d . . . . .
H60 H 0.281004 0.487824 0.426295 0.219 Uiso 1 1 calc R U . . .
C249 C 0.350720 0.550520 0.085610 0.174(8) Uani 1 1 d . . . . .
H249 H 0.343170 0.565430 0.065722 0.209 Uiso 1 1 calc R U . . .
C124 C 0.401019 0.696124 0.079160 0.200(10) Uani 1 1 d G . . . .
H124 H 0.400253 0.676380 0.102615 0.241 Uiso 1 1 calc R U . . .
C251 C 0.416463 0.698247 0.062868 0.129(5) Uani 1 1 d G . . . .
H251 H 0.426253 0.679954 0.075189 0.155 Uiso 1 1 calc R U . . .
C118 C 0.417584 0.727136 0.028549 0.096(3) Uani 1 1 d G . . . .
C253 C 0.403261 0.753902 0.010521 0.126(4) Uani 1 1 d G . . . .
H253 H 0.404027 0.773646 -0.012935 0.151 Uiso 1 1 calc R U . . .
C126 C 0.387817 0.751779 0.026812 0.196(8) Uani 1 1 d G U . . .
H126 H 0.378027 0.770073 0.014490 0.235 Uiso 1 1 calc R U . . .
C255 C 0.386696 0.722891 0.061131 0.182(9) Uani 1 1 d G . . . .
H255 H 0.376140 0.721440 0.072265 0.219 Uiso 1 1 calc R U . . .
C62 C 0.216020 0.402860 0.650680 0.228(13) Uani 1 1 d . . . . .
H62 H 0.207639 0.378756 0.637308 0.273 Uiso 1 1 calc R U . . .
C257 C 0.510330 0.621470 0.151340 0.193(9) Uani 1 1 d . . . . .
H257 H 0.514715 0.595826 0.171099 0.232 Uiso 1 1 calc R U . . .
C128 C 0.445700 0.923810 -0.020060 0.203(12) Uani 1 1 d . . . . .
H128 H 0.446581 0.965165 -0.026527 0.244 Uiso 1 1 calc R U . . .
C259 C 0.410178 -0.142628 0.112916 0.247(11) Uani 1 1 d G U . . .
H259 H 0.407290 -0.183954 0.115227 0.296 Uiso 1 1 calc R U . . .
C11 C 0.410652 -0.116801 0.077489 0.2470(7) Uani 1 1 d G . . . .
H11 H 0.408086 -0.140476 0.055587 0.296 Uiso 1 1 calc R U . . .
C261 C 0.414878 -0.056334 0.074107 0.2470(7) Uani 1 1 d G . . . .
C130 C 0.418632 -0.021693 0.106153 0.2470(7) Uani 1 1 d G . . . .
C263 C 0.418159 -0.047519 0.141581 0.2470(7) Uani 1 1 d G . . . .
H263 H 0.420724 -0.023843 0.163483 0.296 Uiso 1 1 calc R U . . .
C64 C 0.413932 -0.107986 0.144963 0.2470(7) Uani 1 1 d G . . . .
H64 H 0.413609 -0.125637 0.169176 0.296 Uiso 1 1 calc R U . . .
C265 C 0.377960 0.562660 0.124440 0.143(4) Uani 1 1 d . U . . .
H265 H 0.387921 0.586192 0.129652 0.171 Uiso 1 1 calc R U . . .
C132 C 0.214900 0.367010 0.463380 0.31(2) Uani 1 1 d . . . . .
H132 H 0.217608 0.327420 0.455639 0.373 Uiso 1 1 calc R U . . .
C267 C 0.344730 0.120070 0.341570 0.193(10) Uani 1 1 d . . . . .
H267 H 0.342309 0.107440 0.366058 0.232 Uiso 1 1 calc R U . . .
C68 C 0.451710 0.849470 0.018610 0.140(5) Uani 1 1 d . . . . .
H68 H 0.457664 0.832415 0.040225 0.168 Uiso 1 1 calc R U . . .
C269 C 0.129600 0.674250 0.607760 0.161(7) Uani 1 1 d . . . . .
H269 H 0.118418 0.683158 0.597473 0.193 Uiso 1 1 calc R U . . .
C134 C 0.195718 0.882539 0.727715 0.177(8) Uani 1 1 d G . . . .
C271 C 0.196773 0.937068 0.746943 0.173(7) Uani 1 1 d G . . . .
H271 H 0.188572 0.967669 0.741108 0.207 Uiso 1 1 calc R U . . .
C67 C 0.209828 0.946822 0.774710 0.244(12) Uani 1 1 d G U . . .
H67 H 0.210549 0.984090 0.787851 0.293 Uiso 1 1 calc R U . . .
C23 C 0.221828 0.902048 0.783248 0.279(16) Uani 1 1 d G . . . .
H23 H 0.230751 0.908715 0.802225 0.335 Uiso 1 1 calc R U . . .
C136 C 0.220773 0.847519 0.764020 0.267(12) Uani 1 1 d G U . . .
H136 H 0.228975 0.816919 0.769856 0.321 Uiso 1 1 calc R U . . .
C274 C 0.207718 0.837764 0.736254 0.143(5) Uani 1 1 d G . . . .
H274 H 0.206997 0.800496 0.723112 0.171 Uiso 1 1 calc R U . . .
C27 C 0.362180 0.582550 0.096930 0.272(17) Uani 1 1 d . . . . .
H27 H 0.361811 0.623321 0.088777 0.327 Uiso 1 1 calc R U . . .
C276 C 0.226360 0.399080 0.489050 0.202(10) Uani 1 1 d . . . . .
H276 H 0.234307 0.378956 0.506066 0.242 Uiso 1 1 calc R U . . .
C138 C 0.454270 0.912780 0.009200 0.176(8) Uani 1 1 d . . . . .
H138 H 0.461353 0.940528 0.023338 0.211 Uiso 1 1 calc R U . . .
C277 C 0.200520 0.392570 0.450430 0.270(17) Uani 1 1 d . . . . .
H277 H 0.192196 0.366620 0.438450 0.325 Uiso 1 1 calc R U . . .
C71 C 0.196460 0.449100 0.452200 0.177(8) Uani 1 1 d . . . . .
H71 H 0.186033 0.465655 0.441805 0.212 Uiso 1 1 calc R U . . .
C278 C 0.521510 0.676380 0.136820 0.220(11) Uani 1 1 d . . . . .
H278 H 0.533164 0.682540 0.144628 0.265 Uiso 1 1 calc R U . . .
C140 C 0.099503 0.864012 0.767312 0.293(15) Uiso 1 1 d G . . . .
H140 H 0.087626 0.870237 0.768192 0.351 Uiso 1 1 calc R U . . .
C280 C 0.110907 0.894791 0.792040 0.177(7) Uani 1 1 d G . . . .
H280 H 0.106824 0.922050 0.809820 0.213 Uiso 1 1 calc R U . . .
C208 C 0.128284 0.885683 0.790753 0.198(10) Uani 1 1 d G . . . .
H208 H 0.136078 0.906719 0.807653 0.237 Uiso 1 1 calc R U . . .
C282 C 0.134257 0.845798 0.764738 0.214(11) Uani 1 1 d G . . . .
C142 C 0.122853 0.815020 0.740010 0.31(2) Uani 1 1 d G . . . .
H142 H 0.126936 0.787760 0.722230 0.373 Uiso 1 1 calc R U . . .
C284 C 0.105476 0.824126 0.741297 0.346(19) Uani 1 1 d G U . . .
H284 H 0.097683 0.803090 0.724396 0.415 Uiso 1 1 calc R U . . .
C73 C 0.420000 0.501400 0.119400 0.162(6) Uiso 1 1 d D . . . .

loop_
_atom_site_aniso_label
_atom_site_aniso_U_11
_atom_site_aniso_U_22
_atom_site_aniso_U_33
_atom_site_aniso_U_23
_atom_site_aniso_U_13
_atom_site_aniso_U_12
Ag01 0.0941(5) 0.0548(3) 0.0822(4) 0.0023(3) 0.0019(4) 0.0142(3)
Ag02 0.0726(4) 0.1131(6) 0.0654(4) 0.0130(4) 0.0034(3) 0.0278(4)
Ag03 0.0733(4) 0.0725(4) 0.1106(5) 0.0269(4) -0.0064(4) -0.0065(3)
Ag04 0.1134(7) 0.1080(6) 0.0960(6) -0.0099(4) 0.0296(5) -0.0029(5)
Ag05 0.1921(11) 0.0814(5) 0.1133(7) 0.0003(5) 0.0661(7) 0.0034(6)
Ag06 0.2601(16) 0.0784(6) 0.1253(8) -0.0011(5) 0.0634(9) -0.0099(7)
Ti1 0.0496(7) 0.0571(8) 0.0780(9) -0.0078(7) 0.0075(6) -0.0067(6)
Ti4 0.0683(10) 0.1083(13) 0.0731(10) -0.0028(9) 0.0237(8) 0.0011(9)
Ti2 0.0618(9) 0.0757(10) 0.1039(12) -0.0219(9) -0.0078(8) -0.0090(8)
Ti3 0.0865(12) 0.0886(12) 0.0786(10) 0.0197(9) 0.0091(9) 0.0077(9)
P1 0.0636(13) 0.114(2) 0.0647(13) 0.0116(12) 0.0104(10) 0.0287(13)
P4 0.116(2) 0.0583(14) 0.122(2) -0.0013(14) -0.0229(18) 0.0195(14)
P6 0.105(2) 0.0962(19) 0.0953(18) 0.0148(15) 0.0447(16) 0.0181(16)
P3 0.0804(18) 0.0708(16) 0.180(3) 0.0400(18) -0.0228(19) -0.0075(14)
P2 0.142(3) 0.0862(19) 0.120(2) -0.0011(17) 0.057(2) 0.0001(18)
P5 0.141(3) 0.0850(19) 0.153(3) -0.010(2) 0.064(2) -0.009(2)
O1 0.049(3) 0.068(3) 0.078(3) -0.013(3) 0.000(3) -0.009(2)
O4 0.049(3) 0.082(4) 0.063(3) -0.004(3) 0.005(2) -0.008(3)
O6 0.060(3) 0.097(4) 0.067(3) -0.001(3) 0.015(3) -0.002(3)
O8 0.052(3) 0.060(3) 0.105(4) 0.000(3) -0.010(3) -0.011(3)
O10 0.058(3) 0.063(3) 0.103(4) -0.021(3) -0.006(3) -0.001(3)
O12 0.057(3) 0.064(3) 0.099(4) -0.013(3) 0.014(3) -0.013(3)
O14 0.065(3) 0.099(4) 0.065(3) 0.012(3) 0.018(3) 0.005(3)
O16 0.063(3) 0.068(3) 0.100(4) -0.015(3) 0.008(3) -0.022(3)
O18 0.058(3) 0.067(3) 0.118(5) -0.003(3) 0.021(3) -0.014(3)
O20 0.080(4) 0.080(4) 0.112(5) 0.039(4) 0.004(4) 0.006(3)
O22 0.074(4) 0.092(4) 0.089(4) 0.002(3) 0.038(3) 0.021(3)
N1 0.061(4) 0.055(4) 0.053(3) 0.003(3) 0.009(3) 0.016(3)
O24 0.055(3) 0.084(4) 0.094(4) -0.012(3) 0.018(3) 0.001(3)
O26 0.076(4) 0.105(5) 0.076(4) 0.002(3) 0.026(3) -0.019(3)
O28 0.091(4) 0.073(4) 0.086(4) -0.009(3) -0.013(3) -0.012(3)
O30 0.108(5) 0.081(5) 0.097(5) 0.021(4) 0.018(4) 0.009(4)
N4 0.054(4) 0.075(4) 0.059(4) 0.004(3) 0.013(3) 0.012(3)
O32 0.082(5) 0.145(7) 0.091(5) -0.011(4) 0.041(4) 0.004(4)
O34 0.089(5) 0.076(4) 0.143(6) 0.010(4) -0.037(4) -0.001(4)
O36 0.078(4) 0.105(5) 0.068(4) 0.004(3) 0.005(3) -0.006(3)
O38 0.095(5) 0.078(5) 0.128(6) -0.007(4) -0.012(5) -0.012(4)
O40 0.087(5) 0.141(6) 0.077(4) 0.014(4) 0.033(4) 0.014(4)
N6 0.052(4) 0.083(5) 0.085(5) 0.014(4) 0.008(3) -0.007(3)
O41 0.104(5) 0.109(5) 0.077(4) -0.004(4) 0.033(4) 0.018(4)
O21 0.088(5) 0.102(5) 0.109(5) -0.043(4) -0.012(4) -0.012(4)
O11 0.109(5) 0.109(6) 0.083(4) 0.014(4) 0.018(4) 0.009(4)
O23 0.104(6) 0.120(6) 0.103(5) 0.037(4) 0.027(4) 0.013(5)
O3 0.073(4) 0.095(5) 0.135(6) -0.018(4) -0.019(4) -0.007(4)
C78 0.056(4) 0.062(5) 0.046(4) -0.006(3) 0.010(3) 0.004(3)
N8 0.068(5) 0.122(7) 0.064(4) 0.015(4) 0.015(4) 0.017(4)
N10 0.056(4) 0.083(5) 0.080(5) 0.022(4) 0.009(3) -0.001(4)
O13 0.080(5) 0.115(6) 0.136(6) -0.014(5) 0.050(4) 0.015(4)
O27 0.109(6) 0.109(5) 0.101(5) 0.039(4) 0.023(4) 0.032(4)
C143 0.075(6) 0.063(5) 0.081(6) -0.021(4) 0.006(4) 0.008(4)
C3 0.049(4) 0.059(4) 0.061(4) 0.006(3) 0.023(3) 0.008(3)
C144 0.053(4) 0.068(5) 0.061(4) 0.000(4) -0.007(3) -0.007(4)
C36 0.068(5) 0.068(5) 0.059(4) 0.004(4) 0.014(4) 0.004(4)
C99 0.061(5) 0.064(5) 0.088(6) -0.009(4) 0.003(4) 0.008(4)
C149 0.083(6) 0.075(5) 0.059(5) -0.014(4) 0.002(4) -0.006(5)
N12 0.068(5) 0.108(6) 0.098(6) 0.007(5) 0.022(4) 0.003(4)
C26 0.054(4) 0.057(4) 0.063(4) 0.000(3) -0.009(3) -0.002(3)
C153 0.063(5) 0.057(4) 0.059(4) -0.001(3) 0.012(4) 0.010(4)
C89 0.070(5) 0.066(5) 0.072(5) 0.002(4) 0.022(4) 0.005(4)
C95 0.048(4) 0.082(6) 0.066(5) -0.012(4) 0.006(4) -0.010(4)
C168 0.074(5) 0.061(5) 0.065(5) 0.003(4) 0.000(4) -0.017(4)
N3 0.078(5) 0.115(7) 0.097(6) 0.001(5) 0.031(5) 0.000(5)
C187 0.040(4) 0.076(5) 0.094(6) 0.002(4) 0.013(4) -0.004(4)
O15 0.177(9) 0.082(5) 0.131(6) 0.022(5) -0.010(6) -0.003(5)
N13 0.202(12) 0.091(6) 0.088(6) 0.022(5) 0.086(7) -0.006(7)
C39 0.197(17) 0.129(13) 0.119(11) 0.046(9) 0.071(11) 0.006(12)
C196 0.28(2) 0.064(8) 0.146(13) 0.040(8) 0.106(14) 0.044(11)
C137 0.33(3) 0.116(12) 0.091(10) 0.010(8) 0.083(14) 0.037(15)
C200 0.25(2) 0.25(2) 0.110(11) 0.060(13) 0.103(13) 0.158(19)
C87 0.059(5) 0.093(6) 0.070(5) 0.013(5) 0.008(4) 0.019(5)
C210 0.080(5) 0.057(4) 0.054(4) 0.009(3) 0.012(4) -0.014(4)
O31 0.111(6) 0.116(6) 0.151(7) -0.031(5) 0.083(5) -0.019(5)
C93 0.080(6) 0.097(7) 0.065(5) 0.001(5) 0.008(5) -0.012(5)
C97 0.103(7) 0.062(5) 0.067(5) -0.005(4) 0.024(5) -0.033(5)
C183 0.064(5) 0.112(8) 0.072(5) 0.019(5) -0.006(4) -0.015(5)
C59 0.076(6) 0.070(5) 0.082(6) 0.008(4) 0.013(5) -0.002(4)
C13 0.069(5) 0.058(5) 0.104(7) -0.002(5) 0.003(5) -0.001(4)
C204 0.068(5) 0.077(6) 0.074(5) -0.009(4) -0.001(4) -0.008(4)
C214 0.055(4) 0.058(4) 0.076(5) -0.013(4) 0.001(4) -0.016(4)
O2 0.128(7) 0.156(8) 0.147(7) -0.098(7) -0.029(6) 0.007(6)
C224 0.088(7) 0.080(6) 0.086(6) 0.029(5) 0.006(5) -0.021(5)
C125 0.058(5) 0.085(6) 0.094(6) -0.020(5) 0.007(4) -0.001(4)
C72 0.056(5) 0.114(8) 0.078(6) 0.028(5) 0.013(4) 0.014(5)
C234 0.063(5) 0.115(8) 0.061(5) -0.012(5) 0.001(4) -0.018(5)
C139 0.055(5) 0.091(7) 0.106(7) 0.005(6) 0.005(5) -0.010(5)
C114 0.069(5) 0.073(5) 0.063(5) 0.011(4) 0.017(4) -0.016(4)
C80 0.121(9) 0.092(7) 0.075(6) -0.001(5) 0.041(6) -0.006(6)
C248 0.059(5) 0.139(9) 0.065(5) 0.010(6) 0.004(4) 0.009(6)
C69 0.058(5) 0.124(9) 0.077(6) 0.010(6) 0.004(4) 0.013(5)
C49 0.063(5) 0.059(5) 0.083(6) -0.010(4) -0.004(4) -0.001(4)
C30 0.052(4) 0.092(6) 0.058(4) 0.003(4) 0.009(4) 0.019(4)
C135 0.155(12) 0.093(8) 0.085(7) -0.030(6) 0.022(7) -0.047(8)
C15 0.047(5) 0.207(13) 0.046(5) -0.013(6) 0.004(4) -0.002(6)
C1 0.093(7) 0.062(5) 0.089(6) 0.020(5) -0.019(5) -0.022(5)
C53 0.062(5) 0.066(5) 0.097(6) 0.004(5) 0.009(4) 0.006(4)
C32 0.067(5) 0.068(5) 0.096(6) -0.012(5) 0.015(5) 0.001(4)
C55 0.046(5) 0.116(8) 0.088(6) -0.003(6) -0.009(4) -0.016(5)
C181 0.062(5) 0.087(7) 0.095(7) 0.015(5) 0.013(5) 0.008(5)
C185 0.077(6) 0.094(7) 0.077(6) 0.012(5) 0.018(5) -0.005(5)
C105 0.069(6) 0.121(8) 0.082(6) 0.035(6) 0.003(5) 0.010(6)
C165 0.051(5) 0.112(8) 0.073(5) 0.015(5) 0.010(4) 0.009(5)
C107 0.044(5) 0.147(10) 0.092(7) 0.024(6) 0.018(5) 0.022(6)
C198 0.051(5) 0.106(7) 0.071(5) -0.009(5) 0.004(4) 0.012(4)
C202 0.056(5) 0.096(7) 0.125(8) 0.004(6) 0.029(5) 0.000(5)
C206 0.075(6) 0.095(7) 0.077(6) 0.020(5) 0.022(5) 0.013(5)
C212 0.090(7) 0.137(10) 0.101(7) 0.067(7) 0.039(6) 0.046(7)
O17 0.111(6) 0.164(8) 0.144(7) 0.052(6) -0.010(5) 0.029(6)
O35 0.154(8) 0.070(5) 0.202(10) 0.009(5) -0.014(7) -0.004(5)
C216 0.096(7) 0.109(8) 0.079(6) -0.024(6) 0.037(5) -0.034(6)
O9 0.074(5) 0.160(9) 0.259(12) -0.041(8) -0.014(6) -0.041(6)
C121 0.056(5) 0.102(7) 0.100(7) 0.033(6) -0.013(5) 0.003(5)
C70 0.065(6) 0.122(9) 0.092(7) 0.016(6) -0.001(5) 0.002(6)
C226 0.077(6) 0.083(6) 0.077(6) 0.009(5) 0.015(5) -0.009(5)
C232 0.070(6) 0.172(12) 0.068(6) -0.001(7) -0.006(5) 0.005(7)
C129 0.072(7) 0.110(10) 0.192(14) -0.024(9) 0.016(8) -0.021(7)
C131 0.057(5) 0.103(7) 0.084(6) 0.015(5) 0.015(4) 0.020(5)
C246 0.066(6) 0.106(7) 0.076(6) 0.012(5) 0.028(5) 0.005(5)
O37 0.112(7) 0.232(11) 0.118(6) 0.072(7) 0.041(5) 0.046(7)
C43 0.075(6) 0.071(5) 0.090(6) -0.017(5) 0.013(5) -0.024(5)
C76 0.103(8) 0.081(7) 0.119(8) -0.034(6) 0.013(6) 0.006(6)
C12 0.078(6) 0.083(6) 0.092(6) 0.032(5) 0.007(5) -0.005(5)
C158 0.064(5) 0.099(7) 0.092(7) 0.014(5) 0.032(5) 0.017(5)
C262 0.081(7) 0.125(9) 0.069(6) -0.002(6) 0.005(5) -0.008(6)
C145 0.083(6) 0.077(6) 0.098(7) 0.003(5) 0.030(5) -0.017(5)
C147 0.082(6) 0.072(6) 0.099(7) -0.003(5) 0.031(5) 0.005(5)
C266 0.147(11) 0.101(8) 0.103(8) 0.013(7) 0.062(8) 0.024(8)
C156 0.113(8) 0.081(6) 0.067(5) -0.019(5) 0.004(5) 0.002(6)
C157 0.082(7) 0.091(7) 0.122(8) 0.010(6) 0.045(6) 0.019(5)
C268 0.100(8) 0.090(8) 0.121(9) -0.027(7) 0.061(7) -0.023(6)
C85 0.060(5) 0.056(5) 0.091(6) -0.005(4) 0.002(4) -0.007(4)
C160 0.164(12) 0.097(8) 0.088(7) 0.017(6) 0.052(7) 0.054(8)
C162 0.060(5) 0.102(7) 0.081(6) 0.040(5) 0.005(4) 0.011(5)
C164 0.082(6) 0.078(6) 0.069(5) -0.006(4) 0.012(4) -0.013(5)
C2 0.064(6) 0.094(7) 0.135(9) 0.030(7) -0.025(6) -0.009(5)
N9 0.143(11) 0.149(11) 0.158(10) 0.065(9) 0.048(9) 0.003(9)
C47 0.108(8) 0.087(7) 0.071(6) -0.004(5) 0.037(5) -0.026(6)
C84 0.097(9) 0.194(15) 0.094(8) 0.057(9) -0.008(7) 0.042(9)
O19 0.36(2) 0.198(11) 0.095(6) 0.060(7) 0.097(9) 0.019(12)
C51 0.084(7) 0.115(9) 0.118(9) 0.058(7) 0.002(6) 0.010(6)
C91 0.298(18) 0.315(18) 0.309(18) 0.005(10) 0.043(10) 0.002(10)
C4 0.255(14) 0.262(14) 0.250(14) -0.006(9) 0.021(9) -0.001(10)
C8 0.275(15) 0.249(15) 0.252(14) -0.008(9) 0.048(9) -0.008(10)
N5 0.098(5) 0.120(6) 0.096(5) 0.041(4) 0.065(4) 0.015(4)
C9 0.057(6) 0.173(12) 0.085(7) 0.020(7) -0.001(5) -0.018(6)
C10 0.109(9) 0.105(9) 0.141(11) 0.048(8) 0.000(8) 0.031(7)
C173 0.051(5) 0.087(7) 0.126(8) 0.003(6) 0.028(5) -0.009(4)
C175 0.078(7) 0.148(11) 0.105(8) 0.038(8) 0.007(6) -0.020(7)
C177 0.054(6) 0.238(16) 0.078(7) 0.011(8) -0.003(5) 0.027(8)
C179 0.084(6) 0.098(7) 0.073(6) -0.023(5) 0.015(5) -0.026(5)
C101 0.106(8) 0.069(6) 0.089(7) -0.010(5) 0.025(6) -0.020(5)
C57 0.054(5) 0.149(10) 0.082(6) -0.019(6) -0.002(5) -0.013(6)
C103 0.072(7) 0.157(11) 0.078(7) 0.007(7) -0.001(5) 0.005(7)
C189 0.106(8) 0.093(7) 0.083(6) -0.011(5) 0.022(6) 0.003(6)
C191 0.058(5) 0.149(10) 0.083(6) 0.028(6) 0.037(5) 0.009(6)
C193 0.070(6) 0.100(8) 0.114(8) -0.012(6) 0.019(6) 0.007(6)
C166 0.143(10) 0.055(5) 0.086(6) -0.021(5) 0.007(6) -0.004(6)
C167 0.082(7) 0.145(11) 0.089(7) 0.010(7) 0.027(6) -0.017(7)
C194 0.087(7) 0.092(7) 0.071(6) -0.006(5) 0.023(5) 0.010(5)
C108 0.072(7) 0.134(10) 0.118(9) -0.018(8) -0.017(6) 0.043(7)
C61 0.116(10) 0.145(12) 0.122(10) 0.020(8) 0.069(8) 0.043(9)
C110 0.068(5) 0.084(6) 0.096(6) 0.018(5) 0.027(5) 0.019(5)
O39 0.195(10) 0.166(9) 0.109(6) -0.083(6) 0.005(6) -0.003(7)
C37 0.149(12) 0.071(7) 0.166(12) 0.025(7) -0.092(11) -0.024(7)
C112 0.140(11) 0.091(8) 0.094(8) 0.010(6) 0.026(7) 0.009(8)
C63 0.077(7) 0.105(8) 0.137(10) 0.022(7) 0.012(6) -0.021(6)
C24 0.052(5) 0.121(9) 0.118(8) 0.045(7) 0.024(5) -0.012(5)
C116 0.143(10) 0.119(9) 0.069(6) -0.014(6) 0.045(6) -0.054(8)
C66 0.070(7) 0.161(12) 0.114(9) 0.020(8) 0.011(6) 0.015(7)
C218 0.126(10) 0.102(8) 0.127(9) -0.054(7) 0.032(8) -0.007(7)
C220 0.060(6) 0.263(19) 0.093(8) 0.070(10) 0.002(6) 0.036(9)
C222 0.055(5) 0.088(6) 0.074(5) -0.015(5) 0.008(4) -0.009(4)
C247 0.102(7) 0.088(7) 0.069(5) -0.006(5) -0.001(5) -0.031(6)
C275 0.050(5) 0.149(10) 0.086(6) 0.039(6) 0.009(5) 0.004(6)
C123 0.128(10) 0.121(9) 0.072(6) 0.008(6) -0.010(6) 0.059(8)
C228 0.057(6) 0.144(10) 0.087(7) -0.008(7) -0.001(5) 0.008(6)
C230 0.092(8) 0.132(10) 0.121(9) -0.014(8) 0.038(7) 0.035(7)
C127 0.084(7) 0.155(11) 0.098(8) 0.033(7) 0.015(6) -0.027(7)
C236 0.126(11) 0.112(9) 0.123(10) 0.000(8) 0.013(8) 0.038(9)
C238 0.088(7) 0.078(6) 0.146(10) 0.005(6) -0.037(7) 0.002(5)
C240 0.115(9) 0.081(7) 0.113(8) -0.031(6) -0.033(7) 0.057(6)
C242 0.135(11) 0.139(11) 0.077(7) -0.009(7) 0.022(7) -0.005(9)
C244 0.065(5) 0.079(6) 0.087(6) -0.002(5) 0.016(4) -0.001(4)
C74 0.056(6) 0.135(10) 0.140(10) -0.040(8) -0.004(6) -0.025(6)
C250 0.083(7) 0.101(8) 0.094(7) -0.017(6) -0.014(6) -0.001(6)
C252 0.126(10) 0.100(8) 0.081(7) 0.006(6) 0.008(6) 0.010(7)
C254 0.090(7) 0.111(8) 0.092(7) -0.025(6) 0.021(6) -0.024(6)
C256 0.074(6) 0.103(8) 0.096(7) 0.010(6) 0.019(5) -0.023(6)
C258 0.075(6) 0.129(9) 0.100(7) 0.009(7) 0.035(6) -0.010(6)
C260 0.074(7) 0.110(8) 0.138(10) 0.005(7) 0.039(6) 0.006(6)
C41 0.159(12) 0.128(10) 0.056(6) 0.005(6) 0.019(6) -0.020(9)
C17 0.080(7) 0.132(10) 0.085(7) 0.010(6) 0.018(6) -0.013(6)
C141 0.062(6) 0.196(15) 0.102(8) 0.018(9) 0.009(6) -0.041(8)
C264 0.078(7) 0.179(13) 0.089(7) -0.043(8) 0.020(6) -0.041(8)
C45 0.172(12) 0.094(8) 0.086(7) -0.019(6) 0.037(7) -0.066(8)
C270 0.098(8) 0.146(11) 0.108(8) 0.056(8) 0.027(7) 0.005(8)
C272 0.124(10) 0.093(8) 0.141(11) 0.011(7) 0.067(8) -0.004(7)
C273 0.099(8) 0.090(7) 0.094(7) -0.025(5) 0.044(6) -0.020(6)
C82 0.145(11) 0.104(8) 0.073(6) 0.000(6) 0.047(7) -0.008(8)
C151 0.30(2) 0.083(9) 0.140(11) -0.056(8) 0.164(13) -0.108(12)
C279 0.094(7) 0.075(6) 0.101(7) 0.004(5) 0.016(6) -0.009(5)
C281 0.056(6) 0.131(10) 0.165(11) 0.070(9) -0.002(6) -0.012(6)
C283 0.104(8) 0.061(5) 0.089(6) -0.016(5) 0.002(5) 0.013(5)
C285 0.093(9) 0.090(9) 0.201(16) 0.000(10) -0.017(10) -0.014(7)
C65 0.109(9) 0.081(7) 0.121(9) 0.009(6) -0.044(7) -0.017(6)
C146 0.092(8) 0.117(9) 0.088(7) -0.029(6) 0.024(6) -0.009(6)
C18 0.213(17) 0.086(8) 0.094(8) 0.004(6) 0.027(9) -0.038(9)
C148 0.058(5) 0.090(7) 0.108(7) 0.006(5) 0.026(5) 0.016(5)
C75 0.095(8) 0.108(8) 0.093(7) -0.005(6) 0.025(6) 0.019(6)
C150 0.196(15) 0.071(7) 0.110(9) -0.027(6) 0.071(9) -0.042(8)
C34 0.072(7) 0.173(12) 0.080(7) 0.025(7) 0.001(5) 0.032(7)
C152 0.091(7) 0.089(7) 0.091(7) -0.006(5) -0.004(5) -0.028(6)
C77 0.131(10) 0.084(7) 0.122(9) -0.038(7) 0.009(8) -0.009(7)
C154 0.054(5) 0.131(10) 0.162(11) 0.049(9) 0.040(6) 0.002(6)
C28 0.068(6) 0.102(7) 0.081(6) 0.003(5) 0.001(5) -0.010(5)
C120 0.117(10) 0.079(7) 0.155(11) 0.006(7) 0.037(8) -0.007(7)
C79 0.143(12) 0.120(11) 0.143(12) -0.023(9) -0.009(10) 0.037(9)
C155 0.168(16) 0.134(13) 0.182(16) -0.040(12) -0.003(12) 0.026(12)
C38 0.25(2) 0.143(15) 0.184(17) -0.049(13) 0.024(15) 0.050(15)
C159 0.28(3) 0.085(10) 0.207(19) -0.023(11) 0.044(18) -0.007(13)
C81 0.171(14) 0.094(9) 0.134(11) 0.032(8) 0.050(10) 0.015(9)
C161 0.061(6) 0.138(10) 0.094(7) -0.041(7) 0.011(5) -0.011(6)
C14 0.081(8) 0.130(10) 0.158(12) 0.033(9) 0.009(8) -0.002(7)
C163 0.171(14) 0.094(8) 0.121(10) -0.027(7) 0.061(9) -0.020(9)
C83 0.068(6) 0.113(8) 0.105(8) 0.026(6) 0.023(5) 0.016(6)
C169 0.093(7) 0.120(9) 0.111(8) 0.050(7) 0.041(6) 0.029(7)
C40 0.204(16) 0.127(10) 0.093(8) 0.036(7) -0.039(9) -0.076(11)
C170 0.082(6) 0.077(6) 0.087(6) -0.019(5) 0.010(5) -0.004(5)
C6 0.157(13) 0.120(10) 0.141(11) 0.024(9) 0.088(10) 0.020(9)
C171 0.060(6) 0.193(15) 0.125(10) 0.063(10) 0.012(6) 0.013(8)
C31 0.23(2) 0.145(16) 0.165(16) -0.029(13) 0.084(16) 0.029(15)
C172 0.069(7) 0.145(11) 0.111(9) 0.016(7) 0.024(6) 0.004(7)
C86 0.078(7) 0.128(9) 0.080(6) 0.010(6) 0.001(5) 0.012(6)
C174 0.088(7) 0.103(8) 0.103(8) 0.023(6) 0.011(6) 0.019(6)
C42 0.118(9) 0.096(8) 0.093(7) 0.017(6) 0.047(7) 0.003(7)
C176 0.193(15) 0.143(11) 0.122(10) -0.028(8) 0.042(9) -0.121(11)
C88 0.107(9) 0.148(11) 0.093(7) 0.020(7) 0.043(6) 0.050(8)
C178 0.155(12) 0.082(7) 0.082(7) 0.008(6) 0.048(7) 0.006(8)
C20 0.070(7) 0.194(14) 0.091(7) -0.002(9) -0.002(6) -0.019(8)
C180 0.069(7) 0.106(9) 0.265(19) 0.021(11) -0.003(10) -0.015(7)
C90 0.097(8) 0.106(9) 0.151(11) -0.052(8) 0.035(8) -0.001(7)
C182 0.111(9) 0.085(7) 0.122(9) 0.032(7) 0.013(7) 0.002(6)
C44 0.098(7) 0.078(6) 0.085(6) 0.010(5) 0.024(5) 0.015(6)
C184 0.146(11) 0.078(7) 0.102(8) -0.003(6) 0.056(7) 0.020(7)
C92 0.128(10) 0.083(7) 0.118(9) 0.024(6) 0.054(8) 0.037(7)
C186 0.099(9) 0.097(8) 0.169(12) -0.015(8) 0.031(9) -0.007(7)
C33 0.083(7) 0.103(8) 0.117(9) 0.036(7) -0.029(6) 0.009(6)
C188 0.110(9) 0.134(11) 0.108(9) 0.008(8) 0.015(7) -0.005(8)
N11 0.35(2) 0.140(11) 0.188(13) -0.012(10) 0.218(16) -0.039(13)
C94 0.37(3) 0.33(3) 0.118(11) -0.090(15) 0.115(16) -0.28(3)
C190 0.37(3) 0.21(2) 0.104(10) 0.004(12) 0.114(15) -0.16(2)
C46 0.190(11) 0.188(11) 0.138(9) -0.006(8) 0.058(8) -0.044(8)
C192 0.197(11) 0.197(11) 0.158(10) 0.009(8) 0.050(8) 0.006(9)
C96 0.179(10) 0.155(9) 0.147(8) 0.021(7) 0.066(8) -0.014(8)
C7 0.292(13) 0.293(13) 0.292(13) -0.0001(10) 0.0225(14) 0.0000(10)
C133 0.207(11) 0.205(11) 0.182(10) 0.013(8) 0.056(9) -0.018(9)
C195 0.176(10) 0.219(11) 0.131(8) 0.021(8) 0.046(8) 0.004(8)
C98 0.140(8) 0.084(6) 0.104(6) -0.002(5) 0.041(6) -0.032(6)
C197 0.066(7) 0.155(12) 0.137(10) -0.044(9) 0.036(7) -0.040(7)
C48 0.067(6) 0.115(8) 0.087(6) 0.007(6) 0.036(5) 0.005(5)
C199 0.141(11) 0.121(11) 0.100(8) -0.031(8) 0.046(8) 0.011(9)
C100 0.112(9) 0.121(10) 0.115(9) 0.030(7) 0.026(7) 0.026(8)
C201 0.114(9) 0.093(8) 0.129(9) -0.001(7) 0.024(7) 0.014(7)
C35 0.099(10) 0.26(2) 0.136(12) 0.060(13) 0.028(9) -0.038(11)
C203 0.157(12) 0.078(7) 0.131(10) 0.003(7) -0.024(9) -0.016(8)
C102 0.173(14) 0.097(9) 0.152(12) -0.005(8) 0.062(10) -0.033(9)
C205 0.102(9) 0.151(12) 0.149(11) 0.084(10) 0.013(8) 0.021(8)
C50 0.066(6) 0.167(12) 0.118(9) -0.037(9) 0.018(6) -0.026(7)
C207 0.123(11) 0.116(10) 0.134(11) 0.009(8) 0.072(9) 0.016(8)
C104 0.077(7) 0.116(9) 0.112(8) 0.029(7) 0.006(6) -0.015(6)
C209 0.147(13) 0.122(11) 0.175(14) 0.071(10) -0.051(11) -0.021(10)
C22 0.070(7) 0.205(16) 0.120(10) 0.009(10) -0.016(7) 0.005(8)
C211 0.163(14) 0.100(10) 0.128(11) 0.030(8) 0.014(9) -0.006(9)
C106 0.124(11) 0.165(14) 0.141(11) 0.052(10) 0.062(9) 0.025(10)
C213 0.188(16) 0.176(15) 0.120(11) -0.031(10) 0.017(11) 0.100(13)
C52 0.147(11) 0.150(12) 0.069(6) -0.009(7) 0.021(7) -0.043(9)
C215 0.071(7) 0.249(19) 0.109(9) 0.021(10) 0.014(7) -0.024(9)
C5 0.168(14) 0.095(9) 0.126(11) -0.031(8) 0.035(9) 0.005(9)
C217 0.28(3) 0.153(17) 0.26(3) 0.009(17) 0.17(2) -0.078(18)
C29 0.116(12) 0.173(15) 0.153(13) 0.031(11) 0.019(10) -0.050(11)
C219 0.098(10) 0.227(18) 0.106(9) 0.013(10) -0.006(8) 0.004(10)
C109 0.179(14) 0.073(7) 0.191(14) -0.048(8) -0.063(12) 0.036(8)
C221 0.090(8) 0.120(10) 0.169(12) 0.037(9) 0.013(8) -0.011(7)
C54 0.174(16) 0.161(14) 0.167(14) -0.037(12) 0.045(12) -0.084(13)
N2 0.172(12) 0.147(10) 0.128(9) -0.050(7) 0.077(8) -0.081(9)
C223 0.148(14) 0.169(15) 0.113(10) 0.005(9) 0.039(10) -0.012(11)
C111 0.097(11) 0.202(19) 0.199(18) -0.057(14) 0.019(11) -0.051(11)
C225 0.102(12) 0.172(17) 0.34(3) -0.002(18) -0.017(15) -0.067(12)
C16 0.150(19) 0.24(3) 0.30(3) 0.06(2) 0.035(18) -0.071(18)
C227 0.146(14) 0.168(15) 0.104(9) 0.004(9) 0.038(9) 0.055(12)
C113 0.098(10) 0.223(19) 0.172(14) 0.047(13) 0.026(10) -0.045(11)
C229 0.24(2) 0.133(13) 0.126(12) 0.054(10) -0.004(13) -0.038(14)
C56 0.173(15) 0.109(10) 0.180(15) -0.033(10) -0.088(13) 0.046(10)
C231 0.32(3) 0.070(8) 0.133(12) 0.032(8) 0.113(15) 0.033(13)
C115 0.53(5) 0.078(10) 0.26(2) 0.007(13) 0.29(3) 0.030(18)
C233 0.113(10) 0.229(18) 0.076(7) 0.005(10) 0.014(7) 0.066(11)
C21 0.139(12) 0.135(11) 0.137(12) -0.053(10) 0.001(9) 0.041(10)
C235 0.25(2) 0.096(9) 0.152(12) -0.003(9) -0.037(13) 0.089(12)
C117 0.131(12) 0.142(12) 0.180(15) 0.062(11) -0.022(11) 0.029(10)
C237 0.137(14) 0.106(11) 0.29(2) 0.025(13) -0.033(14) -0.009(10)
C58 0.127(10) 0.069(7) 0.151(11) 0.013(7) -0.041(9) -0.012(7)
C239 0.109(9) 0.095(8) 0.126(9) 0.039(7) -0.006(7) -0.028(7)
C119 0.113(11) 0.108(10) 0.238(18) 0.056(11) -0.009(11) 0.021(9)
C241 0.170(18) 0.103(12) 0.33(3) 0.033(15) -0.021(18) -0.038(12)
C25 0.28(3) 0.118(14) 0.36(3) -0.054(18) -0.14(3) -0.006(17)
C243 0.134(15) 0.31(3) 0.22(2) 0.17(2) 0.058(14) 0.127(18)
C122 0.26(2) 0.169(17) 0.160(15) 0.046(13) 0.148(17) 0.067(16)
C245 0.149(17) 0.30(3) 0.29(3) 0.24(3) -0.021(17) -0.012(17)
C60 0.26(2) 0.147(14) 0.136(13) -0.050(11) -0.022(14) 0.099(16)
C249 0.188(16) 0.115(10) 0.206(16) 0.099(11) -0.075(13) -0.057(10)
C124 0.25(2) 0.077(9) 0.29(2) 0.057(12) 0.16(2) 0.013(11)
C251 0.158(12) 0.090(8) 0.151(11) -0.008(8) 0.084(10) -0.007(8)
C118 0.104(8) 0.080(6) 0.111(8) 0.004(6) 0.046(6) 0.017(6)
C253 0.111(10) 0.140(11) 0.134(10) -0.026(9) 0.047(8) 0.011(8)
C126 0.187(11) 0.196(11) 0.210(11) 0.031(9) 0.050(9) 0.008(9)
C255 0.169(16) 0.153(14) 0.24(2) 0.067(14) 0.139(15) 0.037(12)
C62 0.080(10) 0.24(2) 0.37(3) 0.19(2) 0.008(13) 0.003(11)
C257 0.125(14) 0.30(3) 0.151(15) 0.016(16) -0.003(11) 0.003(15)
C128 0.21(2) 0.173(19) 0.22(3) -0.059(17) 0.013(18) 0.068(17)
C259 0.247(11) 0.247(11) 0.247(11) -0.0017(10) 0.0167(13) -0.0013(10)
C11 0.2468(10) 0.2469(13) 0.2470(10) -0.002(4) 0.017(4) -0.001(4)
C261 0.2468(10) 0.2469(13) 0.2470(10) -0.002(4) 0.017(4) -0.001(4)
C130 0.2468(10) 0.2469(13) 0.2470(10) -0.002(4) 0.017(4) -0.001(4)
C263 0.2468(10) 0.2469(13) 0.2470(10) -0.002(4) 0.017(4) -0.001(4)
C64 0.2468(10) 0.2469(13) 0.2470(10) -0.002(4) 0.017(4) -0.001(4)
C265 0.142(4) 0.143(4) 0.143(4) 0.0003(10) 0.0107(11) -0.0005(10)
C132 0.33(3) 0.091(11) 0.46(4) -0.045(17) -0.30(3) 0.054(15)
C267 0.29(3) 0.104(12) 0.203(17) 0.025(11) 0.154(18) -0.022(14)
C68 0.147(13) 0.095(9) 0.186(15) 0.015(9) 0.070(11) -0.001(9)
C269 0.191(17) 0.170(15) 0.129(11) 0.007(11) 0.050(11) -0.065(14)
C134 0.082(10) 0.188(18) 0.26(2) 0.026(16) 0.023(12) 0.021(11)
C271 0.134(13) 0.23(2) 0.157(14) -0.065(14) 0.017(11) -0.033(14)
C67 0.242(15) 0.254(15) 0.236(14) 0.018(9) 0.012(9) -0.014(9)
C23 0.16(2) 0.27(3) 0.42(4) -0.09(3) 0.09(2) -0.10(2)
C136 0.267(12) 0.267(12) 0.267(12) 0.0001(10) 0.0204(14) 0.0001(10)
C274 0.097(10) 0.164(14) 0.171(13) 0.001(11) 0.038(9) -0.041(9)
C27 0.26(2) 0.179(17) 0.35(3) 0.17(2) -0.19(2) -0.119(17)
C276 0.204(19) 0.077(9) 0.31(3) -0.017(12) -0.097(18) 0.036(10)
C138 0.118(13) 0.150(15) 0.27(2) -0.033(15) 0.066(14) -0.055(12)
C277 0.33(3) 0.080(10) 0.37(3) -0.008(15) -0.20(3) 0.025(14)
C71 0.209(18) 0.140(13) 0.172(15) -0.086(12) -0.044(13) 0.053(13)
C278 0.160(19) 0.30(3) 0.20(2) 0.00(2) 0.022(15) -0.08(2)
C280 0.117(12) 0.24(2) 0.174(15) -0.024(14) 0.038(11) -0.026(13)
C208 0.082(9) 0.147(13) 0.36(3) -0.121(17) 0.017(12) 0.030(9)
C282 0.24(2) 0.129(13) 0.30(3) 0.001(15) 0.16(2) -0.051(15)
C142 0.113(15) 0.35(4) 0.47(5) -0.22(4) 0.05(2) -0.11(2)
C284 0.34(2) 0.35(2) 0.35(2) 0.007(10) 0.020(10) 0.001(10)

loop_
_atom_type_symbol
_atom_type_description
_atom_type_scat_dispersion_real
_atom_type_scat_dispersion_imag
_atom_type_scat_source
C C 0.0137 0.0067 'International Tables Vol C Tables 4.2.6.8 and 6.1.1.4'
H H 0.0000 0.0000 'International Tables Vol C Tables 4.2.6.8 and 6.1.1.4'
Ag Ag 0.0782 3.3823 'International Tables Vol C Tables 4.2.6.8 and 6.1.1.4'
N N 0.0241 0.0134 'International Tables Vol C Tables 4.2.6.8 and 6.1.1.4'
O O 0.0389 0.0241 'International Tables Vol C Tables 4.2.6.8 and 6.1.1.4'
P P 0.2543 0.3332 'International Tables Vol C Tables 4.2.6.8 and 6.1.1.4'
Ti Ti 0.3343 1.4243 'International Tables Vol C Tables 4.2.6.8 and 6.1.1.4'

loop_
_geom_angle_atom_site_label_1
_geom_angle_atom_site_label_2
_geom_angle_atom_site_label_3
_geom_angle
_geom_angle_site_symmetry_1
_geom_angle_site_symmetry_3
_geom_angle_publ_flag
N1 Ag01 P4 151.2 . . ?
N1 Ag01 N4 73.6 . . ?
N4 Ag01 P4 135.1 . . ?
N8 Ag02 P1 135.3 . . ?
N8 Ag02 N12 74.8 . . ?
N12 Ag02 P1 149.0 . . ?
N6 Ag03 P3 136.3 . . ?
N10 Ag03 P3 150.3 . . ?
N10 Ag03 N6 73.0 . . ?
N3 Ag04 P6 148.9 . . ?
N2 Ag04 P6 137.4 . . ?
N2 Ag04 N3 73.6 . . ?
P2 Ag05 N13 142.0 . . ?
P2 Ag05 N9 144.0 . . ?
N13 Ag05 N9 74.0 . . ?
P5 Ag06 N5 128.6 . . ?
N11 Ag06 P5 149.5 . . ?
N11 Ag06 N5 80.6 . . ?
O4 Ti1 O8 94.5 . . ?
O4 Ti1 O10 91.0 . . ?
O4 Ti1 O12 88.4 . . ?
O4 Ti1 O14 95.3 . . ?
O4 Ti1 O24 173.0 . . ?
O8 Ti1 O12 86.1 . . ?
O8 Ti1 O24 84.6 . . ?
O10 Ti1 O8 83.7 . . ?
O10 Ti1 O12 169.7 . . ?
O10 Ti1 O14 97.3 . . ?
O10 Ti1 O24 95.7 . . ?
O12 Ti1 O24 84.7 . . ?
O14 Ti1 O8 170.1 . . ?
O14 Ti1 O12 93.0 . . ?
O14 Ti1 O24 85.5 . . ?
O6 Ti4 O26 97.2 . . ?
O6 Ti4 O32 170.5 . . ?
O6 Ti4 O40 85.2 . . ?
O6 Ti4 O41 93.2 . . ?
O22 Ti4 O6 94.4 . . ?
O22 Ti4 O26 95.5 . . ?
O22 Ti4 O32 95.0 . . ?
O22 Ti4 O40 169.5 . . ?
O22 Ti4 O41 86.7 . . ?
O26 Ti4 O32 83.5 . . ?
O26 Ti4 O40 95.0 . . ?
O26 Ti4 O41 169.2 . . ?
O32 Ti4 O40 85.3 . . ?
O32 Ti4 O41 85.8 . . ?
O40 Ti4 O41 82.9 . . ?
O1 Ti2 O18 94.4 . . ?
O1 Ti2 O38 95.4 . . ?
O1 Ti2 O21 85.4 . . ?
O1 Ti2 O3 171.6 . . ?
O18 Ti2 O38 86.2 . . ?
O18 Ti2 O21 171.9 . . ?
O18 Ti2 O3 93.9 . . ?
O28 Ti2 O1 95.6 . . ?
O28 Ti2 O18 92.8 . . ?
O28 Ti2 O38 169.0 . . ?
O28 Ti2 O21 95.3 . . ?
O28 Ti2 O3 85.6 . . ?
O38 Ti2 O3 83.5 . . ?
O21 Ti2 O38 85.8 . . ?
O21 Ti2 O3 86.3 . . ?
O20 Ti3 O30 87.9 . . ?
O20 Ti3 O11 91.7 . . ?
O20 Ti3 O23 171.5 . . ?
O36 Ti3 O20 92.2 . . ?
O36 Ti3 O30 172.0 . . ?
O36 Ti3 O11 88.5 . . ?
O36 Ti3 O23 93.7 . . ?
O11 Ti3 O30 83.4 . . ?
O11 Ti3 O23 82.3 . . ?
O23 Ti3 O30 85.4 . . ?
O27 Ti3 O20 96.6 . . ?
O27 Ti3 O30 94.1 . . ?
O27 Ti3 O36 93.9 . . ?
O27 Ti3 O11 171.3 . . ?
O27 Ti3 O23 89.1 . . ?
C69 P1 Ag02 111.0 . . ?
C69 P1 C110 104.3 . . ?
C131 P1 Ag02 116.1 . . ?
C131 P1 C69 107.7 . . ?
C131 P1 C110 103.8 . . ?
C110 P1 Ag02 113.0 . . ?
C238 P4 Ag01 114.0 . . ?
C238 P4 C240 102.4 . . ?
C238 P4 C109 106.3 . . ?
C240 P4 Ag01 108.9 . . ?
C240 P4 C109 110.6 . . ?
C109 P4 Ag01 114.1 . . ?
C61 P6 Ag04 110.5 . . ?
C61 P6 C110 106.4 . . ?
C110 P6 Ag04 115.9 . . ?
C118 P6 Ag04 112.5 . . ?
C118 P6 C61 108.0 . . ?
C118 P6 C110 103.0 . . ?
C238 P3 Ag03 111.6 . . ?
C281 P3 Ag03 109.5 . . ?
C281 P3 C238 105.4 . . ?
C58 P3 Ag03 116.9 . . ?
C58 P3 C238 112.5 . . ?
C58 P3 C281 99.7 . . ?
C163 P2 Ag05 117.0 . . ?
C201 P2 Ag05 110.9 . . ?
C201 P2 C163 101.3 . . ?
C134 P2 Ag05 120.9 . . ?
C134 P2 C163 102.4 . . ?
C134 P2 C201 101.5 . . ?
C81 P5 Ag06 116.4 . . ?
C81 P5 C282 109.8 . . ?
C201 P5 Ag06 114.6 . . ?
C201 P5 C81 101.9 . . ?
C201 P5 C282 98.5 . . ?
C282 P5 Ag06 113.7 . . ?
C43 O1 Ti2 137.3 . . ?
C204 O4 Ti1 133.8 . . ?
C256 O6 Ti4 133.8 . . ?
C2 O8 Ti1 137.2 . . ?
C32 O10 Ti1 138.7 . . ?
C125 O12 Ti1 131.9 . . ?
C101 O14 Ti1 136.6 . . ?
C173 O18 Ti2 136.8 . . ?
C42 O20 Ti3 129.0 . . ?
C230 O22 Ti4 135.7 . . ?
C3 N1 Ag01 115.2 . . ?
C95 N1 Ag01 125.8 . . ?
C95 N1 C3 118.9 . . ?
C197 O24 Ti1 136.0 . . ?
C246 O26 Ti4 137.3 . . ?
C222 O28 Ti2 136.7 . . ?
C112 O30 Ti3 136.2 . . ?
C78 N4 Ag01 115.7 . . ?
C30 N4 Ag01 128.7 . . ?
C30 N4 C78 115.7 . . ?
C75 O32 Ti4 135.2 . . ?
C104 O36 Ti3 131.9 . . ?
C285 O38 Ti2 134.4 . . ?
C17 O40 Ti4 135.0 . . ?
C183 N6 Ag03 126.0 . . ?
C226 N6 Ag03 115.3 . . ?
C226 N6 C183 117.7 . . ?
C233 O41 Ti4 130.0 . . ?
C146 O21 Ti2 134.1 . . ?
C229 O11 Ti3 126.1 . . ?
C209 O23 Ti3 130.3 . . ?
C129 O3 Ti2 131.5 . . ?
N4 C78 C3 115.1 . . ?
C36 C78 N4 122.5 . . ?
C36 C78 C3 122.4 . . ?
C72 N8 Ag02 111.6 . . ?
C72 N8 C193 119.8 . . ?
C193 N8 Ag02 128.5 . . ?
C224 N10 Ag03 127.3 . . ?
C114 N10 Ag03 116.0 . . ?
C114 N10 C224 116.6 . . ?
C100 O27 Ti3 130.6 . . ?
C99 C143 H143 121.4 . . ?
C99 C143 C153 117.3 . . ?
C153 C143 H143 121.4 . . ?
N1 C3 C78 120.5 . . ?
N1 C3 C153 123.9 . . ?
C78 C3 C153 115.5 . . ?
C95 C144 H144 118.5 . . ?
C87 C144 H144 118.5 . . ?
C87 C144 C95 122.9 . . ?
C78 C36 C99 118.7 . . ?
C78 C36 C234 120.8 . . ?
C234 C36 C99 120.5 . . ?
C143 C99 C36 121.6 . . ?
C143 C99 H99 119.2 . . ?
C36 C99 H99 119.2 . . ?
C13 C149 C164 116.3 . . ?
C147 C149 C13 122.0 . . ?
C147 C149 C164 121.7 . . ?
C248 N12 Ag02 110.3 . . ?
C127 N12 Ag02 126.2 . . ?
C127 N12 C248 123.5 . . ?
H26A C26 H26B 107.2 . . ?
C145 C26 H26A 107.9 . . ?
C145 C26 H26B 107.9 . . ?
C145 C26 C244 117.5 . . ?
C244 C26 H26A 107.9 . . ?
C244 C26 H26B 107.9 . . ?
C143 C153 C3 124.2 . . ?
C143 C153 C87 121.7 . . ?
C3 C153 C87 113.9 . . ?
C160 C89 C44 116.2 . . ?
C82 C89 C160 118.4 . . ?
C82 C89 C44 125.5 . . ?
N1 C95 C144 119.4 . . ?
N1 C95 H95 120.3 . . ?
C144 C95 H95 120.3 . . ?
C145 C168 C254 114.3 . . ?
C247 C168 C145 123.6 . . ?
C247 C168 C254 122.0 . . ?
C167 N3 Ag04 117.4 . . ?
C63 N3 Ag04 126.4 . . ?
C63 N3 C167 115.7 . . ?
H18A C187 H18B 106.8 . . ?
C158 C187 H18A 107.1 . . ?
C158 C187 H18B 107.1 . . ?
C158 C187 C191 120.8 . . ?
C191 C187 H18A 107.1 . . ?
C191 C187 H18B 107.1 . . ?
C39 N13 Ag05 112.3 . . ?
C39 N13 C19 120.0 . . ?
C19 N13 Ag05 127.7 . . ?
C196 C39 N13 120.0 . . ?
C178 C39 N13 113.0 . . ?
C178 C39 C196 126.9 . . ?
C137 C196 C39 120.0 . . ?
C231 C196 C39 116.4 . . ?
C231 C196 C137 123.6 . . ?
C196 C137 H137 120.0 . . ?
C196 C137 C200 120.0 . . ?
C200 C137 H137 120.0 . . ?
C137 C200 H200 120.0 . . ?
C137 C200 C19 120.0 . . ?
C19 C200 H200 120.0 . . ?
N13 C19 H19 120.0 . . ?
C200 C19 N13 120.0 . . ?
C200 C19 H19 120.0 . . ?
C144 C87 C153 120.6 . . ?
C144 C87 H87 119.7 . . ?
C153 C87 H87 119.7 . . ?
H21A C210 H21B 107.1 . . ?
C47 C210 H21A 107.8 . . ?
C47 C210 H21B 107.8 . . ?
C47 C210 C44 118.2 . . ?
C44 C210 H21A 107.8 . . ?
C44 C210 H21B 107.8 . . ?
C80 C93 C216 123.1 . . ?
C80 C93 C226 125.9 . . ?
C226 C93 C216 111.0 . . ?
C150 C97 C47 115.2 . . ?
C150 C97 C40 122.9 . . ?
C40 C97 C47 121.5 . . ?
N6 C183 H183 119.8 . . ?
N6 C183 C262 120.5 . . ?
C262 C183 H183 119.8 . . ?
H59A C59 H59B 108.3 . . ?
C260 C59 H59A 109.9 . . ?
C260 C59 H59B 109.9 . . ?
C279 C59 H59A 109.9 . . ?
C279 C59 H59B 109.9 . . ?
C279 C59 C260 108.9 . . ?
C149 C13 C189 118.0 . . ?
C156 C13 C149 120.6 . . ?
C156 C13 C189 121.2 . . ?
O4 C204 C53 120.2 . . ?
O4 C204 C244 119.9 . . ?
C244 C204 C53 119.7 . . ?
H21C C214 H21D 107.2 . . ?
C164 C214 H21C 107.9 . . ?
C164 C214 H21D 107.9 . . ?
C164 C214 C170 117.6 . . ?
C170 C214 H21C 107.9 . . ?
C170 C214 H21D 107.9 . . ?
N10 C224 H224 116.5 . . ?
C121 C224 N10 126.9 . . ?
C121 C224 H224 116.5 . . ?
O12 C125 C53 119.3 . . ?
O16 C125 O12 120.8 . . ?
O16 C125 C53 119.7 . . ?
N8 C72 C212 118.4 . . ?
C248 C72 N8 121.9 . . ?
C248 C72 C212 119.7 . . ?
C36 C234 H234 122.8 . . ?
C165 C234 C36 114.5 . . ?
C165 C234 H234 122.8 . . ?
C186 C139 C279 117.5 . . ?
C221 C139 C279 121.9 . . ?
C221 C139 C186 120.3 . . ?
N10 C114 C185 124.1 . . ?
N10 C114 C226 116.7 . . ?
C185 C114 C226 119.2 . . ?
C93 C80 H80 121.1 . . ?
C194 C80 C93 117.9 . . ?
C194 C80 H80 121.1 . . ?
N12 C248 C177 114.4 . . ?
C72 C248 N12 121.1 . . ?
C72 C248 C177 124.5 . . ?
C232 C69 P1 123.4 . . ?
C123 C69 P1 117.4 . . ?
C123 C69 C232 119.0 . . ?
C244 C49 C283 116.3 . . ?
C244 C49 C88 127.5 . . ?
C88 C49 C283 116.1 . . ?
N4 C30 H30 116.6 . . ?
C165 C30 N4 126.8 . . ?
C165 C30 H30 116.6 . . ?
C160 C135 H135 120.2 . . ?
C18 C135 H135 120.2 . . ?
C18 C135 C160 119.5 . . ?
C41 C15 C270 116.1 . . ?
C41 C15 C28 112.1 . . ?
C28 C15 C270 130.3 . . ?
C37 C1 H1 123.0 . . ?
C247 C1 H1 123.0 . . ?
C247 C1 C37 114.0 . . ?
C204 C53 C125 124.7 . . ?
C204 C53 C85 118.4 . . ?
C85 C53 C125 116.7 . . ?
O10 C32 C152 120.0 . . ?
O10 C32 C170 121.9 . . ?
C170 C32 C152 117.9 . . ?
C74 C55 C9 119.0 . . ?
C141 C55 C9 116.9 . . ?
C141 C55 C74 123.8 . . ?
C154 C181 C158 123.7 . . ?
C154 C181 C169 115.1 . . ?
C169 C181 C158 121.2 . . ?
C114 C185 C206 114.5 . . ?
C194 C185 C114 119.3 . . ?
C194 C185 C206 125.8 . . ?
C70 C105 H105 120.6 . . ?
C70 C105 C24 118.7 . . ?
C24 C105 H105 120.6 . . ?
C234 C165 H165 120.1 . . ?
C30 C165 C234 119.7 . . ?
C30 C165 H165 120.1 . . ?
C131 C107 H107 120.1 . . ?
C131 C107 C258 119.8 . . ?
C258 C107 H107 120.1 . . ?
H19A C198 H19B 107.0 . . ?
C9 C198 H19A 107.5 . . ?
C9 C198 H19B 107.5 . . ?
C9 C198 C28 119.4 . . ?
C28 C198 H19A 107.5 . . ?
C28 C198 H19B 107.5 . . ?
C154 C202 H202 120.1 . . ?
C73 C202 H202 120.1 . . ?
C73 C202 C154 119.9 . . ?
C185 C206 H206 121.2 . . ?
C121 C206 C185 117.5 . . ?
C121 C206 H206 121.2 . . ?
C84 C212 C72 115.2 . . ?
C92 C212 C72 116.1 . . ?
C92 C212 C84 128.5 . . ?
C93 C216 H216 120.2 . . ?
C262 C216 C93 119.6 . . ?
C262 C216 H216 120.2 . . ?
C224 C121 C206 120.2 . . ?
C224 C121 H121 119.9 . . ?
C206 C121 H121 119.9 . . ?
C105 C70 H70 118.8 . . ?
C105 C70 C66 122.3 . . ?
C66 C70 H70 118.8 . . ?
N6 C226 C93 128.3 . . ?
N6 C226 C114 118.9 . . ?
C93 C226 C114 112.8 . . ?
C69 C232 H232 118.9 . . ?
C103 C232 C69 122.2 . . ?
C103 C232 H232 118.9 . . ?
O3 C129 O9 114.9 . . ?
O3 C129 C250 125.7 . . ?
O9 C129 C250 119.2 . . ?
C107 C131 P1 120.1 . . ?
C107 C131 C275 121.1 . . ?
C275 C131 P1 118.4 . . ?
O26 C246 C48 118.4 . . ?
C191 C246 O26 117.0 . . ?
C191 C246 C48 124.6 . . ?
O1 C43 C164 122.0 . . ?
O1 C43 C179 118.6 . . ?
C164 C43 C179 119.1 . . ?
C77 C76 H76 120.5 . . ?
C88 C76 H76 120.5 . . ?
C88 C76 C77 119.0 . . ?
C170 C12 C176 122.2 . . ?
C170 C12 C203 116.9 . . ?
C176 C12 C203 120.4 . . ?
C181 C158 C187 122.2 . . ?
C173 C158 C187 120.5 . . ?
C173 C158 C181 117.1 . . ?
C183 C262 H262 119.1 . . ?
C216 C262 C183 121.8 . . ?
C216 C262 H262 119.1 . . ?
C168 C145 C26 117.9 . . ?
C256 C145 C26 121.4 . . ?
C256 C145 C168 120.7 . . ?
C149 C147 H147 120.1 . . ?
C149 C147 C157 119.8 . . ?
C157 C147 H147 120.1 . . ?
C160 C266 H266 125.5 . . ?
C160 C266 C252 109.1 . . ?
C252 C266 H266 125.5 . . ?
C13 C156 H156 118.3 . . ?
C179 C156 C13 123.3 . . ?
C179 C156 H156 118.3 . . ?
C147 C157 H157 119.8 . . ?
C147 C157 C184 120.5 . . ?
C184 C157 H157 119.8 . . ?
C273 C268 H268 117.9 . . ?
C150 C268 H268 117.9 . . ?
C150 C268 C273 124.2 . . ?
C53 C85 H85 118.7 . . ?
C283 C85 C53 122.7 . . ?
C283 C85 H85 118.7 . . ?
C89 C160 C135 119.5 . . ?
C89 C160 C266 132.5 . . ?
C266 C160 C135 108.0 . . ?
C191 C162 C24 117.9 . . ?
C83 C162 C191 122.0 . . ?
C83 C162 C24 120.1 . . ?
C149 C164 C214 120.4 . . ?
C43 C164 C149 121.4 . . ?
C43 C164 C214 117.6 . . ?
O8 C2 C152 121.5 . . ?
O34 C2 O8 126.2 . . ?
O34 C2 C152 112.1 . . ?
C178 N9 Ag05 97.3 . . ?
C207 N9 Ag05 114.4 . . ?
C207 N9 C178 147.1 . . ?
C210 C47 C97 118.6 . . ?
C101 C47 C210 123.5 . . ?
C101 C47 C97 117.9 . . ?
C212 C84 H84 116.5 . . ?
C220 C84 C212 127.0 . . ?
C220 C84 H84 116.5 . . ?
C154 C51 H51 123.1 . . ?
C154 C51 C106 113.8 . . ?
C106 C51 H51 123.1 . . ?
C4 C91 H91 119.6 . . ?
C133 C91 H91 119.6 . . ?
C133 C91 C4 120.7 . . ?
C91 C4 H4 120.0 . . ?
C8 C4 C91 120.0 . . ?
C8 C4 H4 120.0 . . ?
C4 C8 H8 120.0 . . ?
N5 C8 C4 120.0 . . ?
N5 C8 H8 120.0 . . ?
C8 N5 Ag06 149.8 . . ?
C8 N5 C195 117.3 . . ?
C195 N5 Ag06 91.9 . . ?
C198 C9 C55 123.3 . . ?
C104 C9 C55 117.3 . . ?
C104 C9 C198 119.2 . . ?
C108 C10 H10 122.6 . . ?
C108 C10 C123 114.8 . . ?
C123 C10 H10 122.6 . . ?
O18 C173 C73 114.4 . . ?
C158 C173 O18 119.0 . . ?
C158 C173 C73 124.6 . . ?
C141 C175 H175 119.0 . . ?
C141 C175 C52 122.0 . . ?
C52 C175 H175 119.0 . . ?
C248 C177 C220 113.6 . . ?
C248 C177 C22 124.3 . . ?
C22 C177 C220 121.4 . . ?
C43 C179 C146 121.9 . . ?
C156 C179 C43 118.7 . . ?
C156 C179 C146 119.2 . . ?
O14 C101 C273 117.6 . . ?
C47 C101 O14 116.7 . . ?
C47 C101 C273 125.7 . . ?
C74 C57 H57 116.5 . . ?
C74 C57 C50 127.0 . . ?
C50 C57 H57 116.5 . . ?
C232 C103 H103 119.9 . . ?
C232 C103 C108 120.3 . . ?
C108 C103 H103 119.9 . . ?
C13 C189 H189 119.0 . . ?
C184 C189 C13 122.0 . . ?
C184 C189 H189 119.0 . . ?
C246 C191 C187 121.9 . . ?
C246 C191 C162 118.2 . . ?
C162 C191 C187 119.9 . . ?
N8 C193 H193 118.6 . . ?
C272 C193 N8 122.7 . . ?
C272 C193 H193 118.6 . . ?
C283 C166 H166 118.1 . . ?
C77 C166 H166 118.1 . . ?
C77 C166 C283 123.7 . . ?
N3 C167 C223 116.9 . . ?
C29 C167 N3 123.2 . . ?
C29 C167 C223 118.5 . . ?
C80 C194 H194 117.6 . . ?
C185 C194 C80 124.9 . . ?
C185 C194 H194 117.6 . . ?
C10 C108 C103 121.9 . . ?
C10 C108 H108 119.0 . . ?
C103 C108 H108 119.0 . . ?
C6 C61 P6 118.8 . . ?
C6 C61 C68 123.6 . . ?
C68 C61 P6 117.6 . . ?
P1 C110 P6 111.5 . . ?
P1 C110 H11A 109.3 . . ?
P1 C110 H11B 109.3 . . ?
P6 C110 H11A 109.3 . . ?
P6 C110 H11B 109.3 . . ?
H11A C110 H11B 108.0 . . ?
C1 C37 H37 118.5 . . ?
C33 C37 C1 122.9 . . ?
C33 C37 H37 118.5 . . ?
O30 C112 O15 128.1 . . ?
O30 C112 C252 117.3 . . ?
O15 C112 C252 114.5 . . ?
N3 C63 H63 119.1 . . ?
N3 C63 C188 121.8 . . ?
C188 C63 H63 119.1 . . ?
C105 C24 C162 118.1 . . ?
C148 C24 C105 122.8 . . ?
C148 C24 C162 119.1 . . ?
C40 C116 H116 125.6 . . ?
C40 C116 C267 108.8 . . ?
C267 C116 H116 125.6 . . ?
C70 C66 H66 120.3 . . ?
C83 C66 C70 119.4 . . ?
C83 C66 H66 120.3 . . ?
C90 C218 H218 119.3 . . ?
C90 C218 C261 121.4 . . ?
C261 C218 H218 119.3 . . ?
C84 C220 C177 120.1 . . ?
C84 C220 H220 120.0 . . ?
C177 C220 H220 120.0 . . ?
O28 C222 C250 117.5 . . ?
C28 C222 O28 120.8 . . ?
C28 C222 C250 121.5 . . ?
C168 C247 C1 122.9 . . ?
C168 C247 H247 118.6 . . ?
C1 C247 H247 118.6 . . ?
C131 C275 H275 123.4 . . ?
C171 C275 C131 113.2 . . ?
C171 C275 H275 123.4 . . ?
C69 C123 C10 121.4 . . ?
C69 C123 H123 119.3 . . ?
C10 C123 H123 119.3 . . ?
C41 C228 H228 121.3 . . ?
C20 C228 H228 121.3 . . ?
C20 C228 C41 117.5 . . ?
O22 C230 C90 120.7 . . ?
C260 C230 O22 119.0 . . ?
C260 C230 C90 120.2 . . ?
N12 C127 H127 119.1 . . ?
N12 C127 C215 121.9 . . ?
C215 C127 H127 119.1 . . ?
C240 C236 H236 116.9 . . ?
C240 C236 C56 126.2 . . ?
C56 C236 H236 116.9 . . ?
P4 C238 P3 109.2 . . ?
P4 C238 H23A 109.8 . . ?
P4 C238 H23B 109.8 . . ?
P3 C238 H23A 109.8 . . ?
P3 C238 H23B 109.8 . . ?
H23A C238 H23B 108.3 . . ?
C236 C240 P4 119.5 . . ?
C236 C240 C213 116.9 . . ?
C213 C240 P4 120.8 . . ?
C254 C242 H242 119.1 . . ?
C86 C242 H242 119.1 . . ?
C86 C242 C254 121.8 . . ?
C204 C244 C26 118.3 . . ?
C204 C244 C49 122.5 . . ?
C49 C244 C26 119.1 . . ?
C55 C74 H74 121.1 . . ?
C57 C74 C55 117.9 . . ?
C57 C74 H74 121.1 . . ?
C222 C250 C129 121.3 . . ?
C161 C250 C129 123.4 . . ?
C161 C250 C222 115.3 . . ?
C266 C252 C112 116.0 . . ?
C42 C252 C266 118.2 . . ?
C42 C252 C112 125.3 . . ?
C242 C254 C168 119.3 . . ?
C242 C254 C33 126.5 . . ?
C33 C254 C168 114.1 . . ?
O6 C256 C145 115.8 . . ?
O6 C256 C86 123.9 . . ?
C86 C256 C145 118.9 . . ?
C107 C258 H258 121.0 . . ?
C107 C258 C172 118.1 . . ?
C172 C258 H258 121.0 . . ?
C230 C260 C59 119.3 . . ?
C230 C260 C130 122.5 . . ?
C130 C260 C59 117.1 . . ?
C15 C41 C228 117.1 . . ?
C161 C41 C15 127.3 . . ?
C161 C41 C228 115.4 . . ?
O40 C17 O37 120.5 . . ?
O40 C17 C86 118.3 . . ?
O37 C17 C86 120.4 . . ?
C55 C141 C264 115.0 . . ?
C175 C141 C55 126.9 . . ?
C175 C141 C264 117.9 . . ?
C141 C264 H264 119.6 . . ?
C141 C264 C50 120.8 . . ?
C50 C264 H264 119.6 . . ?
C82 C45 H45 123.7 . . ?
C82 C45 C18 112.5 . . ?
C18 C45 H45 123.7 . . ?
C15 C270 H270 114.6 . . ?
C34 C270 C15 130.9 . . ?
C34 C270 H270 114.6 . . ?
C193 C272 H272 119.8 . . ?
C193 C272 C92 120.5 . . ?
C92 C272 H272 119.8 . . ?
C268 C273 C197 125.5 . . ?
C101 C273 C268 110.4 . . ?
C101 C273 C197 123.9 . . ?
C89 C82 C45 129.8 . . ?
C89 C82 H82 115.1 . . ?
C45 C82 H82 115.1 . . ?
C150 C151 H151 119.5 . . ?
C267 C151 H151 119.5 . . ?
C267 C151 C150 121.1 . . ?
C139 C279 C59 123.0 . . ?
C100 C279 C59 114.7 . . ?
C100 C279 C139 118.6 . . ?
C205 C281 P3 117.3 . . ?
C205 C281 C62 119.5 . . ?
C62 C281 P3 123.2 . . ?
C85 C283 C49 120.0 . . ?
C85 C283 C166 122.9 . . ?
C166 C283 C49 117.2 . . ?
O38 C285 O35 131.4 . . ?
O38 C285 C73 123.5 . . ?
O35 C285 C73 104.2 . . ?
C152 C65 H65 117.1 . . ?
C203 C65 H65 117.1 . . ?
C203 C65 C152 125.8 . . ?
O21 C146 O2 120.1 . . ?
O21 C146 C179 120.8 . . ?
O2 C146 C179 119.1 . . ?
C135 C18 C45 119.9 . . ?
C135 C18 H18 120.1 . . ?
C45 C18 H18 120.1 . . ?
C24 C148 H148 117.0 . . ?
C24 C148 C48 126.0 . . ?
C48 C148 H148 117.0 . . ?
O32 C75 O13 125.6 . . ?
O32 C75 C48 120.8 . . ?
O13 C75 C48 113.3 . . ?
C97 C150 C151 112.9 . . ?
C268 C150 C97 126.3 . . ?
C268 C150 C151 120.6 . . ?
C270 C34 H34 122.9 . . ?
C270 C34 C20 114.2 . . ?
C20 C34 H34 122.9 . . ?
C32 C152 C2 117.3 . . ?
C65 C152 C32 117.0 . . ?
C65 C152 C2 125.7 . . ?
C76 C77 H77 119.6 . . ?
C166 C77 C76 120.7 . . ?
C166 C77 H77 119.6 . . ?
C181 C154 C202 116.9 . . ?
C181 C154 C51 127.4 . . ?
C51 C154 C202 114.9 . . ?
C15 C28 C198 112.3 . . ?
C222 C28 C15 123.8 . . ?
C222 C28 C198 123.9 . . ?
C79 C120 H120 120.0 . . ?
C79 C120 C81 120.0 . . ?
C81 C120 H120 120.0 . . ?
C120 C79 H79 120.0 . . ?
C155 C79 C120 120.0 . . ?
C155 C79 H79 120.0 . . ?
C79 C155 H155 120.0 . . ?
C79 C155 C38 120.0 . . ?
C38 C155 H155 120.0 . . ?
C155 C38 H38 120.0 . . ?
C155 C38 C159 120.0 . . ?
C159 C38 H38 120.0 . . ?
C38 C159 H159 120.0 . . ?
C81 C159 C38 120.0 . . ?
C81 C159 H159 120.0 . . ?
C120 C81 P5 123.9 . . ?
C159 C81 P5 115.4 . . ?
C159 C81 C120 120.0 . . ?
C250 C161 H161 120.1 . . ?
C41 C161 C250 119.8 . . ?
C41 C161 H161 120.1 . . ?
C182 C14 H14 124.0 . . ?
C186 C14 H14 124.0 . . ?
C186 C14 C182 112.0 . . ?
C102 C163 P2 120.9 . . ?
C5 C163 P2 116.0 . . ?
C5 C163 C102 123.1 . . ?
C162 C83 H83 119.4 . . ?
C66 C83 C162 121.3 . . ?
C66 C83 H83 119.4 . . ?
C181 C169 H169 118.0 . . ?
C181 C169 C174 124.0 . . ?
C174 C169 H169 118.0 . . ?
C97 C40 H40 118.5 . . ?
C116 C40 C97 123.1 . . ?
C116 C40 H40 118.5 . . ?
C32 C170 C214 115.1 . . ?
C12 C170 C214 123.2 . . ?
C12 C170 C32 121.2 . . ?
C61 C6 H6 125.3 . . ?
C61 C6 C122 109.4 . . ?
C122 C6 H6 125.3 . . ?
C275 C171 H171 115.1 . . ?
C172 C171 C275 129.7 . . ?
C172 C171 H171 115.1 . . ?
C199 C31 H31 122.7 . . ?
C115 C31 H31 122.7 . . ?
C115 C31 C199 114.6 . . ?
C258 C172 H172 121.5 . . ?
C171 C172 C258 117.0 . . ?
C171 C172 H172 121.5 . . ?
C242 C86 C256 124.1 . . ?
C242 C86 C17 115.2 . . ?
C256 C86 C17 119.9 . . ?
C169 C174 H174 120.5 . . ?
C106 C174 C169 119.0 . . ?
C106 C174 H174 120.5 . . ?
C252 C42 O20 120.5 . . ?
C252 C42 C44 126.5 . . ?
C44 C42 O20 112.3 . . ?
C12 C176 H176 118.0 . . ?
C265 C176 C12 124.1 . . ?
C265 C176 H176 118.0 . . ?
C49 C88 H88 118.5 . . ?
C76 C88 C49 123.1 . . ?
C76 C88 H88 118.5 . . ?
C39 C178 C227 111.3 . . ?
N9 C178 C39 142.9 . . ?
N9 C178 C227 105.3 . . ?
C228 C20 C34 123.2 . . ?
C228 C20 H20 118.4 . . ?
C34 C20 H20 118.4 . . ?
C186 C180 H180 118.4 . . ?
C186 C180 C35 123.2 . . ?
C35 C180 H180 118.4 . . ?
C218 C90 C230 116.2 . . ?
C233 C90 C218 122.7 . . ?
C233 C90 C230 120.9 . . ?
C100 C182 C14 118.4 . . ?
C100 C182 C209 124.8 . . ?
C209 C182 C14 116.7 . . ?
C89 C44 C210 121.3 . . ?
C42 C44 C89 116.7 . . ?
C42 C44 C210 121.5 . . ?
C157 C184 H184 121.4 . . ?
C189 C184 C157 117.2 . . ?
C189 C184 H184 121.4 . . ?
C212 C92 C272 122.4 . . ?
C212 C92 H92 118.8 . . ?
C272 C92 H92 118.8 . . ?
C139 C186 C14 126.2 . . ?
C180 C186 C139 122.8 . . ?
C180 C186 C14 110.3 . . ?
C37 C33 C254 123.8 . . ?
C37 C33 H33 118.1 . . ?
C254 C33 H33 118.1 . . ?
C63 C188 H188 118.5 . . ?
C219 C188 C63 123.0 . . ?
C219 C188 H188 118.5 . . ?
C94 N11 Ag06 122.6 . . ?
C98 N11 Ag06 119.4 . . ?
C98 N11 C94 117.6 . . ?
N11 C94 H94 120.0 . . ?
N11 C94 C190 120.0 . . ?
C190 C94 H94 120.0 . . ?
C94 C190 H190 120.0 . . ?
C94 C190 C46 120.0 . . ?
C46 C190 H190 120.0 . . ?
C190 C46 H46 120.3 . . ?
C192 C46 C190 119.4 . . ?
C192 C46 H46 120.3 . . ?
C46 C192 C96 122.3 . . ?
C46 C192 C98 117.7 . . ?
C96 C192 C98 120.0 . . ?
C192 C96 H96 120.0 . . ?
C7 C96 C192 120.0 . . ?
C7 C96 H96 120.0 . . ?
C96 C7 H7 120.0 . . ?
C96 C7 C133 120.0 . . ?
C133 C7 H7 120.0 . . ?
C91 C133 C7 106.4 . . ?
C91 C133 C195 131.2 . . ?
C195 C133 C7 120.0 . . ?
C133 C195 N5 106.9 . . ?
C133 C195 C98 120.0 . . ?
C98 C195 N5 133.0 . . ?
N11 C98 C192 124.9 . . ?
N11 C98 C195 114.3 . . ?
C195 C98 C192 120.0 . . ?
O24 C197 O31 125.6 . . ?
O24 C197 C273 119.9 . . ?
O31 C197 C273 114.3 . . ?
C148 C48 C246 114.1 . . ?
C148 C48 C75 123.8 . . ?
C75 C48 C246 122.0 . . ?
C31 C199 H199 114.8 . . ?
C31 C199 C5 130.5 . . ?
C5 C199 H199 114.8 . . ?
C279 C100 O27 114.4 . . ?
C279 C100 C182 124.5 . . ?
C182 C100 O27 118.2 . . ?
P2 C201 H20A 109.1 . . ?
P2 C201 H20B 109.1 . . ?
P5 C201 P2 112.3 . . ?
P5 C201 H20A 109.1 . . ?
P5 C201 H20B 109.1 . . ?
H20A C201 H20B 107.9 . . ?
C180 C35 H35 121.2 . . ?
C180 C35 C113 117.5 . . ?
C113 C35 H35 121.2 . . ?
C65 C203 C12 120.6 . . ?
C65 C203 C249 126.5 . . ?
C249 C203 C12 112.6 . . ?
C163 C102 H102 123.8 . . ?
C163 C102 C115 112.4 . . ?
C115 C102 H102 123.8 . . ?
C281 C205 H205 115.3 . . ?
C281 C205 C117 129.4 . . ?
C117 C205 H205 115.3 . . ?
C57 C50 C264 114.9 . . ?
C57 C50 H50 122.6 . . ?
C264 C50 H50 122.6 . . ?
N9 C207 H207 122.7 . . ?
N9 C207 C269 114.5 . . ?
C269 C207 H207 122.7 . . ?
O36 C104 C9 116.6 . . ?
O36 C104 C52 119.7 . . ?
C9 C104 C52 123.5 . . ?
O23 C209 O17 119.9 . . ?
O23 C209 C182 122.4 . . ?
O17 C209 C182 117.2 . . ?
C177 C22 H22 123.3 . . ?
C215 C22 C177 113.4 . . ?
C215 C22 H22 123.3 . . ?
C227 C211 H211 123.2 . . ?
C231 C211 H211 123.2 . . ?
C231 C211 C227 113.6 . . ?
C51 C106 H106 120.3 . . ?
C174 C106 C51 119.5 . . ?
C174 C106 H106 120.3 . . ?
C240 C213 H213 117.6 . . ?
C240 C213 C60 124.8 . . ?
C60 C213 H213 117.6 . . ?
C104 C52 C175 113.0 . . ?
C229 C52 C175 130.3 . . ?
C229 C52 C104 116.6 . . ?
C127 C215 C22 120.7 . . ?
C127 C215 H215 119.7 . . ?
C22 C215 H215 119.7 . . ?
C163 C5 H5 123.6 . . ?
C199 C5 C163 112.7 . . ?
C199 C5 H5 123.6 . . ?
C227 C217 H217 117.2 . . ?
C227 C217 C269 125.6 . . ?
C269 C217 H217 117.2 . . ?
C167 C29 C219 125.3 . . ?
C167 C29 C257 125.3 . . ?
C257 C29 C219 108.7 . . ?
C188 C219 C29 109.8 . . ?
C188 C219 H219 125.1 . . ?
C29 C219 H219 125.1 . . ?
C235 C109 P4 126.9 . . ?
C235 C109 C276 116.0 . . ?
C276 C109 P4 114.0 . . ?
C139 C221 H221 118.9 . . ?
C139 C221 C113 122.3 . . ?
C113 C221 H221 118.9 . . ?
N2 C54 H54 120.0 . . ?
N2 C54 C16 120.0 . . ?
C16 C54 H54 120.0 . . ?
C54 N2 Ag04 123.2 . . ?
C223 N2 Ag04 116.2 . . ?
C223 N2 C54 120.0 . . ?
N2 C223 C167 115.6 . . ?
N2 C223 C111 120.0 . . ?
C111 C223 C167 123.1 . . ?
C223 C111 C278 119.7 . . ?
C225 C111 C223 120.0 . . ?
C225 C111 C278 120.2 . . ?
C111 C225 H225 120.0 . . ?
C111 C225 C16 120.0 . . ?
C16 C225 H225 120.0 . . ?
C54 C16 H16 120.0 . . ?
C225 C16 C54 120.0 . . ?
C225 C16 H16 120.0 . . ?
C211 C227 C178 123.9 . . ?
C217 C227 C178 121.0 . . ?
C217 C227 C211 114.9 . . ?
C35 C113 H113 123.7 . . ?
C221 C113 C35 112.6 . . ?
C221 C113 H113 123.7 . . ?
O11 C229 O19 115.2 . . ?
O11 C229 C52 131.8 . . ?
O19 C229 C52 109.3 . . ?
C236 C56 H56 122.8 . . ?
C236 C56 C21 114.4 . . ?
C21 C56 H56 122.8 . . ?
C196 C231 C211 127.7 . . ?
C196 C231 H231 116.2 . . ?
C211 C231 H231 116.2 . . ?
C31 C115 C102 126.0 . . ?
C31 C115 H115 117.0 . . ?
C102 C115 H115 117.0 . . ?
O41 C233 C90 124.9 . . ?
O39 C233 O41 114.4 . . ?
O39 C233 C90 120.7 . . ?
C56 C21 H21 122.1 . . ?
C60 C21 C56 115.9 . . ?
C60 C21 H21 122.1 . . ?
C109 C235 H235 117.4 . . ?
C109 C235 C71 125.2 . . ?
C71 C235 H235 117.4 . . ?
C205 C117 H117 124.3 . . ?
C205 C117 C243 111.5 . . ?
C243 C117 H117 124.3 . . ?
C58 C237 H237 120.0 . . ?
C58 C237 C25 120.0 . . ?
C25 C237 H237 120.0 . . ?
C237 C58 P3 121.2 . . ?
C237 C58 C239 120.0 . . ?
C239 C58 P3 118.8 . . ?
C58 C239 H239 120.0 . . ?
C119 C239 C58 120.0 . . ?
C119 C239 H239 120.0 . . ?
C239 C119 H119 120.0 . . ?
C241 C119 C239 120.0 . . ?
C241 C119 H119 120.0 . . ?
C119 C241 H241 120.0 . . ?
C119 C241 C25 120.0 . . ?
C25 C241 H241 120.0 . . ?
C237 C25 H25 120.0 . . ?
C241 C25 C237 120.0 . . ?
C241 C25 H25 120.0 . . ?
C117 C243 H243 122.4 . . ?
C245 C243 C117 115.2 . . ?
C245 C243 H243 122.4 . . ?
C6 C122 H122 119.9 . . ?
C128 C122 C6 120.1 . . ?
C128 C122 H122 119.9 . . ?
C243 C245 H245 113.6 . . ?
C243 C245 C62 132.9 . . ?
C62 C245 H245 113.6 . . ?
C213 C60 H60 120.0 . . ?
C21 C60 C213 119.9 . . ?
C21 C60 H60 120.0 . . ?
C203 C249 H249 117.4 . . ?
C27 C249 C203 125.3 . . ?
C27 C249 H249 117.4 . . ?
C251 C124 H124 120.0 . . ?
C251 C124 C255 120.0 . . ?
C255 C124 H124 120.0 . . ?
C124 C251 H251 120.0 . . ?
C118 C251 C124 120.0 . . ?
C118 C251 H251 120.0 . . ?
C251 C118 P6 119.6 . . ?
C253 C118 P6 120.3 . . ?
C253 C118 C251 120.0 . . ?
C118 C253 H253 120.0 . . ?
C118 C253 C126 120.0 . . ?
C126 C253 H253 120.0 . . ?
C253 C126 H126 120.0 . . ?
C255 C126 C253 120.0 . . ?
C255 C126 H126 120.0 . . ?
C124 C255 H255 120.0 . . ?
C126 C255 C124 120.0 . . ?
C126 C255 H255 120.0 . . ?
C281 C62 C245 110.6 . . ?
C281 C62 H62 124.7 . . ?
C245 C62 H62 124.7 . . ?
C29 C257 H257 120.9 . . ?
C29 C257 C278 118.2 . . ?
C278 C257 H257 120.9 . . ?
C122 C128 H128 110.7 . . ?
C138 C128 C122 138.5 . . ?
C138 C128 H128 110.7 . . ?
C11 C259 H259 120.0 . . ?
C11 C259 C64 120.0 . . ?
C64 C259 H259 120.0 . . ?
C259 C11 H11 120.0 . . ?
C261 C11 C259 120.0 . . ?
C261 C11 H11 120.0 . . ?
C11 C261 C218 117.6 . . ?
C11 C261 C130 120.0 . . ?
C130 C261 C218 122.4 . . ?
C261 C130 C260 116.7 . . ?
C263 C130 C260 123.2 . . ?
C263 C130 C261 120.0 . . ?
C130 C263 H263 120.0 . . ?
C130 C263 C64 120.0 . . ?
C64 C263 H263 120.0 . . ?
C259 C64 H64 120.0 . . ?
C263 C64 C259 120.0 . . ?
C263 C64 H64 120.0 . . ?
C176 C265 H265 124.5 . . ?
C176 C265 C27 111.0 . . ?
C27 C265 H265 124.5 . . ?
C276 C132 H132 120.1 . . ?
C277 C132 H132 120.1 . . ?
C277 C132 C276 119.7 . . ?
C116 C267 H267 115.1 . . ?
C151 C267 C116 129.8 . . ?
C151 C267 H267 115.1 . . ?
C61 C68 H68 120.0 . . ?
C61 C68 C138 119.9 . . ?
C138 C68 H68 120.0 . . ?
C207 C269 C217 105.5 . . ?
C207 C269 H269 127.3 . . ?
C217 C269 H269 127.3 . . ?
C271 C134 P2 122.9 . . ?
C271 C134 C274 120.0 . . ?
C274 C134 P2 116.7 . . ?
C134 C271 H271 120.0 . . ?
C67 C271 C134 120.0 . . ?
C67 C271 H271 120.0 . . ?
C271 C67 H67 120.0 . . ?
C271 C67 C23 120.0 . . ?
C23 C67 H67 120.0 . . ?
C67 C23 H23 120.0 . . ?
C136 C23 C67 120.0 . . ?
C136 C23 H23 120.0 . . ?
C23 C136 H136 120.0 . . ?
C274 C136 C23 120.0 . . ?
C274 C136 H136 120.0 . . ?
C134 C274 H274 120.0 . . ?
C136 C274 C134 120.0 . . ?
C136 C274 H274 120.0 . . ?
C249 C27 C265 125.5 . . ?
C249 C27 H27 117.3 . . ?
C265 C27 H27 117.3 . . ?
C109 C276 H276 122.0 . . ?
C132 C276 C109 115.9 . . ?
C132 C276 H276 122.0 . . ?
C128 C138 C68 108.1 . . ?
C128 C138 H138 125.9 . . ?
C68 C138 H138 125.9 . . ?
C132 C277 H277 116.3 . . ?
C71 C277 C132 127.4 . . ?
C71 C277 H277 116.3 . . ?
C235 C71 H71 124.4 . . ?
C277 C71 C235 111.3 . . ?
C277 C71 H71 124.4 . . ?
C111 C278 C257 112.5 . . ?
C111 C278 H278 123.7 . . ?
C257 C278 H278 123.7 . . ?
C280 C140 H140 120.0 . . ?
C280 C140 C284 120.0 . . ?
C284 C140 H140 120.0 . . ?
C140 C280 H280 120.0 . . ?
C208 C280 C140 120.0 . . ?
C208 C280 H280 120.0 . . ?
C280 C208 H208 120.0 . . ?
C280 C208 C282 120.0 . . ?
C282 C208 H208 120.0 . . ?
C208 C282 P5 116.0 . . ?
C142 C282 P5 123.9 . . ?
C142 C282 C208 120.0 . . ?
C282 C142 H142 120.0 . . ?
C284 C142 C282 120.0 . . ?
C284 C142 H142 120.0 . . ?
C140 C284 H284 120.0 . . ?
C142 C284 C140 120.0 . . ?
C142 C284 H284 120.0 . . ?
C202 C73 C173 111.6 . . ?
C202 C73 C285 118.5 . . ?
C173 C73 C285 114.7 . . ?

loop_
_geom_bond_atom_site_label_1
_geom_bond_atom_site_label_2
_geom_bond_distance
_geom_bond_site_symmetry_2
_geom_bond_publ_flag
Ag01 P4 2.3270 . ?
Ag01 N1 2.2219 . ?
Ag01 N4 2.3033 . ?
Ag02 P1 2.3290 . ?
Ag02 N8 2.2749 . ?
Ag02 N12 2.2920 . ?
Ag03 P3 2.3377 . ?
Ag03 N6 2.2714 . ?
Ag03 N10 2.2567 . ?
Ag04 P6 2.3096 . ?
Ag04 N3 2.2695 . ?
Ag04 N2 2.2684 . ?
Ag05 P2 2.3345 . ?
Ag05 N13 2.3766 . ?
Ag05 N9 2.5252 . ?
Ag06 P5 2.3350 . ?
Ag06 N5 2.5064 . ?
Ag06 N11 2.2033 . ?
Ti1 O4 1.8533 . ?
Ti1 O8 1.9979 . ?
Ti1 O10 1.8554 . ?
Ti1 O12 2.0192 . ?
Ti1 O14 1.8591 . ?
Ti1 O24 2.0264 . ?
Ti4 O6 1.8517 . ?
Ti4 O22 1.8343 . ?
Ti4 O26 1.8600 . ?
Ti4 O32 1.9955 . ?
Ti4 O40 2.0143 . ?
Ti4 O41 2.0271 . ?
Ti2 O1 1.8694 . ?
Ti2 O18 1.8840 . ?
Ti2 O28 1.8655 . ?
Ti2 O38 2.0195 . ?
Ti2 O21 1.9782 . ?
Ti2 O3 2.0208 . ?
Ti3 O20 1.8852 . ?
Ti3 O30 2.0023 . ?
Ti3 O36 1.8655 . ?
Ti3 O11 1.9735 . ?
Ti3 O23 1.9880 . ?
Ti3 O27 1.8340 . ?
P1 C69 1.8318 . ?
P1 C131 1.8186 . ?
P1 C110 1.8424 . ?
P4 C238 1.8305 . ?
P4 C240 1.8330 . ?
P4 C109 1.8373 . ?
P6 C61 1.8672 . ?
P6 C110 1.8748 . ?
P6 C118 1.7593 . ?
P3 C238 1.8816 . ?
P3 C281 1.8216 . ?
P3 C58 1.7649 . ?
P2 C163 1.8926 . ?
P2 C201 1.8645 . ?
P2 C134 1.7718 . ?
P5 C81 1.8036 . ?
P5 C201 1.7994 . ?
P5 C282 1.8543 . ?
O1 C43 1.2825 . ?
O4 C204 1.3912 . ?
O6 C256 1.3496 . ?
O8 C2 1.2270 . ?
O10 C32 1.3367 . ?
O12 C125 1.3082 . ?
O14 C101 1.3927 . ?
O16 C125 1.2517 . ?
O18 C173 1.4682 . ?
O20 C42 1.4871 . ?
O22 C230 1.3907 . ?
N1 C3 1.3822 . ?
N1 C95 1.3568 . ?
O24 C197 1.2001 . ?
O26 C246 1.3447 . ?
O28 C222 1.3893 . ?
O30 C112 1.1608 . ?
N4 C78 1.3718 . ?
N4 C30 1.3322 . ?
O32 C75 1.2380 . ?
O34 C2 1.2000 . ?
O36 C104 1.4031 . ?
O38 C285 1.1196 . ?
O40 C17 1.2323 . ?
N6 C183 1.3834 . ?
N6 C226 1.2945 . ?
O41 C233 1.3368 . ?
O21 C146 1.2200 . ?
O11 C229 1.2272 . ?
O23 C209 1.2996 . ?
O3 C129 1.2229 . ?
C78 C3 1.4284 . ?
C78 C36 1.3216 . ?
N8 C72 1.3522 . ?
N8 C193 1.4068 . ?
N10 C224 1.3521 . ?
N10 C114 1.3204 . ?
O13 C75 1.3439 . ?
O27 C100 1.4815 . ?
C143 H143 0.9500 . ?
C143 C99 1.3382 . ?
C143 C153 1.3906 . ?
C3 C153 1.4308 . ?
C144 H144 0.9500 . ?
C144 C95 1.4345 . ?
C144 C87 1.2977 . ?
C36 C99 1.4960 . ?
C36 C234 1.4763 . ?
C99 H99 0.9500 . ?
C149 C13 1.4120 . ?
C149 C147 1.3591 . ?
C149 C164 1.4539 . ?
N12 C248 1.3861 . ?
N12 C127 1.2852 . ?
C26 H26A 0.9900 . ?
C26 H26B 0.9900 . ?
C26 C145 1.4877 . ?
C26 C244 1.5875 . ?
C153 C87 1.4842 . ?
C89 C160 1.2819 . ?
C89 C82 1.2780 . ?
C89 C44 1.4600 . ?
C95 H95 0.9500 . ?
C168 C145 1.4725 . ?
C168 C247 1.3194 . ?
C168 C254 1.5162 . ?
N3 C167 1.3387 . ?
N3 C63 1.3105 . ?
C187 H18A 0.9900 . ?
C187 H18B 0.9900 . ?
C187 C158 1.4755 . ?
C187 C191 1.5722 . ?
O15 C112 1.2851 . ?
N13 C39 1.3900 . ?
N13 C19 1.3900 . ?
C39 C196 1.3900 . ?
C39 C178 1.3352 . ?
C196 C137 1.3900 . ?
C196 C231 1.2221 . ?
C137 H137 0.9500 . ?
C137 C200 1.3900 . ?
C200 H200 0.9500 . ?
C200 C19 1.3900 . ?
C19 H19 0.9500 . ?
C87 H87 0.9500 . ?
C210 H21A 0.9900 . ?
C210 H21B 0.9900 . ?
C210 C47 1.4800 . ?
C210 C44 1.5136 . ?
O31 C197 1.2679 . ?
C93 C80 1.3720 . ?
C93 C216 1.5382 . ?
C93 C226 1.4354 . ?
C97 C47 1.4835 . ?
C97 C150 1.4023 . ?
C97 C40 1.4511 . ?
C183 H183 0.9500 . ?
C183 C262 1.4139 . ?
C59 H59A 0.9900 . ?
C59 H59B 0.9900 . ?
C59 C260 1.6363 . ?
C59 C279 1.5527 . ?
C13 C156 1.4106 . ?
C13 C189 1.4793 . ?
C204 C53 1.4251 . ?
C204 C244 1.3922 . ?
C214 H21C 0.9900 . ?
C214 H21D 0.9900 . ?
C214 C164 1.4732 . ?
C214 C170 1.5401 . ?
O2 C146 1.2630 . ?
C224 H224 0.9500 . ?
C224 C121 1.3335 . ?
C125 C53 1.5051 . ?
C72 C248 1.3422 . ?
C72 C212 1.4932 . ?
C234 H234 0.9500 . ?
C234 C165 1.3839 . ?
C139 C279 1.4825 . ?
C139 C186 1.3781 . ?
C139 C221 1.3400 . ?
C114 C185 1.4696 . ?
C114 C226 1.4718 . ?
C80 H80 0.9500 . ?
C80 C194 1.3434 . ?
C248 C177 1.3915 . ?
C69 C232 1.3972 . ?
C69 C123 1.3253 . ?
C49 C244 1.3950 . ?
C49 C283 1.5260 . ?
C49 C88 1.4293 . ?
C30 H30 0.9500 . ?
C30 C165 1.3275 . ?
C135 H135 0.9500 . ?
C135 C160 1.5576 . ?
C135 C18 1.2155 . ?
C15 C41 1.4058 . ?
C15 C270 1.4446 . ?
C15 C28 1.4159 . ?
C1 H1 0.9500 . ?
C1 C37 1.4982 . ?
C1 C247 1.4112 . ?
C53 C85 1.4342 . ?
C32 C152 1.5181 . ?
C32 C170 1.4131 . ?
C55 C9 1.4802 . ?
C55 C74 1.4147 . ?
C55 C141 1.3803 . ?
C181 C158 1.4286 . ?
C181 C154 1.3660 . ?
C181 C169 1.3956 . ?
C185 C206 1.4954 . ?
C185 C194 1.3286 . ?
C105 H105 0.9500 . ?
C105 C70 1.3883 . ?
C105 C24 1.4428 . ?
C165 H165 0.9500 . ?
C107 H107 0.9500 . ?
C107 C131 1.3078 . ?
C107 C258 1.3597 . ?
C198 H19A 0.9900 . ?
C198 H19B 0.9900 . ?
C198 C9 1.4750 . ?
C198 C28 1.6310 . ?
C202 H202 0.9500 . ?
C202 C154 1.4650 . ?
C202 C73 1.4256 . ?
C206 H206 0.9500 . ?
C206 C121 1.3822 . ?
C212 C84 1.3818 . ?
C212 C92 1.3575 . ?
O17 C209 1.3435 . ?
O35 C285 1.3000 . ?
C216 H216 0.9500 . ?
C216 C262 1.3248 . ?
O9 C129 1.2809 . ?
C121 H121 0.9500 . ?
C70 H70 0.9500 . ?
C70 C66 1.4210 . ?
C232 H232 0.9500 . ?
C232 C103 1.3476 . ?
C129 C250 1.4695 . ?
C131 C275 1.4387 . ?
C246 C191 1.3321 . ?
C246 C48 1.4601 . ?
O37 C17 1.2779 . ?
C43 C164 1.4009 . ?
C43 C179 1.4468 . ?
C76 H76 0.9500 . ?
C76 C77 1.5148 . ?
C76 C88 1.3189 . ?
C12 C170 1.3840 . ?
C12 C176 1.4499 . ?
C12 C203 1.4950 . ?
C158 C173 1.2967 . ?
C262 H262 0.9500 . ?
C145 C256 1.3995 . ?
C147 H147 0.9500 . ?
C147 C157 1.3990 . ?
C266 H266 0.9500 . ?
C266 C160 1.3877 . ?
C266 C252 1.5797 . ?
C156 H156 0.9500 . ?
C156 C179 1.3404 . ?
C157 H157 0.9500 . ?
C157 C184 1.5171 . ?
C268 H268 0.9500 . ?
C268 C273 1.5036 . ?
C268 C150 1.2076 . ?
C85 H85 0.9500 . ?
C85 C283 1.3084 . ?
C162 C191 1.4364 . ?
C162 C24 1.4568 . ?
C162 C83 1.3985 . ?
C2 C152 1.5242 . ?
N9 C178 1.2875 . ?
N9 C207 1.1398 . ?
C47 C101 1.3463 . ?
C84 H84 0.9500 . ?
C84 C220 1.2520 . ?
O19 C229 1.3909 . ?
C51 H51 0.9500 . ?
C51 C154 1.3926 . ?
C51 C106 1.5197 . ?
C91 H91 0.9500 . ?
C91 C4 1.3900 . ?
C91 C133 1.1834 . ?
C4 H4 0.9500 . ?
C4 C8 1.3899 . ?
C8 H8 0.9500 . ?
C8 N5 1.3895 . ?
N5 C195 1.6488 . ?
C9 C104 1.4062 . ?
C10 H10 0.9500 . ?
C10 C108 1.3735 . ?
C10 C123 1.5271 . ?
C173 C73 1.4935 . ?
C175 H175 0.9500 . ?
C175 C141 1.2691 . ?
C175 C52 1.4938 . ?
C177 C220 1.5561 . ?
C177 C22 1.4393 . ?
C179 C146 1.5028 . ?
C101 C273 1.4426 . ?
C57 H57 0.9500 . ?
C57 C74 1.3330 . ?
C57 C50 1.3588 . ?
C103 H103 0.9500 . ?
C103 C108 1.3938 . ?
C189 H189 0.9500 . ?
C189 C184 1.3190 . ?
C193 H193 0.9500 . ?
C193 C272 1.2647 . ?
C166 H166 0.9500 . ?
C166 C283 1.4187 . ?
C166 C77 1.2683 . ?
C167 C29 1.2207 . ?
C167 C223 1.5083 . ?
C194 H194 0.9500 . ?
C108 H108 0.9500 . ?
C61 C6 1.3871 . ?
C61 C68 1.4193 . ?
C110 H11A 0.9900 . ?
C110 H11B 0.9900 . ?
O39 C233 1.3116 . ?
C37 H37 0.9500 . ?
C37 C33 1.2987 . ?
C112 C252 1.6440 . ?
C63 H63 0.9500 . ?
C63 C188 1.4176 . ?
C24 C148 1.3256 . ?
C116 H116 0.9500 . ?
C116 C40 1.3822 . ?
C116 C267 1.6006 . ?
C66 H66 0.9500 . ?
C66 C83 1.3729 . ?
C218 H218 0.9500 . ?
C218 C90 1.3891 . ?
C218 C261 1.4117 . ?
C220 H220 0.9500 . ?
C222 C250 1.4483 . ?
C222 C28 1.2832 . ?
C247 H247 0.9500 . ?
C275 H275 0.9500 . ?
C275 C171 1.3452 . ?
C123 H123 0.9500 . ?
C228 H228 0.9500 . ?
C228 C41 1.6102 . ?
C228 C20 1.2540 . ?
C230 C260 1.3742 . ?
C230 C90 1.4776 . ?
C127 H127 0.9500 . ?
C127 C215 1.3758 . ?
C236 H236 0.9500 . ?
C236 C240 1.2467 . ?
C236 C56 1.3794 . ?
C238 H23A 0.9900 . ?
C238 H23B 0.9900 . ?
C240 C213 1.2801 . ?
C242 H242 0.9500 . ?
C242 C254 1.3796 . ?
C242 C86 1.3080 . ?
C74 H74 0.9500 . ?
C250 C161 1.4111 . ?
C252 C42 1.2868 . ?
C254 C33 1.3945 . ?
C256 C86 1.3785 . ?
C258 H258 0.9500 . ?
C258 C172 1.4709 . ?
C260 C130 1.4142 . ?
C41 C161 1.2728 . ?
C17 C86 1.5085 . ?
C141 C264 1.4729 . ?
C264 H264 0.9500 . ?
C264 C50 1.4779 . ?
C45 H45 0.9500 . ?
C45 C82 1.3432 . ?
C45 C18 1.5376 . ?
C270 H270 0.9500 . ?
C270 C34 1.2126 . ?
C272 H272 0.9500 . ?
C272 C92 1.3942 . ?
C273 C197 1.5093 . ?
C82 H82 0.9500 . ?
C151 H151 0.9500 . ?
C151 C150 1.5585 . ?
C151 C267 1.1325 . ?
C279 C100 1.3637 . ?
C281 C205 1.2858 . ?
C281 C62 1.3951 . ?
C285 C73 1.6821 . ?
C65 H65 0.9500 . ?
C65 C152 1.3363 . ?
C65 C203 1.2922 . ?
C18 H18 0.9500 . ?
C148 H148 0.9500 . ?
C148 C48 1.3589 . ?
C75 C48 1.4472 . ?
C34 H34 0.9500 . ?
C34 C20 1.6057 . ?
C77 H77 0.9500 . ?
C120 H120 0.9500 . ?
C120 C79 1.3900 . ?
C120 C81 1.3900 . ?
C79 H79 0.9500 . ?
C79 C155 1.3900 . ?
C155 H155 0.9500 . ?
C155 C38 1.3900 . ?
C38 H38 0.9500 . ?
C38 C159 1.3900 . ?
C159 H159 0.9500 . ?
C159 C81 1.3900 . ?
C161 H161 0.9500 . ?
C14 H14 0.9500 . ?
C14 C182 1.5316 . ?
C14 C186 1.5088 . ?
C163 C102 1.4450 . ?
C163 C5 1.3963 . ?
C83 H83 0.9500 . ?
C169 H169 0.9500 . ?
C169 C174 1.4210 . ?
C40 H40 0.9500 . ?
C6 H6 0.9500 . ?
C6 C122 1.4575 . ?
C171 H171 0.9500 . ?
C171 C172 1.1945 . ?
C31 H31 0.9500 . ?
C31 C199 1.3165 . ?
C31 C115 1.3117 . ?
C172 H172 0.9500 . ?
C174 H174 0.9500 . ?
C174 C106 1.3743 . ?
C42 C44 1.3807 . ?
C176 H176 0.9500 . ?
C176 C265 1.3773 . ?
C88 H88 0.9500 . ?
C178 C227 1.4269 . ?
C20 H20 0.9500 . ?
C180 H180 0.9500 . ?
C180 C186 1.3044 . ?
C180 C35 1.3891 . ?
C90 C233 1.3877 . ?
C182 C100 1.4330 . ?
C182 C209 1.4404 . ?
C184 H184 0.9500 . ?
C92 H92 0.9500 . ?
C33 H33 0.9500 . ?
C188 H188 0.9500 . ?
C188 C219 1.2990 . ?
N11 C94 1.3899 . ?
N11 C98 1.3082 . ?
C94 H94 0.9500 . ?
C94 C190 1.3899 . ?
C190 H190 0.9500 . ?
C190 C46 1.3900 . ?
C46 H46 0.9500 . ?
C46 C192 1.3627 . ?
C192 C96 1.3900 . ?
C192 C98 1.3900 . ?
C96 H96 0.9500 . ?
C96 C7 1.3900 . ?
C7 H7 0.9500 . ?
C7 C133 1.3900 . ?
C133 C195 1.3900 . ?
C195 C98 1.3900 . ?
C199 H199 0.9500 . ?
C199 C5 1.3923 . ?
C201 H20A 0.9900 . ?
C201 H20B 0.9900 . ?
C35 H35 0.9500 . ?
C35 C113 1.5487 . ?
C203 C249 1.4809 . ?
C102 H102 0.9500 . ?
C102 C115 1.4569 . ?
C205 H205 0.9500 . ?
C205 C117 1.4703 . ?
C50 H50 0.9500 . ?
C207 H207 0.9500 . ?
C207 C269 1.4556 . ?
C104 C52 1.4612 . ?
C22 H22 0.9500 . ?
C22 C215 1.3986 . ?
C211 H211 0.9500 . ?
C211 C227 1.3857 . ?
C211 C231 1.3801 . ?
C106 H106 0.9500 . ?
C213 H213 0.9500 . ?
C213 C60 1.4051 . ?
C52 C229 1.4051 . ?
C215 H215 0.9500 . ?
C5 H5 0.9500 . ?
C217 H217 0.9500 . ?
C217 C227 1.2290 . ?
C217 C269 1.6052 . ?
C29 C219 1.4724 . ?
C29 C257 1.4598 . ?
C219 H219 0.9500 . ?
C109 C235 1.2823 . ?
C109 C276 1.4659 . ?
C221 H221 0.9500 . ?
C221 C113 1.4837 . ?
C54 H54 0.9500 . ?
C54 N2 1.3900 . ?
C54 C16 1.3900 . ?
N2 C223 1.3900 . ?
C223 C111 1.3900 . ?
C111 C225 1.3900 . ?
C111 C278 1.4817 . ?
C225 H225 0.9500 . ?
C225 C16 1.3900 . ?
C16 H16 0.9500 . ?
C113 H113 0.9500 . ?
C56 H56 0.9500 . ?
C56 C21 1.5203 . ?
C231 H231 0.9500 . ?
C115 H115 0.9500 . ?
C21 H21 0.9500 . ?
C21 C60 1.2734 . ?
C235 H235 0.9500 . ?
C235 C71 1.5621 . ?
C117 H117 0.9500 . ?
C117 C243 1.5159 . ?
C237 H237 0.9500 . ?
C237 C58 1.3900 . ?
C237 C25 1.3900 . ?
C58 C239 1.3900 . ?
C239 H239 0.9500 . ?
C239 C119 1.3900 . ?
C119 H119 0.9500 . ?
C119 C241 1.3900 . ?
C241 H241 0.9500 . ?
C241 C25 1.3900 . ?
C25 H25 0.9500 . ?
C243 H243 0.9500 . ?
C243 C245 1.2229 . ?
C122 H122 0.9500 . ?
C122 C128 1.2337 . ?
C245 H245 0.9500 . ?
C245 C62 1.5288 . ?
C60 H60 0.9500 . ?
C249 H249 0.9500 . ?
C249 C27 1.1958 . ?
C124 H124 0.9500 . ?
C124 C251 1.3900 . ?
C124 C255 1.3900 . ?
C251 H251 0.9500 . ?
C251 C118 1.3900 . ?
C118 C253 1.3900 . ?
C253 H253 0.9500 . ?
C253 C126 1.3900 . ?
C126 H126 0.9500 . ?
C126 C255 1.3900 . ?
C255 H255 0.9500 . ?
C62 H62 0.9500 . ?
C257 H257 0.9500 . ?
C257 C278 1.6125 . ?
C128 H128 0.9500 . ?
C128 C138 1.2238 . ?
C259 H259 0.9500 . ?
C259 C11 1.3900 . ?
C259 C64 1.3900 . ?
C11 H11 0.9500 . ?
C11 C261 1.3900 . ?
C261 C130 1.3900 . ?
C130 C263 1.3900 . ?
C263 H263 0.9500 . ?
C263 C64 1.3900 . ?
C64 H64 0.9500 . ?
C265 H265 0.9500 . ?
C265 C27 1.5876 . ?
C132 H132 0.9500 . ?
C132 C276 1.4266 . ?
C132 C277 1.3199 . ?
C267 H267 0.9500 . ?
C68 H68 0.9500 . ?
C68 C138 1.4619 . ?
C269 H269 0.9500 . ?
C134 C271 1.3900 . ?
C134 C274 1.3900 . ?
C271 H271 0.9500 . ?
C271 C67 1.3900 . ?
C67 H67 0.9500 . ?
C67 C23 1.3900 . ?
C23 H23 0.9500 . ?
C23 C136 1.3900 . ?
C136 H136 0.9500 . ?
C136 C274 1.3900 . ?
C274 H274 0.9500 . ?
C27 H27 0.9500 . ?
C276 H276 0.9500 . ?
C138 H138 0.9500 . ?
C277 H277 0.9500 . ?
C277 C71 1.2973 . ?
C71 H71 0.9500 . ?
C278 H278 0.9500 . ?
C140 H140 0.9500 . ?
C140 C280 1.3900 . ?
C140 C284 1.3900 . ?
C280 H280 0.9500 . ?
C280 C208 1.3900 . ?
C208 H208 0.9500 . ?
C208 C282 1.3900 . ?
C282 C142 1.3900 . ?
C142 H142 0.9500 . ?
C142 C284 1.3900 . ?
C284 H284 0.9500 . ?

loop_
_geom_torsion_atom_site_label_1
_geom_torsion_atom_site_label_2
_geom_torsion_atom_site_label_3
_geom_torsion_atom_site_label_4
_geom_torsion
_geom_torsion_site_symmetry_1
_geom_torsion_site_symmetry_2
_geom_torsion_site_symmetry_3
_geom_torsion_site_symmetry_4
_geom_torsion_publ_flag
Ag01 P4 C238 P3 59.7 . . . . ?
Ag01 P4 C240 C236 64.9 . . . . ?
Ag01 P4 C240 C213 -95.5 . . . . ?
Ag01 P4 C109 C235 -10.9 . . . . ?
Ag01 P4 C109 C276 -169.8 . . . . ?
Ag01 N1 C3 C78 0.7 . . . . ?
Ag01 N1 C3 C153 176.5 . . . . ?
Ag01 N1 C95 C144 179.1 . . . . ?
Ag01 N4 C78 C3 0.0 . . . . ?
Ag01 N4 C78 C36 178.4 . . . . ?
Ag01 N4 C30 C165 -177.2 . . . . ?
Ag02 P1 C69 C232 -95.8 . . . . ?
Ag02 P1 C69 C123 78.2 . . . . ?
Ag02 P1 C131 C107 -10.8 . . . . ?
Ag02 P1 C131 C275 161.8 . . . . ?
Ag02 P1 C110 P6 51.9 . . . . ?
Ag02 N8 C72 C248 -5.5 . . . . ?
Ag02 N8 C72 C212 177.3 . . . . ?
Ag02 N8 C193 C272 179.2 . . . . ?
Ag02 N12 C248 C72 2.2 . . . . ?
Ag02 N12 C248 C177 -178.3 . . . . ?
Ag02 N12 C127 C215 166.9 . . . . ?
Ag03 P3 C238 P4 -47.5 . . . . ?
Ag03 P3 C281 C205 -62.6 . . . . ?
Ag03 P3 C281 C62 114.6 . . . . ?
Ag03 P3 C58 C237 173.4 . . . . ?
Ag03 P3 C58 C239 -9.6 . . . . ?
Ag03 N6 C183 C262 179.8 . . . . ?
Ag03 N6 C226 C93 176.4 . . . . ?
Ag03 N6 C226 C114 -3.0 . . . . ?
Ag03 N10 C224 C121 179.6 . . . . ?
Ag03 N10 C114 C185 178.2 . . . . ?
Ag03 N10 C114 C226 -1.3 . . . . ?
Ag04 P6 C61 C6 160.3 . . . . ?
Ag04 P6 C61 C68 -18.3 . . . . ?
Ag04 P6 C110 P1 -45.6 . . . . ?
Ag04 P6 C118 C251 -8.7 . . . . ?
Ag04 P6 C118 C253 167.6 . . . . ?
Ag04 N3 C167 C29 171.0 . . . . ?
Ag04 N3 C167 C223 4.5 . . . . ?
Ag04 N3 C63 C188 -176.3 . . . . ?
Ag04 N2 C223 C167 4.3 . . . . ?
Ag04 N2 C223 C111 171.5 . . . . ?
Ag05 P2 C163 C102 -123.0 . . . . ?
Ag05 P2 C163 C5 59.4 . . . . ?
Ag05 P2 C201 P5 61.5 . . . . ?
Ag05 P2 C134 C271 -167.4 . . . . ?
Ag05 P2 C134 C274 5.3 . . . . ?
Ag05 N13 C39 C196 -178.4 . . . . ?
Ag05 N13 C39 C178 -1.1 . . . . ?
Ag05 N13 C19 C200 178.2 . . . . ?
Ag05 N9 C178 C39 -9.5 . . . . ?
Ag05 N9 C178 C227 179.8 . . . . ?
Ag05 N9 C207 C269 -174.4 . . . . ?
Ag06 P5 C81 C120 162.0 . . . . ?
Ag06 P5 C81 C159 -8.3 . . . . ?
Ag06 P5 C201 P2 -27.6 . . . . ?
Ag06 P5 C282 C208 136.8 . . . . ?
Ag06 P5 C282 C142 -47.3 . . . . ?
Ag06 N5 C195 C133 -177.7 . . . . ?
Ag06 N5 C195 C98 -1.7 . . . . ?
Ag06 N11 C94 C190 175.4 . . . . ?
Ag06 N11 C98 C192 -179.9 . . . . ?
Ag06 N11 C98 C195 10.4 . . . . ?
Ti1 O4 C204 C53 10.2 . . . . ?
Ti1 O4 C204 C244 -164.9 . . . . ?
Ti1 O8 C2 O34 174.8 . . . . ?
Ti1 O8 C2 C152 -10.3 . . . . ?
Ti1 O10 C32 C152 9.2 . . . . ?
Ti1 O10 C32 C170 -166.7 . . . . ?
Ti1 O12 C125 O16 -178.3 . . . . ?
Ti1 O12 C125 C53 -3.4 . . . . ?
Ti1 O14 C101 C47 -171.5 . . . . ?
Ti1 O14 C101 C273 5.3 . . . . ?
Ti1 O24 C197 O31 171.8 . . . . ?
Ti1 O24 C197 C273 -3.8 . . . . ?
Ti4 O6 C256 C145 -162.4 . . . . ?
Ti4 O6 C256 C86 4.3 . . . . ?
Ti4 O22 C230 C260 -172.9 . . . . ?
Ti4 O22 C230 C90 9.1 . . . . ?
Ti4 O26 C246 C191 -167.2 . . . . ?
Ti4 O26 C246 C48 11.0 . . . . ?
Ti4 O32 C75 O13 171.9 . . . . ?
Ti4 O32 C75 C48 -14.4 . . . . ?
Ti4 O40 C17 O37 -171.1 . . . . ?
Ti4 O40 C17 C86 18.9 . . . . ?
Ti4 O41 C233 O39 172.9 . . . . ?
Ti4 O41 C233 C90 -9.4 . . . . ?
Ti2 O1 C43 C164 -168.8 . . . . ?
Ti2 O1 C43 C179 17.1 . . . . ?
Ti2 O18 C173 C158 -170.6 . . . . ?
Ti2 O18 C173 C73 -5.8 . . . . ?
Ti2 O28 C222 C250 16.2 . . . . ?
Ti2 O28 C222 C28 -168.1 . . . . ?
Ti2 O38 C285 O35 172.2 . . . . ?
Ti2 O38 C285 C73 4.2 . . . . ?
Ti2 O21 C146 O2 175.0 . . . . ?
Ti2 O21 C146 C179 -4.3 . . . . ?
Ti2 O3 C129 O9 -177.9 . . . . ?
Ti2 O3 C129 C250 -2.1 . . . . ?
Ti3 O20 C42 C252 20.6 . . . . ?
Ti3 O20 C42 C44 -168.8 . . . . ?
Ti3 O30 C112 O15 168.4 . . . . ?
Ti3 O30 C112 C252 -12.0 . . . . ?
Ti3 O36 C104 C9 -166.7 . . . . ?
Ti3 O36 C104 C52 17.5 . . . . ?
Ti3 O11 C229 O19 175.4 . . . . ?
Ti3 O11 C229 C52 19.7 . . . . ?
Ti3 O23 C209 O17 173.9 . . . . ?
Ti3 O23 C209 C182 -14.5 . . . . ?
Ti3 O27 C100 C279 -177.5 . . . . ?
Ti3 O27 C100 C182 21.0 . . . . ?
P1 C69 C232 C103 168.0 . . . . ?
P1 C69 C123 C10 -173.4 . . . . ?
P1 C131 C275 C171 175.7 . . . . ?
P4 C240 C213 C60 165.8 . . . . ?
P4 C109 C235 C71 -169.9 . . . . ?
P4 C109 C276 C132 -176.2 . . . . ?
P6 C61 C6 C122 -177.7 . . . . ?
P6 C61 C68 C138 -179.1 . . . . ?
P6 C118 C253 C126 -176.3 . . . . ?
P3 C281 C205 C117 164.6 . . . . ?
P3 C281 C62 C245 -171.2 . . . . ?
P3 C58 C239 C119 -177.0 . . . . ?
P2 C163 C102 C115 177.7 . . . . ?
P2 C163 C5 C199 178.4 . . . . ?
P2 C134 C271 C67 172.4 . . . . ?
P2 C134 C274 C136 -172.9 . . . . ?
P5 C282 C142 C284 -175.7 . . . . ?
O1 Ti2 O18 C173 80.0 . . . . ?
O1 Ti2 O28 C222 173.2 . . . . ?
O1 C43 C164 C149 177.2 . . . . ?
O1 C43 C164 C214 6.3 . . . . ?
O1 C43 C179 C156 -179.3 . . . . ?
O1 C43 C179 C146 -5.2 . . . . ?
O4 Ti1 O10 C32 81.4 . . . . ?
O4 Ti1 O14 C101 179.5 . . . . ?
O4 C204 C53 C125 2.9 . . . . ?
O4 C204 C53 C85 178.2 . . . . ?
O4 C204 C244 C26 -1.8 . . . . ?
O4 C204 C244 C49 178.1 . . . . ?
O6 Ti4 O22 C230 83.6 . . . . ?
O6 Ti4 O26 C246 173.2 . . . . ?
O6 C256 C86 C242 -177.5 . . . . ?
O6 C256 C86 C17 13.2 . . . . ?
O8 Ti1 O4 C204 -99.8 . . . . ?
O8 Ti1 O10 C32 -13.0 . . . . ?
O8 C2 C152 C32 0.2 . . . . ?
O8 C2 C152 C65 179.5 . . . . ?
O10 Ti1 O4 C204 176.4 . . . . ?
O10 Ti1 O14 C101 87.7 . . . . ?
O10 C32 C152 C2 0.7 . . . . ?
O10 C32 C152 C65 -178.6 . . . . ?
O10 C32 C170 C214 -8.9 . . . . ?
O10 C32 C170 C12 179.2 . . . . ?
O12 Ti1 O4 C204 -13.9 . . . . ?
O12 Ti1 O10 C32 -5.3 . . . . ?
O12 Ti1 O14 C101 -91.9 . . . . ?
O12 C125 C53 C204 -5.6 . . . . ?
O12 C125 C53 C85 179.0 . . . . ?
O14 Ti1 O4 C204 79.0 . . . . ?
O14 Ti1 O10 C32 177.0 . . . . ?
O14 C101 C273 C268 176.9 . . . . ?
O14 C101 C273 C197 1.2 . . . . ?
O16 C125 C53 C204 169.4 . . . . ?
O16 C125 C53 C85 -6.0 . . . . ?
O18 Ti2 O1 C43 171.6 . . . . ?
O18 Ti2 O28 C222 78.6 . . . . ?
O18 C173 C73 C202 168.4 . . . . ?
O18 C173 C73 C285 30.2 . . . . ?
O20 Ti3 O36 C104 73.2 . . . . ?
O20 Ti3 O27 C100 163.7 . . . . ?
O20 C42 C44 C89 179.0 . . . . ?
O20 C42 C44 C210 7.1 . . . . ?
O22 Ti4 O6 C256 -178.0 . . . . ?
O22 Ti4 O26 C246 78.1 . . . . ?
O22 C230 C260 C59 6.2 . . . . ?
O22 C230 C260 C130 174.1 . . . . ?
O22 C230 C90 C218 179.6 . . . . ?
O22 C230 C90 C233 -4.7 . . . . ?
N1 C3 C153 C143 178.4 . . . . ?
N1 C3 C153 C87 3.4 . . . . ?
O24 Ti1 O10 C32 -96.9 . . . . ?
O24 Ti1 O14 C101 -7.5 . . . . ?
O26 Ti4 O6 C256 85.9 . . . . ?
O26 Ti4 O22 C230 -178.7 . . . . ?
O26 C246 C191 C187 -4.8 . . . . ?
O26 C246 C191 C162 177.0 . . . . ?
O26 C246 C48 C148 -174.8 . . . . ?
O26 C246 C48 C75 1.3 . . . . ?
O28 Ti2 O1 C43 78.3 . . . . ?
O28 Ti2 O18 C173 175.9 . . . . ?
O28 C222 C250 C129 -4.9 . . . . ?
O28 C222 C250 C161 177.4 . . . . ?
O28 C222 C28 C15 -175.0 . . . . ?
O28 C222 C28 C198 2.0 . . . . ?
O30 Ti3 O20 C42 -19.8 . . . . ?
O30 Ti3 O27 C100 -107.9 . . . . ?
O30 C112 C252 C266 175.9 . . . . ?
O30 C112 C252 C42 4.5 . . . . ?
N4 C78 C3 N1 -0.4 . . . . ?
N4 C78 C3 C153 -176.6 . . . . ?
N4 C78 C36 C99 178.4 . . . . ?
N4 C78 C36 C234 0.5 . . . . ?
N4 C30 C165 C234 -2.9 . . . . ?
O32 Ti4 O22 C230 -94.8 . . . . ?
O32 Ti4 O26 C246 -16.3 . . . . ?
O32 C75 C48 C246 0.7 . . . . ?
O32 C75 C48 C148 176.5 . . . . ?
O34 C2 C152 C32 175.7 . . . . ?
O34 C2 C152 C65 -5.0 . . . . ?
O36 Ti3 O20 C42 168.2 . . . . ?
O36 Ti3 O27 C100 71.1 . . . . ?
O36 C104 C52 C175 -179.9 . . . . ?
O36 C104 C52 C229 4.6 . . . . ?
O38 Ti2 O1 C43 -101.8 . . . . ?
O38 Ti2 O18 C173 -15.1 . . . . ?
O38 Ti2 O28 C222 -5.8 . . . . ?
O38 C285 C73 C202 -167.3 . . . . ?
O38 C285 C73 C173 -32.1 . . . . ?
O40 Ti4 O6 C256 -8.6 . . . . ?
O40 Ti4 O22 C230 -3.8 . . . . ?
O40 Ti4 O26 C246 -101.0 . . . . ?
O40 C17 C86 C242 166.3 . . . . ?
O40 C17 C86 C256 -23.5 . . . . ?
N6 C183 C262 C216 7.9 . . . . ?
O41 Ti4 O6 C256 -91.1 . . . . ?
O41 Ti4 O22 C230 -9.3 . . . . ?
O41 Ti4 O26 C246 -23.0 . . . . ?
O21 Ti2 O1 C43 -16.5 . . . . ?
O21 Ti2 O28 C222 -100.9 . . . . ?
O11 Ti3 O20 C42 -103.2 . . . . ?
O11 Ti3 O36 C104 -18.5 . . . . ?
O23 Ti3 O36 C104 -100.7 . . . . ?
O23 Ti3 O27 C100 -22.6 . . . . ?
O3 Ti2 O18 C173 -98.3 . . . . ?
O3 Ti2 O28 C222 -15.1 . . . . ?
O3 C129 C250 C222 -0.8 . . . . ?
O3 C129 C250 C161 176.7 . . . . ?
C78 N4 C30 C165 4.0 . . . . ?
C78 C3 C153 C143 -5.5 . . . . ?
C78 C3 C153 C87 179.4 . . . . ?
C78 C36 C99 C143 1.8 . . . . ?
C78 C36 C234 C165 0.7 . . . . ?
N8 C72 C248 N12 2.3 . . . . ?
N8 C72 C248 C177 -177.1 . . . . ?
N8 C72 C212 C84 178.1 . . . . ?
N8 C72 C212 C92 3.4 . . . . ?
N8 C193 C272 C92 4.1 . . . . ?
N10 C224 C121 C206 1.1 . . . . ?
N10 C114 C185 C206 3.3 . . . . ?
N10 C114 C185 C194 176.7 . . . . ?
N10 C114 C226 N6 3.0 . . . . ?
N10 C114 C226 C93 -176.5 . . . . ?
O13 C75 C48 C246 175.2 . . . . ?
O13 C75 C48 C148 -9.1 . . . . ?
O27 Ti3 O20 C42 74.0 . . . . ?
O27 Ti3 O36 C104 170.0 . . . . ?
C143 C153 C87 C144 -177.9 . . . . ?
C3 N1 C95 C144 -5.6 . . . . ?
C3 C78 C36 C99 -3.3 . . . . ?
C3 C78 C36 C234 178.8 . . . . ?
C3 C153 C87 C144 -2.7 . . . . ?
C36 C78 C3 N1 -178.8 . . . . ?
C36 C78 C3 C153 5.0 . . . . ?
C36 C234 C165 C30 0.4 . . . . ?
C99 C143 C153 C3 4.3 . . . . ?
C99 C143 C153 C87 179.0 . . . . ?
C99 C36 C234 C165 -177.2 . . . . ?
C149 C13 C156 C179 -3.3 . . . . ?
C149 C13 C189 C184 7.7 . . . . ?
C149 C147 C157 C184 1.6 . . . . ?
N12 C248 C177 C220 179.6 . . . . ?
N12 C248 C177 C22 9.0 . . . . ?
N12 C127 C215 C22 13.8 . . . . ?
C26 C145 C256 O6 -10.3 . . . . ?
C26 C145 C256 C86 -177.6 . . . . ?
C153 C143 C99 C36 -2.2 . . . . ?
C95 N1 C3 C78 -175.1 . . . . ?
C95 N1 C3 C153 0.7 . . . . ?
C95 C144 C87 C153 -2.0 . . . . ?
C168 C145 C256 O6 172.0 . . . . ?
C168 C145 C256 C86 4.6 . . . . ?
C168 C254 C33 C37 1.6 . . . . ?
N3 C167 C29 C219 10.9 . . . . ?
N3 C167 C29 C257 180.0 . . . . ?
N3 C167 C223 N2 -5.8 . . . . ?
N3 C167 C223 C111 -172.6 . . . . ?
N3 C63 C188 C219 1.3 . . . . ?
C187 C158 C173 O18 -0.3 . . . . ?
C187 C158 C173 C73 -163.5 . . . . ?
O15 C112 C252 C266 -4.5 . . . . ?
O15 C112 C252 C42 -175.9 . . . . ?
N13 C39 C196 C137 0.0 . . . . ?
N13 C39 C196 C231 177.4 . . . . ?
N13 C39 C178 N9 8.8 . . . . ?
N13 C39 C178 C227 179.1 . . . . ?
C39 N13 C19 C200 0.0 . . . . ?
C39 C196 C137 C200 0.0 . . . . ?
C39 C196 C231 C211 4.1 . . . . ?
C39 C178 C227 C211 3.3 . . . . ?
C39 C178 C227 C217 177.5 . . . . ?
C196 C39 C178 N9 -174.0 . . . . ?
C196 C39 C178 C227 -3.7 . . . . ?
C196 C137 C200 C19 0.0 . . . . ?
C137 C196 C231 C211 -178.6 . . . . ?
C137 C200 C19 N13 0.0 . . . . ?
C19 N13 C39 C196 0.0 . . . . ?
C19 N13 C39 C178 177.4 . . . . ?
C87 C144 C95 N1 6.4 . . . . ?
C210 C47 C101 O14 -3.9 . . . . ?
C210 C47 C101 C273 179.5 . . . . ?
C93 C80 C194 C185 0.2 . . . . ?
C93 C216 C262 C183 1.9 . . . . ?
C97 C47 C101 O14 179.2 . . . . ?
C97 C47 C101 C273 2.7 . . . . ?
C183 N6 C226 C93 7.1 . . . . ?
C183 N6 C226 C114 -172.3 . . . . ?
C59 C260 C130 C261 175.3 . . . . ?
C59 C260 C130 C263 -8.1 . . . . ?
C59 C279 C100 O27 21.3 . . . . ?
C59 C279 C100 C182 -178.4 . . . . ?
C13 C149 C147 C157 -1.8 . . . . ?
C13 C149 C164 C214 175.7 . . . . ?
C13 C149 C164 C43 5.0 . . . . ?
C13 C156 C179 C43 -0.5 . . . . ?
C13 C156 C179 C146 -174.8 . . . . ?
C13 C189 C184 C157 -7.8 . . . . ?
C204 C53 C85 C283 8.3 . . . . ?
C224 N10 C114 C185 0.1 . . . . ?
C224 N10 C114 C226 -179.4 . . . . ?
C125 C53 C85 C283 -176.1 . . . . ?
C72 N8 C193 C272 -3.4 . . . . ?
C72 C248 C177 C220 -0.9 . . . . ?
C72 C248 C177 C22 -171.5 . . . . ?
C72 C212 C84 C220 -0.7 . . . . ?
C72 C212 C92 C272 -2.9 . . . . ?
C234 C36 C99 C143 179.8 . . . . ?
C139 C279 C100 O27 -179.7 . . . . ?
C139 C279 C100 C182 -19.4 . . . . ?
C139 C221 C113 C35 -8.0 . . . . ?
C114 N10 C224 C121 -2.6 . . . . ?
C114 C185 C206 C121 -4.6 . . . . ?
C114 C185 C194 C80 1.7 . . . . ?
C80 C93 C216 C262 177.2 . . . . ?
C80 C93 C226 N6 178.2 . . . . ?
C80 C93 C226 C114 -2.4 . . . . ?
C248 N12 C127 C215 -12.6 . . . . ?
C248 C72 C212 C84 0.8 . . . . ?
C248 C72 C212 C92 -173.9 . . . . ?
C248 C177 C220 C84 1.0 . . . . ?
C248 C177 C22 C215 -7.6 . . . . ?
C69 P1 C131 C107 -135.9 . . . . ?
C69 P1 C131 C275 36.7 . . . . ?
C69 P1 C110 P6 172.5 . . . . ?
C69 C232 C103 C108 6.7 . . . . ?
C30 N4 C78 C3 179.0 . . . . ?
C30 N4 C78 C36 -2.6 . . . . ?
C15 C41 C161 C250 -4.5 . . . . ?
C15 C270 C34 C20 -0.5 . . . . ?
C1 C37 C33 C254 1.2 . . . . ?
C53 C204 C244 C26 -176.9 . . . . ?
C53 C204 C244 C49 3.0 . . . . ?
C53 C85 C283 C49 -5.5 . . . . ?
C53 C85 C283 C166 175.9 . . . . ?
C55 C9 C104 O36 179.2 . . . . ?
C55 C9 C104 C52 -5.1 . . . . ?
C55 C141 C264 C50 9.5 . . . . ?
C181 C158 C173 O18 175.8 . . . . ?
C181 C158 C173 C73 12.6 . . . . ?
C181 C169 C174 C106 0.4 . . . . ?
C185 C114 C226 N6 -176.5 . . . . ?
C185 C114 C226 C93 4.0 . . . . ?
C185 C206 C121 C224 2.7 . . . . ?
C105 C70 C66 C83 0.5 . . . . ?
C105 C24 C148 C48 -178.5 . . . . ?
C107 C131 C275 C171 -11.8 . . . . ?
C107 C258 C172 C171 3.0 . . . . ?
C198 C9 C104 O36 3.6 . . . . ?
C198 C9 C104 C52 179.3 . . . . ?
C206 C185 C194 C80 174.2 . . . . ?
C212 C72 C248 N12 179.4 . . . . ?
C212 C72 C248 C177 0.0 . . . . ?
C212 C84 C220 C177 -0.2 . . . . ?
O35 C285 C73 C202 22.0 . . . . ?
O35 C285 C73 C173 157.2 . . . . ?
C216 C93 C80 C194 176.0 . . . . ?
C216 C93 C226 N6 2.1 . . . . ?
C216 C93 C226 C114 -178.5 . . . . ?
O9 C129 C250 C222 174.9 . . . . ?
O9 C129 C250 C161 -7.6 . . . . ?
C70 C105 C24 C162 1.7 . . . . ?
C70 C105 C24 C148 -178.5 . . . . ?
C70 C66 C83 C162 0.9 . . . . ?
C226 N6 C183 C262 -12.2 . . . . ?
C226 C93 C80 C194 0.3 . . . . ?
C226 C93 C216 C262 -6.5 . . . . ?
C226 C114 C185 C206 -177.2 . . . . ?
C226 C114 C185 C194 -3.9 . . . . ?
C232 C69 C123 C10 0.9 . . . . ?
C232 C103 C108 C10 -2.2 . . . . ?
C129 C250 C161 C41 -177.5 . . . . ?
C131 P1 C69 C232 32.3 . . . . ?
C131 P1 C69 C123 -153.7 . . . . ?
C131 P1 C110 P6 -74.7 . . . . ?
C131 C107 C258 C172 -6.5 . . . . ?
C131 C275 C171 C172 9.0 . . . . ?
O37 C17 C86 C242 -3.7 . . . . ?
O37 C17 C86 C256 166.5 . . . . ?
C43 C179 C146 O21 0.0 . . . . ?
C43 C179 C146 O2 -179.3 . . . . ?
C12 C176 C265 C27 3.8 . . . . ?
C12 C203 C249 C27 -2.8 . . . . ?
C158 C187 C191 C246 -113.3 . . . . ?
C158 C187 C191 C162 64.9 . . . . ?
C158 C181 C154 C202 -2.5 . . . . ?
C158 C181 C154 C51 -171.7 . . . . ?
C158 C181 C169 C174 179.1 . . . . ?
C158 C173 C73 C202 -27.7 . . . . ?
C158 C173 C73 C285 -166.0 . . . . ?
C145 C26 C244 C204 -118.0 . . . . ?
C145 C26 C244 C49 62.2 . . . . ?
C145 C168 C247 C1 173.3 . . . . ?
C145 C168 C254 C242 -1.6 . . . . ?
C145 C168 C254 C33 -177.5 . . . . ?
C145 C256 C86 C242 -11.3 . . . . ?
C145 C256 C86 C17 179.4 . . . . ?
C147 C149 C13 C156 -177.9 . . . . ?
C147 C149 C13 C189 -2.5 . . . . ?
C147 C149 C164 C214 -5.4 . . . . ?
C147 C149 C164 C43 -176.1 . . . . ?
C147 C157 C184 C189 3.4 . . . . ?
C266 C252 C42 O20 -179.9 . . . . ?
C266 C252 C42 C44 10.9 . . . . ?
C156 C13 C189 C184 -176.9 . . . . ?
C156 C179 C146 O21 174.1 . . . . ?
C156 C179 C146 O2 -5.2 . . . . ?
C268 C273 C197 O24 -176.7 . . . . ?
C268 C273 C197 O31 7.2 . . . . ?
C160 C89 C82 C45 -0.4 . . . . ?
C160 C89 C44 C210 178.0 . . . . ?
C160 C89 C44 C42 6.1 . . . . ?
C160 C135 C18 C45 2.1 . . . . ?
C160 C266 C252 C112 -177.8 . . . . ?
C160 C266 C252 C42 -5.7 . . . . ?
C162 C24 C148 C48 1.3 . . . . ?
C164 C149 C13 C156 1.0 . . . . ?
C164 C149 C13 C189 176.4 . . . . ?
C164 C149 C147 C157 179.3 . . . . ?
C164 C214 C170 C32 -114.7 . . . . ?
C164 C214 C170 C12 57.1 . . . . ?
C164 C43 C179 C156 6.5 . . . . ?
C164 C43 C179 C146 -179.4 . . . . ?
N9 C178 C227 C211 177.2 . . . . ?
N9 C178 C227 C217 -8.5 . . . . ?
N9 C207 C269 C217 0.5 . . . . ?
C47 C210 C44 C89 64.8 . . . . ?
C47 C210 C44 C42 -123.7 . . . . ?
C47 C97 C150 C268 -3.3 . . . . ?
C47 C97 C150 C151 -178.3 . . . . ?
C47 C97 C40 C116 -176.9 . . . . ?
C47 C101 C273 C268 -6.6 . . . . ?
C47 C101 C273 C197 177.7 . . . . ?
C84 C212 C92 C272 -176.7 . . . . ?
C91 C4 C8 N5 0.0 . . . . ?
C91 C133 C195 N5 -23.8 . . . . ?
C91 C133 C195 C98 159.6 . . . . ?
C4 C91 C133 C7 -173.5 . . . . ?
C4 C91 C133 C195 24.9 . . . . ?
C4 C8 N5 Ag06 -165.4 . . . . ?
C4 C8 N5 C195 -1.5 . . . . ?
C8 N5 C195 C133 10.4 . . . . ?
C8 N5 C195 C98 -173.6 . . . . ?
N5 C195 C98 N11 -5.3 . . . . ?
N5 C195 C98 C192 -175.6 . . . . ?
C9 C55 C74 C57 172.9 . . . . ?
C9 C55 C141 C175 6.5 . . . . ?
C9 C55 C141 C264 -179.2 . . . . ?
C9 C198 C28 C15 61.5 . . . . ?
C9 C198 C28 C222 -115.9 . . . . ?
C9 C104 C52 C175 4.5 . . . . ?
C9 C104 C52 C229 -170.9 . . . . ?
C175 C141 C264 C50 -175.7 . . . . ?
C175 C52 C229 O11 161.2 . . . . ?
C175 C52 C229 O19 4.5 . . . . ?
C177 C22 C215 C127 -3.7 . . . . ?
C179 C43 C164 C149 -8.7 . . . . ?
C179 C43 C164 C214 -179.7 . . . . ?
C101 C273 C197 O24 -1.7 . . . . ?
C101 C273 C197 O31 -177.8 . . . . ?
C189 C13 C156 C179 -178.5 . . . . ?
C191 C187 C158 C181 66.3 . . . . ?
C191 C187 C158 C173 -117.7 . . . . ?
C191 C246 C48 C148 3.3 . . . . ?
C191 C246 C48 C75 179.4 . . . . ?
C191 C162 C24 C105 -179.0 . . . . ?
C191 C162 C24 C148 1.2 . . . . ?
C191 C162 C83 C66 177.6 . . . . ?
C193 N8 C72 C248 176.7 . . . . ?
C193 N8 C72 C212 -0.5 . . . . ?
C193 C272 C92 C212 -0.8 . . . . ?
C167 N3 C63 C188 -4.4 . . . . ?
C167 C29 C219 C188 -12.7 . . . . ?
C167 C29 C257 C278 0.1 . . . . ?
C167 C223 C111 C225 166.3 . . . . ?
C167 C223 C111 C278 -11.0 . . . . ?
C194 C185 C206 C121 -177.4 . . . . ?
C108 C10 C123 C69 3.2 . . . . ?
C61 P6 C110 P1 77.7 . . . . ?
C61 P6 C118 C251 -130.9 . . . . ?
C61 P6 C118 C253 45.5 . . . . ?
C61 C6 C122 C128 -4.5 . . . . ?
C61 C68 C138 C128 -1.9 . . . . ?
C110 P1 C69 C232 142.2 . . . . ?
C110 P1 C69 C123 -43.8 . . . . ?
C110 P1 C131 C107 113.9 . . . . ?
C110 P1 C131 C275 -73.6 . . . . ?
C110 P6 C61 C6 33.7 . . . . ?
C110 P6 C61 C68 -144.9 . . . . ?
C110 P6 C118 C251 116.8 . . . . ?
C110 P6 C118 C253 -66.9 . . . . ?
C37 C1 C247 C168 5.7 . . . . ?
C112 C252 C42 O20 -8.6 . . . . ?
C112 C252 C42 C44 -177.8 . . . . ?
C63 N3 C167 C29 -1.6 . . . . ?
C63 N3 C167 C223 -168.2 . . . . ?
C63 C188 C219 C29 6.3 . . . . ?
C24 C105 C70 C66 -1.8 . . . . ?
C24 C162 C191 C187 -179.5 . . . . ?
C24 C162 C191 C246 -1.2 . . . . ?
C24 C162 C83 C66 -1.0 . . . . ?
C24 C148 C48 C246 -3.4 . . . . ?
C24 C148 C48 C75 -179.4 . . . . ?
C218 C90 C233 O41 -179.0 . . . . ?
C218 C90 C233 O39 -1.5 . . . . ?
C218 C261 C130 C260 -0.5 . . . . ?
C218 C261 C130 C263 -177.1 . . . . ?
C220 C177 C22 C215 -177.5 . . . . ?
C222 C250 C161 C41 0.1 . . . . ?
C247 C168 C145 C26 6.6 . . . . ?
C247 C168 C145 C256 -175.6 . . . . ?
C247 C168 C254 C242 175.3 . . . . ?
C247 C168 C254 C33 -0.7 . . . . ?
C247 C1 C37 C33 -4.8 . . . . ?
C275 C171 C172 C258 -5.0 . . . . ?
C123 C69 C232 C103 -6.0 . . . . ?
C123 C10 C108 C103 -2.5 . . . . ?
C228 C41 C161 C250 -179.8 . . . . ?
C230 C260 C130 C261 7.2 . . . . ?
C230 C260 C130 C263 -176.3 . . . . ?
C230 C90 C233 O41 5.5 . . . . ?
C230 C90 C233 O39 -176.9 . . . . ?
C127 N12 C248 C72 -178.2 . . . . ?
C127 N12 C248 C177 1.3 . . . . ?
C236 C240 C213 C60 4.8 . . . . ?
C236 C56 C21 C60 3.6 . . . . ?
C238 P4 C240 C236 -56.1 . . . . ?
C238 P4 C240 C213 143.4 . . . . ?
C238 P4 C109 C235 115.7 . . . . ?
C238 P4 C109 C276 -43.3 . . . . ?
C238 P3 C281 C205 57.6 . . . . ?
C238 P3 C281 C62 -125.2 . . . . ?
C238 P3 C58 C237 42.4 . . . . ?
C238 P3 C58 C239 -140.6 . . . . ?
C240 P4 C238 P3 177.1 . . . . ?
C240 P4 C109 C235 -134.0 . . . . ?
C240 P4 C109 C276 67.1 . . . . ?
C240 C236 C56 C21 10.0 . . . . ?
C240 C213 C60 C21 8.3 . . . . ?
C242 C254 C33 C37 -174.0 . . . . ?
C244 C26 C145 C168 68.4 . . . . ?
C244 C26 C145 C256 -109.3 . . . . ?
C244 C204 C53 C125 177.9 . . . . ?
C244 C204 C53 C85 -6.8 . . . . ?
C244 C49 C283 C85 1.4 . . . . ?
C244 C49 C283 C166 -179.9 . . . . ?
C244 C49 C88 C76 -178.6 . . . . ?
C74 C55 C9 C198 1.6 . . . . ?
C74 C55 C9 C104 -173.8 . . . . ?
C74 C55 C141 C175 179.9 . . . . ?
C74 C55 C141 C264 -5.8 . . . . ?
C74 C57 C50 C264 0.2 . . . . ?
C250 C222 C28 C15 0.5 . . . . ?
C250 C222 C28 C198 177.5 . . . . ?
C252 C266 C160 C89 2.1 . . . . ?
C252 C266 C160 C135 -176.3 . . . . ?
C252 C42 C44 C89 -11.1 . . . . ?
C252 C42 C44 C210 177.0 . . . . ?
C254 C168 C145 C26 -176.6 . . . . ?
C254 C168 C145 C256 1.2 . . . . ?
C254 C168 C247 C1 -3.2 . . . . ?
C254 C242 C86 C256 11.2 . . . . ?
C254 C242 C86 C17 -179.0 . . . . ?
C258 C107 C131 P1 -176.4 . . . . ?
C258 C107 C131 C275 11.2 . . . . ?
C260 C59 C279 C139 66.3 . . . . ?
C260 C59 C279 C100 -135.7 . . . . ?
C260 C230 C90 C218 1.5 . . . . ?
C260 C230 C90 C233 177.3 . . . . ?
C260 C130 C263 C64 -176.4 . . . . ?
C41 C15 C270 C34 7.1 . . . . ?
C41 C15 C28 C198 178.6 . . . . ?
C41 C15 C28 C222 -4.1 . . . . ?
C41 C228 C20 C34 -4.1 . . . . ?
C141 C55 C9 C198 175.3 . . . . ?
C141 C55 C9 C104 -0.1 . . . . ?
C141 C55 C74 C57 -0.4 . . . . ?
C141 C175 C52 C104 1.5 . . . . ?
C141 C175 C52 C229 176.2 . . . . ?
C141 C264 C50 C57 -6.9 . . . . ?
C270 C15 C41 C228 -11.2 . . . . ?
C270 C15 C41 C161 173.6 . . . . ?
C270 C15 C28 C198 13.7 . . . . ?
C270 C15 C28 C222 -169.0 . . . . ?
C270 C34 C20 C228 -0.7 . . . . ?
C273 C268 C150 C97 -1.3 . . . . ?
C273 C268 C150 C151 173.3 . . . . ?
C82 C89 C160 C135 -4.8 . . . . ?
C82 C89 C160 C266 176.9 . . . . ?
C82 C89 C44 C210 -1.5 . . . . ?
C82 C89 C44 C42 -173.4 . . . . ?
C82 C45 C18 C135 -6.3 . . . . ?
C279 C59 C260 C230 -121.1 . . . . ?
C279 C59 C260 C130 70.3 . . . . ?
C279 C139 C186 C14 -9.1 . . . . ?
C279 C139 C186 C180 -178.8 . . . . ?
C279 C139 C221 C113 -174.0 . . . . ?
C281 P3 C238 P4 -166.2 . . . . ?
C281 P3 C58 C237 -68.8 . . . . ?
C281 P3 C58 C239 108.1 . . . . ?
C281 C205 C117 C243 11.3 . . . . ?
C283 C49 C244 C26 179.7 . . . . ?
C283 C49 C244 C204 -0.2 . . . . ?
C283 C49 C88 C76 3.7 . . . . ?
C283 C166 C77 C76 4.8 . . . . ?
C65 C203 C249 C27 171.6 . . . . ?
C18 C135 C160 C89 3.8 . . . . ?
C18 C135 C160 C266 -177.5 . . . . ?
C18 C45 C82 C89 5.9 . . . . ?
C150 C97 C47 C210 -174.4 . . . . ?
C150 C97 C47 C101 2.6 . . . . ?
C150 C97 C40 C116 11.4 . . . . ?
C150 C268 C273 C101 6.0 . . . . ?
C150 C268 C273 C197 -178.4 . . . . ?
C150 C151 C267 C116 11.8 . . . . ?
C152 C32 C170 C214 175.0 . . . . ?
C152 C32 C170 C12 3.1 . . . . ?
C152 C65 C203 C12 -7.9 . . . . ?
C152 C65 C203 C249 178.2 . . . . ?
C77 C76 C88 C49 -1.4 . . . . ?
C77 C166 C283 C49 -2.3 . . . . ?
C77 C166 C283 C85 176.3 . . . . ?
C154 C181 C158 C187 179.7 . . . . ?
C154 C181 C158 C173 3.6 . . . . ?
C154 C181 C169 C174 -1.8 . . . . ?
C154 C202 C73 C173 27.4 . . . . ?
C154 C202 C73 C285 163.9 . . . . ?
C154 C51 C106 C174 10.9 . . . . ?
C28 C15 C41 C228 -178.4 . . . . ?
C28 C15 C41 C161 6.3 . . . . ?
C28 C15 C270 C34 171.5 . . . . ?
C28 C198 C9 C55 63.2 . . . . ?
C28 C198 C9 C104 -121.5 . . . . ?
C28 C222 C250 C129 179.4 . . . . ?
C28 C222 C250 C161 1.7 . . . . ?
C120 C79 C155 C38 0.0 . . . . ?
C79 C120 C81 P5 -169.9 . . . . ?
C79 C120 C81 C159 0.0 . . . . ?
C79 C155 C38 C159 0.0 . . . . ?
C155 C38 C159 C81 0.0 . . . . ?
C38 C159 C81 P5 170.7 . . . . ?
C38 C159 C81 C120 0.0 . . . . ?
C81 P5 C201 P2 99.0 . . . . ?
C81 P5 C282 C208 4.5 . . . . ?
C81 P5 C282 C142 -179.6 . . . . ?
C81 C120 C79 C155 0.0 . . . . ?
C14 C182 C100 O27 176.0 . . . . ?
C14 C182 C100 C279 16.5 . . . . ?
C14 C182 C209 O23 -178.3 . . . . ?
C14 C182 C209 O17 -6.4 . . . . ?
C163 P2 C201 P5 -173.5 . . . . ?
C163 P2 C134 C271 60.2 . . . . ?
C163 P2 C134 C274 -127.1 . . . . ?
C163 C102 C115 C31 9.5 . . . . ?
C83 C162 C191 C187 1.9 . . . . ?
C83 C162 C191 C246 -179.8 . . . . ?
C83 C162 C24 C105 -0.3 . . . . ?
C83 C162 C24 C148 179.8 . . . . ?
C169 C181 C158 C187 -1.3 . . . . ?
C169 C181 C158 C173 -177.4 . . . . ?
C169 C181 C154 C202 178.4 . . . . ?
C169 C181 C154 C51 9.3 . . . . ?
C169 C174 C106 C51 -5.2 . . . . ?
C40 C97 C47 C210 13.3 . . . . ?
C40 C97 C47 C101 -169.7 . . . . ?
C40 C97 C150 C268 168.9 . . . . ?
C40 C97 C150 C151 -6.1 . . . . ?
C40 C116 C267 C151 -6.6 . . . . ?
C170 C214 C164 C149 69.8 . . . . ?
C170 C214 C164 C43 -119.2 . . . . ?
C170 C32 C152 C2 176.8 . . . . ?
C170 C32 C152 C65 -2.5 . . . . ?
C170 C12 C176 C265 175.9 . . . . ?
C170 C12 C203 C65 7.7 . . . . ?
C170 C12 C203 C249 -177.6 . . . . ?
C6 C61 C68 C138 2.4 . . . . ?
C6 C122 C128 C138 6.5 . . . . ?
C31 C199 C5 C163 0.0 . . . . ?
C86 C242 C254 C168 -4.3 . . . . ?
C86 C242 C254 C33 171.1 . . . . ?
C176 C12 C170 C214 10.6 . . . . ?
C176 C12 C170 C32 -178.1 . . . . ?
C176 C12 C203 C65 -179.5 . . . . ?
C176 C12 C203 C249 -4.7 . . . . ?
C176 C265 C27 C249 -11.8 . . . . ?
C88 C49 C244 C26 2.0 . . . . ?
C88 C49 C244 C204 -177.9 . . . . ?
C88 C49 C283 C85 179.4 . . . . ?
C88 C49 C283 C166 -2.0 . . . . ?
C88 C76 C77 C166 -3.0 . . . . ?
C178 C39 C196 C137 -177.0 . . . . ?
C178 C39 C196 C231 0.4 . . . . ?
C178 N9 C207 C269 -11.2 . . . . ?
C20 C228 C41 C15 10.3 . . . . ?
C20 C228 C41 C161 -173.9 . . . . ?
C180 C35 C113 C221 -1.9 . . . . ?
C90 C218 C261 C11 177.2 . . . . ?
C90 C218 C261 C130 -5.6 . . . . ?
C90 C230 C260 C59 -175.7 . . . . ?
C90 C230 C260 C130 -7.8 . . . . ?
C182 C14 C186 C139 6.0 . . . . ?
C182 C14 C186 C180 176.8 . . . . ?
C44 C89 C160 C135 175.7 . . . . ?
C44 C89 C160 C266 -2.6 . . . . ?
C44 C89 C82 C45 179.1 . . . . ?
C44 C210 C47 C97 61.7 . . . . ?
C44 C210 C47 C101 -115.1 . . . . ?
C92 C212 C84 C220 173.2 . . . . ?
C186 C139 C279 C59 172.1 . . . . ?
C186 C139 C279 C100 14.9 . . . . ?
C186 C139 C221 C113 11.3 . . . . ?
C186 C14 C182 C100 -8.6 . . . . ?
C186 C14 C182 C209 174.4 . . . . ?
C186 C180 C35 C113 9.2 . . . . ?
N11 C94 C190 C46 0.0 . . . . ?
C94 N11 C98 C192 -6.4 . . . . ?
C94 N11 C98 C195 -176.1 . . . . ?
C94 C190 C46 C192 1.7 . . . . ?
C190 C46 C192 C96 171.9 . . . . ?
C190 C46 C192 C98 -5.3 . . . . ?
C46 C192 C96 C7 -177.1 . . . . ?
C46 C192 C98 N11 8.1 . . . . ?
C46 C192 C98 C195 177.3 . . . . ?
C192 C96 C7 C133 0.0 . . . . ?
C96 C192 C98 N11 -169.2 . . . . ?
C96 C192 C98 C195 0.0 . . . . ?
C96 C7 C133 C91 -164.1 . . . . ?
C96 C7 C133 C195 0.0 . . . . ?
C7 C133 C195 N5 176.6 . . . . ?
C7 C133 C195 C98 0.0 . . . . ?
C133 C91 C4 C8 -9.9 . . . . ?
C133 C195 C98 N11 170.3 . . . . ?
C133 C195 C98 C192 0.0 . . . . ?
C98 N11 C94 C190 2.2 . . . . ?
C98 C192 C96 C7 0.0 . . . . ?
C48 C246 C191 C187 177.1 . . . . ?
C48 C246 C191 C162 -1.1 . . . . ?
C199 C31 C115 C102 -8.9 . . . . ?
C100 C182 C209 O23 4.9 . . . . ?
C100 C182 C209 O17 176.8 . . . . ?
C201 P2 C163 C102 116.2 . . . . ?
C201 P2 C163 C5 -61.3 . . . . ?
C201 P2 C134 C271 -44.2 . . . . ?
C201 P2 C134 C274 128.4 . . . . ?
C201 P5 C81 C120 36.6 . . . . ?
C201 P5 C81 C159 -133.7 . . . . ?
C201 P5 C282 C208 -101.5 . . . . ?
C201 P5 C282 C142 74.4 . . . . ?
C35 C180 C186 C139 -6.8 . . . . ?
C35 C180 C186 C14 -178.0 . . . . ?
C203 C12 C170 C214 -176.7 . . . . ?
C203 C12 C170 C32 -5.4 . . . . ?
C203 C12 C176 C265 3.5 . . . . ?
C203 C65 C152 C32 5.2 . . . . ?
C203 C65 C152 C2 -174.1 . . . . ?
C203 C249 C27 C265 11.5 . . . . ?
C102 C163 C5 C199 0.8 . . . . ?
C205 C281 C62 C245 6.0 . . . . ?
C205 C117 C243 C245 -3.9 . . . . ?
C50 C57 C74 C55 3.5 . . . . ?
C207 N9 C178 C39 -174.1 . . . . ?
C207 N9 C178 C227 15.2 . . . . ?
C104 C52 C229 O11 -24.2 . . . . ?
C104 C52 C229 O19 179.0 . . . . ?
C209 C182 C100 O27 -7.2 . . . . ?
C209 C182 C100 C279 -166.8 . . . . ?
C22 C177 C220 C84 171.9 . . . . ?
C106 C51 C154 C181 -13.6 . . . . ?
C106 C51 C154 C202 177.1 . . . . ?
C52 C175 C141 C55 -7.3 . . . . ?
C52 C175 C141 C264 178.6 . . . . ?
C5 C163 C102 C115 -4.9 . . . . ?
C29 C167 C223 N2 -173.0 . . . . ?
C29 C167 C223 C111 20.2 . . . . ?
C29 C257 C278 C111 8.4 . . . . ?
C219 C29 C257 C278 170.8 . . . . ?
C109 P4 C238 P3 -66.9 . . . . ?
C109 P4 C240 C236 -169.0 . . . . ?
C109 P4 C240 C213 30.5 . . . . ?
C109 C235 C71 C277 0.6 . . . . ?
C221 C139 C279 C59 -2.8 . . . . ?
C221 C139 C279 C100 -160.0 . . . . ?
C221 C139 C186 C14 165.9 . . . . ?
C221 C139 C186 C180 -3.8 . . . . ?
C54 N2 C223 C167 -167.3 . . . . ?
C54 N2 C223 C111 0.0 . . . . ?
N2 C54 C16 C225 0.0 . . . . ?
N2 C223 C111 C225 0.0 . . . . ?
N2 C223 C111 C278 -177.3 . . . . ?
C223 C167 C29 C219 177.2 . . . . ?
C223 C167 C29 C257 -13.7 . . . . ?
C223 C111 C225 C16 0.0 . . . . ?
C223 C111 C278 C257 -2.4 . . . . ?
C111 C225 C16 C54 0.0 . . . . ?
C225 C111 C278 C257 -179.7 . . . . ?
C16 C54 N2 Ag04 -170.9 . . . . ?
C16 C54 N2 C223 0.0 . . . . ?
C227 C211 C231 C196 -4.3 . . . . ?
C227 C217 C269 C207 0.8 . . . . ?
C56 C236 C240 P4 -175.2 . . . . ?
C56 C236 C240 C213 -14.0 . . . . ?
C56 C21 C60 C213 -11.4 . . . . ?
C231 C196 C137 C200 -177.2 . . . . ?
C231 C211 C227 C178 0.1 . . . . ?
C231 C211 C227 C217 -174.4 . . . . ?
C115 C31 C199 C5 3.9 . . . . ?
C235 C109 C276 C132 22.4 . . . . ?
C117 C243 C245 C62 -0.8 . . . . ?
C237 C58 C239 C119 0.0 . . . . ?
C58 P3 C238 P4 86.2 . . . . ?
C58 P3 C281 C205 174.3 . . . . ?
C58 P3 C281 C62 -8.5 . . . . ?
C58 C237 C25 C241 0.0 . . . . ?
C58 C239 C119 C241 0.0 . . . . ?
C239 C119 C241 C25 0.0 . . . . ?
C119 C241 C25 C237 0.0 . . . . ?
C25 C237 C58 P3 177.0 . . . . ?
C25 C237 C58 C239 0.0 . . . . ?
C243 C245 C62 C281 0.2 . . . . ?
C122 C128 C138 C68 -2.8 . . . . ?
C124 C251 C118 P6 176.3 . . . . ?
C124 C251 C118 C253 0.0 . . . . ?
C251 C124 C255 C126 0.0 . . . . ?
C251 C118 C253 C126 0.0 . . . . ?
C118 P6 C61 C6 -76.4 . . . . ?
C118 P6 C61 C68 105.1 . . . . ?
C118 P6 C110 P1 -168.8 . . . . ?
C118 C253 C126 C255 0.0 . . . . ?
C253 C126 C255 C124 0.0 . . . . ?
C255 C124 C251 C118 0.0 . . . . ?
C62 C281 C205 C117 -12.7 . . . . ?
C257 C29 C219 C188 176.7 . . . . ?
C259 C11 C261 C218 177.2 . . . . ?
C259 C11 C261 C130 0.0 . . . . ?
C11 C259 C64 C263 0.0 . . . . ?
C11 C261 C130 C260 176.6 . . . . ?
C11 C261 C130 C263 0.0 . . . . ?
C261 C218 C90 C230 5.0 . . . . ?
C261 C218 C90 C233 -170.7 . . . . ?
C261 C130 C263 C64 0.0 . . . . ?
C130 C263 C64 C259 0.0 . . . . ?
C64 C259 C11 C261 0.0 . . . . ?
C132 C277 C71 C235 -1.9 . . . . ?
C267 C116 C40 C97 -5.4 . . . . ?
C267 C151 C150 C97 -5.0 . . . . ?
C267 C151 C150 C268 179.7 . . . . ?
C68 C61 C6 C122 0.8 . . . . ?
C269 C217 C227 C178 3.9 . . . . ?
C269 C217 C227 C211 178.6 . . . . ?
C134 P2 C163 C102 11.6 . . . . ?
C134 P2 C163 C5 -166.0 . . . . ?
C134 P2 C201 P5 -68.2 . . . . ?
C134 C271 C67 C23 0.0 . . . . ?
C271 C134 C274 C136 0.0 . . . . ?
C271 C67 C23 C136 0.0 . . . . ?
C67 C23 C136 C274 0.0 . . . . ?
C23 C136 C274 C134 0.0 . . . . ?
C274 C134 C271 C67 0.0 . . . . ?
C276 C109 C235 C71 -11.3 . . . . ?
C276 C132 C277 C71 14.5 . . . . ?
C277 C132 C276 C109 -24.4 . . . . ?
C278 C111 C225 C16 177.2 . . . . ?
C140 C280 C208 C282 0.0 . . . . ?
C280 C140 C284 C142 0.0 . . . . ?
C280 C208 C282 P5 176.0 . . . . ?
C280 C208 C282 C142 0.0 . . . . ?
C208 C282 C142 C284 0.0 . . . . ?
C282 P5 C81 C120 -67.1 . . . . ?
C282 P5 C81 C159 122.6 . . . . ?
C282 P5 C201 P2 -148.7 . . . . ?
C282 C142 C284 C140 0.0 . . . . ?
C284 C140 C280 C208 0.0 . . . . ?
C73 C202 C154 C181 -14.6 . . . . ?
C73 C202 C154 C51 155.9 . . . . ?

loop_
_smtbx_masks_void_nr
_smtbx_masks_void_average_x
_smtbx_masks_void_average_y
_smtbx_masks_void_average_z
_smtbx_masks_void_volume
_smtbx_masks_void_count_electrons
_smtbx_masks_void_content
1 -0.108 -0.053 -0.925 22270.6 7500.0 ?
